data_4505118
loop_
_publ_author_name
'Kawai, Hidetoshi'
'Takeda, Takashi'
'Fujiwara, Kenshu'
'Inabe, Tamotsu'
'Suzuki, Takanori'

_publ_section_title
;
 Exceptionally Large Difference in Bond Length among Conformational
 Isomorphs of a Hexaphenylethane Derivative with a Dispiropyracene
 Skeleton&#x2020;
;
_journal_issue 6
_journal_name_full 'Crystal Growth &amp; Design'
_journal_page_first 2256
_journal_paper_doi 10.1021/cg050064r
_journal_volume 5
_journal_year 2005
_chemical_formula_moiety 'C40 H30 N2 '
_chemical_formula_sum 'C40 H30 N2'
_chemical_formula_weight 538.69
_space_group_IT_number 2
_symmetry_cell_setting triclinic
_symmetry_Int_Tables_number 2
_symmetry_space_group_name_Hall '-P 1'
_symmetry_space_group_name_H-M 'P -1'
_cell_angle_alpha 111.246(5)
_cell_angle_beta 93.850(4)
_cell_angle_gamma 101.827(2)
_cell_formula_units_Z 8
_cell_length_a 17.752(4)
_cell_length_b 18.146(5)
_cell_length_c 18.871(5)
_cell_measurement_reflns_used 15821
_cell_measurement_temperature 160.1
_cell_measurement_theta_max 27.1
_cell_measurement_theta_min 3.0
_cell_volume 5478(2)
_computing_cell_refinement CrystalClear
_computing_data_collection CrystalClear
_computing_data_reduction CrystalStructure
_computing_publication_material 'CrystalStructure 3.6.0'
_computing_structure_refinement CRYSTALS
_computing_structure_solution SHELXS97
_diffrn_detector_area_resol_mean 7.31
_diffrn_measured_fraction_theta_full 0.9643
_diffrn_measured_fraction_theta_max 0.9643
_diffrn_measurement_device_type 'Rigaku Mercury'
_diffrn_measurement_method \w
_diffrn_radiation_type 'Mo K\a'
_diffrn_radiation_wavelength 0.7107
_diffrn_reflns_av_R_equivalents 0.027
_diffrn_reflns_limit_h_max 22
_diffrn_reflns_limit_h_min -22
_diffrn_reflns_limit_k_max 21
_diffrn_reflns_limit_k_min -23
_diffrn_reflns_limit_l_max 19
_diffrn_reflns_limit_l_min -24
_diffrn_reflns_number 50096
_diffrn_reflns_theta_full 27.10
_diffrn_reflns_theta_max 27.10
_exptl_absorpt_coefficient_mu 0.076
_exptl_absorpt_correction_T_max 0.989
_exptl_absorpt_correction_T_min 0.948
_exptl_absorpt_correction_type multi-scan
_exptl_absorpt_process_details 'Jacobson, R. (1998) Private communication'
_exptl_crystal_colour yellow
_exptl_crystal_density_diffrn 1.306
_exptl_crystal_density_method 'not measured'
_exptl_crystal_description block
_exptl_crystal_F_000 2272.00
_exptl_crystal_size_max 0.25
_exptl_crystal_size_mid 0.20
_exptl_crystal_size_min 0.15
_refine_diff_density_max 0.53
_refine_diff_density_min -0.50
_refine_ls_extinction_coef 225.7(21)
_refine_ls_extinction_method 'Larson (1970) Crystallographic Computing eq. 22'
_refine_ls_goodness_of_fit_ref 0.587
_refine_ls_hydrogen_treatment refall
_refine_ls_number_parameters 1634
_refine_ls_number_reflns 23287
_refine_ls_R_factor_gt 0.0560
_refine_ls_shift/su_max 0.0000
_refine_ls_structure_factor_coef Fsqd
_refine_ls_weighting_details 'w = 1/[0.0010Fo^2^ + 3.0000\s(Fo^2^) + 0.5000]/(4Fo^2^)'
_refine_ls_weighting_scheme calc
_refine_ls_wR_factor_ref 0.1270
_reflns_number_gt 13699
_reflns_number_total 23287
_reflns_threshold_expression F^2^>2.0\s(F^2^)
_cod_data_source_file cg050064rsi20050402_024010.cif
_cod_data_source_block '__-113pyracene'
_cod_original_cell_volume 5478.4(23)
_cod_original_formula_sum 'C40 H30 N2 '
_cod_database_code 4505118

loop_
_symmetry_equiv_pos_site_id
_symmetry_equiv_pos_as_xyz
1 +X,+Y,+Z
2 -X,-Y,-Z

loop_
_atom_site_label
_atom_site_type_symbol
_atom_site_fract_x
_atom_site_fract_y
_atom_site_fract_z
_atom_site_U_iso_or_equiv
_atom_site_adp_type
_atom_site_occupancy
_atom_site_symmetry_multiplicity
_atom_site_calc_flag
_atom_site_refinement_flags
N(1) N 0.47877(10) 0.38316(11) 0.05768(10) 0.0298(5) Uani 1.00 1 d .
N(2) N 0.46397(11) 0.19181(12) 0.00885(10) 0.0343(6) Uani 1.00 1 d .
N(3) N 0.48458(10) 0.38938(11) 0.55344(10) 0.0300(5) Uani 1.00 1 d .
N(4) N 0.43240(12) 0.20445(12) 0.53939(11) 0.0391(6) Uani 1.00 1 d .
N(5) N 0.87565(10) 0.09150(11) 0.05590(10) 0.0266(5) Uani 1.00 1 d .
N(6) N 0.69831(10) 0.11453(11) 0.08263(10) 0.0256(5) Uani 1.00 1 d .
N(7) N 0.87540(10) 0.09756(11) 0.56742(11) 0.0302(5) Uani 1.00 1 d .
N(8) N 0.69363(10) 0.11257(11) 0.57579(10) 0.0267(5) Uani 1.00 1 d .
C(1) C 0.27938(12) 0.31872(13) -0.11238(11) 0.0231(6) Uani 1.00 1 d .
C(2) C 0.25655(13) 0.3785(1) -0.13116(12) 0.0294(6) Uani 1.00 1 d .
C(3) C 0.18874(13) 0.3585(1) -0.18661(12) 0.0317(7) Uani 1.00 1 d .
C(4) C 0.14457(12) 0.2795(1) -0.22284(12) 0.0279(6) Uani 1.00 1 d .
C(5) C 0.16911(12) 0.21982(13) -0.20345(11) 0.0239(6) Uani 1.00 1 d .
C(6) C 0.12761(12) 0.1394(1) -0.24604(12) 0.0277(6) Uani 1.00 1 d .
C(7) C 0.15418(12) 0.0782(1) -0.23333(12) 0.0302(6) Uani 1.00 1 d .
C(8) C 0.22152(12) 0.09816(13) -0.17724(12) 0.0273(6) Uani 1.00 1 d .
C(9) C 0.26176(12) 0.17818(13) -0.13497(11) 0.0223(6) Uani 1.00 1 d .
C(10) C 0.23450(12) 0.23862(13) -0.14980(11) 0.0233(6) Uani 1.00 1 d .
C(11) C 0.07232(13) 0.2354(2) -0.28391(13) 0.0364(7) Uani 1.00 1 d .
C(12) C 0.06357(13) 0.1420(1) -0.30210(13) 0.0354(7) Uani 1.00 1 d .
C(13) C 0.34770(12) 0.32097(12) -0.05733(11) 0.0230(6) Uani 1.00 1 d .
C(14) C 0.42571(12) 0.35766(12) -0.07276(11) 0.0232(6) Uani 1.00 1 d .
C(15) C 0.43704(13) 0.36123(13) -0.14372(12) 0.0288(6) Uani 1.00 1 d .
C(16) C 0.51054(13) 0.3912(1) -0.15757(13) 0.0325(7) Uani 1.00 1 d .
C(17) C 0.57389(13) 0.4186(1) -0.09991(13) 0.0327(7) Uani 1.00 1 d .
C(18) C 0.56390(13) 0.41645(13) -0.02879(13) 0.0309(6) Uani 1.00 1 d .
C(19) C 0.49021(12) 0.38585(13) -0.01428(12) 0.0248(6) Uani 1.00 1 d .
C(20) C 0.40682(13) 0.38928(13) 0.08155(12) 0.0261(6) Uani 1.00 1 d .
C(21) C 0.3987(1) 0.41915(13) 0.15962(12) 0.0336(7) Uani 1.00 1 d .
C(22) C 0.3272(2) 0.4281(1) 0.18148(13) 0.0375(7) Uani 1.00 1 d .
C(23) C 0.2632(1) 0.4094(1) 0.12689(13) 0.0371(7) Uani 1.00 1 d .
C(24) C 0.27031(13) 0.3775(1) 0.04958(13) 0.0321(7) Uani 1.00 1 d .
C(25) C 0.34054(12) 0.36523(12) 0.02570(11) 0.0235(6) Uani 1.00 1 d .
C(26) C 0.5464(1) 0.4001(2) 0.1143(1) 0.0454(8) Uani 1.00 1 d .
C(27) C 0.33689(11) 0.21573(12) -0.07720(11) 0.0218(6) Uani 1.00 1 d .
C(28) C 0.32919(12) 0.19904(12) -0.00483(11) 0.0243(6) Uani 1.00 1 d .
C(29) C 0.25928(13) 0.19715(13) 0.02454(12) 0.0306(6) Uani 1.00 1 d .
C(30) C 0.2529(2) 0.1929(1) 0.09603(13) 0.0382(7) Uani 1.00 1 d .
C(31) C 0.3174(2) 0.1890(2) 0.13821(13) 0.0412(8) Uani 1.00 1 d .
C(32) C 0.3866(2) 0.1878(1) 0.10957(13) 0.0373(7) Uani 1.00 1 d .
C(33) C 0.39412(13) 0.19319(13) 0.03836(12) 0.0282(6) Uani 1.00 1 d .
C(34) C 0.46428(12) 0.1737(1) -0.06955(12) 0.0298(6) Uani 1.00 1 d .
C(35) C 0.5241(1) 0.1430(2) -0.1059(2) 0.0400(8) Uani 1.00 1 d .
C(36) C 0.5239(2) 0.1251(2) -0.1831(2) 0.0451(8) Uani 1.00 1 d .
C(37) C 0.4660(1) 0.1373(2) -0.2260(1) 0.0399(8) Uani 1.00 1 d .
C(38) C 0.40654(13) 0.1665(1) -0.19080(13) 0.0315(7) Uani 1.00 1 d .
C(39) C 0.40345(12) 0.18466(12) -0.11304(12) 0.0232(6) Uani 1.00 1 d .
C(40) C 0.5317(2) 0.1899(2) 0.0551(2) 0.0532(9) Uani 1.00 1 d .
C(41) C 0.27915(12) 0.31991(13) 0.38759(11) 0.0233(6) Uani 1.00 1 d .
C(42) C 0.25313(12) 0.3815(1) 0.37497(12) 0.0283(6) Uani 1.00 1 d .
C(43) C 0.18976(13) 0.3637(1) 0.31600(12) 0.0299(7) Uani 1.00 1 d .
C(44) C 0.15244(12) 0.2842(1) 0.26960(12) 0.0287(6) Uani 1.00 1 d .
C(45) C 0.17973(12) 0.2225(1) 0.28211(12) 0.0269(6) Uani 1.00 1 d .
C(46) C 0.14233(12) 0.1425(1) 0.23299(12) 0.0293(6) Uani 1.00 1 d .
C(47) C 0.16995(13) 0.0806(1) 0.24256(13) 0.0339(7) Uani 1.00 1 d .
C(48) C 0.23336(13) 0.09863(13) 0.30194(12) 0.0301(6) Uani 1.00 1 d .
C(49) C 0.26912(12) 0.17790(13) 0.35046(11) 0.0237(6) Uani 1.00 1 d .
C(50) C 0.24169(11) 0.23996(13) 0.33927(11) 0.0228(6) Uani 1.00 1 d .
C(51) C 0.08429(13) 0.2416(2) 0.20313(13) 0.0403(7) Uani 1.00 1 d .
C(52) C 0.07798(13) 0.1479(2) 0.17903(13) 0.0393(7) Uani 1.00 1 d .
C(53) C 0.34690(12) 0.31985(13) 0.44184(11) 0.0223(6) Uani 1.00 1 d .
C(54) C 0.42452(12) 0.35320(13) 0.42227(12) 0.0239(6) Uani 1.00 1 d .
C(55) C 0.43274(13) 0.3502(1) 0.34848(13) 0.0311(7) Uani 1.00 1 d .
C(56) C 0.50433(13) 0.3768(2) 0.3297(1) 0.0354(7) Uani 1.00 1 d .
C(57) C 0.56944(13) 0.4097(1) 0.3864(1) 0.0351(7) Uani 1.00 1 d .
C(58) C 0.56315(13) 0.4140(1) 0.4597(1) 0.0324(7) Uani 1.00 1 d .
C(59) C 0.49105(12) 0.38525(13) 0.47869(12) 0.0253(6) Uani 1.00 1 d .
C(60) C 0.41319(13) 0.39322(13) 0.57967(12) 0.0261(6) Uani 1.00 1 d .
C(61) C 0.4084(1) 0.4246(1) 0.65852(12) 0.0343(7) Uani 1.00 1 d .
C(62) C 0.3378(2) 0.4304(1) 0.68332(13) 0.0384(7) Uani 1.00 1 d .
C(63) C 0.2709(1) 0.4076(1) 0.63096(13) 0.0366(7) Uani 1.00 1 d .
C(64) C 0.27516(13) 0.37545(13) 0.55314(12) 0.0292(6) Uani 1.00 1 d .
C(65) C 0.34475(12) 0.36562(12) 0.52603(11) 0.0236(6) Uani 1.00 1 d .
C(66) C 0.5555(1) 0.4118(2) 0.6080(1) 0.0474(8) Uani 1.00 1 d .
C(67) C 0.33257(12) 0.21476(12) 0.42085(11) 0.0225(6) Uani 1.00 1 d .
C(68) C 0.30203(13) 0.19684(13) 0.48713(12) 0.0273(6) Uani 1.00 1 d .
C(69) C 0.2233(1) 0.1875(1) 0.4947(1) 0.0365(7) Uani 1.00 1 d .
C(70) C 0.1960(2) 0.1823(2) 0.5598(2) 0.0489(9) Uani 1.00 1 d .
C(71) C 0.2483(2) 0.1850(2) 0.6183(2) 0.0553(9) Uani 1.00 1 d .
C(72) C 0.3257(2) 0.1914(2) 0.6127(1) 0.0479(8) Uani 1.00 1 d .
C(73) C 0.3540(2) 0.1976(1) 0.54660(13) 0.0349(7) Uani 1.00 1 d .
C(74) C 0.45412(13) 0.1829(1) 0.4658(1) 0.0325(7) Uani 1.00 1 d .
C(75) C 0.5228(2) 0.1586(2) 0.4521(2) 0.0490(9) Uani 1.00 1 d .
C(76) C 0.5434(2) 0.1367(2) 0.3796(2) 0.0565(9) Uani 1.00 1 d .
C(77) C 0.4961(2) 0.1382(2) 0.3195(2) 0.0506(9) Uani 1.00 1 d .
C(78) C 0.42758(13) 0.1628(1) 0.33316(13) 0.0353(7) Uani 1.00 1 d .
C(79) C 0.40592(12) 0.18573(13) 0.40568(12) 0.0256(6) Uani 1.00 1 d .
C(80) C 0.4884(2) 0.2140(2) 0.6040(2) 0.0643(10) Uani 1.00 1 d .
C(81) C 0.91367(12) 0.34789(12) 0.11333(11) 0.0222(6) Uani 1.00 1 d .
C(82) C 0.98512(12) 0.39874(13) 0.15273(11) 0.0259(6) Uani 1.00 1 d .
C(83) C 1.01107(13) 0.47811(13) 0.15084(12) 0.0273(6) Uani 1.00 1 d .
C(84) C 0.96564(12) 0.50508(13) 0.10807(12) 0.0256(6) Uani 1.00 1 d .
C(85) C 0.89293(12) 0.45305(13) 0.06935(12) 0.0242(6) Uani 1.00 1 d .
C(86) C 0.85062(13) 0.48011(13) 0.02271(12) 0.0272(6) Uani 1.00 1 d .
C(87) C 0.78016(13) 0.4283(1) -0.01886(13) 0.0310(7) Uani 1.00 1 d .
C(88) C 0.75201(12) 0.35054(13) -0.01348(12) 0.0286(6) Uani 1.00 1 d .
C(89) C 0.79561(12) 0.32436(13) 0.03170(11) 0.0234(6) Uani 1.00 1 d .
C(90) C 0.86703(12) 0.37757(13) 0.07268(11) 0.0230(6) Uani 1.00 1 d .
C(91) C 0.97501(13) 0.57958(13) 0.08724(13) 0.0310(6) Uani 1.00 1 d .
C(92) C 0.89980(13) 0.56230(13) 0.02963(13) 0.0319(7) Uani 1.00 1 d .
C(93) C 0.87714(11) 0.25693(12) 0.08883(11) 0.0213(5) Uani 1.00 1 d .
C(94) C 0.91809(11) 0.21020(13) 0.02493(11) 0.0220(6) Uani 1.00 1 d .
C(95) C 0.96144(12) 0.24614(13) -0.01832(12) 0.0271(6) Uani 1.00 1 d .
C(96) C 0.99858(13) 0.2029(2) -0.07535(13) 0.0332(7) Uani 1.00 1 d .
C(97) C 0.99218(13) 0.1210(2) -0.09105(13) 0.0355(7) Uani 1.00 1 d .
C(98) C 0.95029(13) 0.0837(1) -0.04898(13) 0.0322(7) Uani 1.00 1 d .
C(99) C 0.91399(12) 0.12775(13) 0.00990(12) 0.0253(6) Uani 1.00 1 d .
C(100) C 0.87650(11) 0.14165(13) 0.13271(12) 0.0248(6) Uani 1.00 1 d .
C(101) C 0.87579(12) 0.1108(1) 0.19073(13) 0.0315(7) Uani 1.00 1 d .
C(102) C 0.87830(13) 0.1612(2) 0.26609(13) 0.0359(7) Uani 1.00 1 d .
C(103) C 0.88108(12) 0.2430(2) 0.28551(13) 0.0345(7) Uani 1.00 1 d .
C(104) C 0.88245(12) 0.2740(1) 0.22856(12) 0.0280(6) Uani 1.00 1 d .
C(105) C 0.87992(11) 0.22462(13) 0.15198(12) 0.0229(6) Uani 1.00 1 d .
C(106) C 0.8570(1) 0.00343(13) 0.0317(1) 0.0383(7) Uani 1.00 1 d .
C(107) C 0.78352(11) 0.24993(12) 0.05364(11) 0.0217(6) Uani 1.00 1 d .
C(108) C 0.73682(12) 0.26170(13) 0.12031(11) 0.0239(6) Uani 1.00 1 d .
C(109) C 0.73300(13) 0.3386(1) 0.17075(12) 0.0309(6) Uani 1.00 1 d .
C(110) C 0.6980(1) 0.3490(2) 0.23577(13) 0.0367(7) Uani 1.00 1 d .
C(111) C 0.6661(1) 0.2815(2) 0.25148(13) 0.0369(7) Uani 1.00 1 d .
C(112) C 0.66689(12) 0.2042(2) 0.20181(12) 0.0311(7) Uani 1.00 1 d .
C(113) C 0.70078(11) 0.19297(13) 0.13505(12) 0.0236(6) Uani 1.00 1 d .
C(114) C 0.70458(12) 0.10332(13) 0.00581(12) 0.0248(6) Uani 1.00 1 d .
C(115) C 0.67121(13) 0.0281(1) -0.05425(13) 0.0318(6) Uani 1.00 1 d .
C(116) C 0.67675(13) 0.0181(1) -0.12965(13) 0.0360(7) Uani 1.00 1 d .
C(117) C 0.71500(13) 0.0823(1) -0.14680(13) 0.0333(7) Uani 1.00 1 d .
C(118) C 0.74816(12) 0.15721(13) -0.08739(12) 0.0275(6) Uani 1.00 1 d .
C(119) C 0.74484(11) 0.16912(12) -0.01076(11) 0.0223(6) Uani 1.00 1 d .
C(120) C 0.66747(13) 0.0444(1) 0.10141(13) 0.0347(7) Uani 1.00 1 d .
C(121) C 0.91002(12) 0.35196(13) 0.61560(11) 0.0227(6) Uani 1.00 1 d .
C(122) C 0.97969(12) 0.40447(13) 0.65698(11) 0.0260(6) Uani 1.00 1 d .
C(123) C 1.00529(12) 0.48328(13) 0.65367(12) 0.0272(6) Uani 1.00 1 d .
C(124) C 0.96106(13) 0.50736(13) 0.60709(12) 0.0266(6) Uani 1.00 1 d .
C(125) C 0.88989(12) 0.45326(13) 0.56624(11) 0.0243(6) Uani 1.00 1 d .
C(126) C 0.84879(13) 0.4772(1) 0.51600(12) 0.0274(6) Uani 1.00 1 d .
C(127) C 0.78009(13) 0.4237(1) 0.47299(13) 0.0308(7) Uani 1.00 1 d .
C(128) C 0.75247(13) 0.3467(1) 0.47966(12) 0.0284(6) Uani 1.00 1 d .
C(129) C 0.79501(12) 0.32346(13) 0.52806(11) 0.0230(6) Uani 1.00 1 d .
C(130) C 0.86457(12) 0.37854(13) 0.57082(11) 0.0230(6) Uani 1.00 1 d .
C(131) C 0.97092(13) 0.58079(13) 0.58431(13) 0.0322(7) Uani 1.00 1 d .
C(132) C 0.89772(13) 0.5599(1) 0.52267(13) 0.0331(7) Uani 1.00 1 d .
C(133) C 0.87491(11) 0.26091(12) 0.59309(11) 0.0221(6) Uani 1.00 1 d .
C(134) C 0.87390(11) 0.23131(13) 0.65817(12) 0.0230(6) Uani 1.00 1 d .
C(135) C 0.87190(12) 0.2821(1) 0.73312(12) 0.0282(6) Uani 1.00 1 d .
C(136) C 0.86550(13) 0.2535(2) 0.79163(13) 0.0345(7) Uani 1.00 1 d .
C(137) C 0.86141(13) 0.1718(2) 0.7748(1) 0.0375(7) Uani 1.00 1 d .
C(138) C 0.86401(12) 0.1197(2) 0.7014(1) 0.0335(7) Uani 1.00 1 d .
C(139) C 0.87052(12) 0.14876(13) 0.64199(12) 0.0264(6) Uani 1.00 1 d .
C(140) C 0.91506(12) 0.13143(13) 0.52086(12) 0.0262(6) Uani 1.00 1 d .
C(141) C 0.95207(13) 0.0862(1) 0.46351(13) 0.0340(7) Uani 1.00 1 d .
C(142) C 0.9944(1) 0.1216(2) 0.42045(13) 0.0370(7) Uani 1.00 1 d .
C(143) C 1.00141(13) 0.2032(2) 0.43393(13) 0.0338(7) Uani 1.00 1 d .
C(144) C 0.96385(12) 0.2479(1) 0.48964(12) 0.0291(6) Uani 1.00 1 d .
C(145) C 0.91957(12) 0.21366(13) 0.53352(11) 0.0234(6) Uani 1.00 1 d .
C(146) C 0.8573(1) 0.00998(13) 0.5453(2) 0.0406(8) Uani 1.00 1 d .
C(147) C 0.78230(12) 0.24988(12) 0.55126(11) 0.0225(6) Uani 1.00 1 d .
C(148) C 0.74949(11) 0.16798(13) 0.48633(11) 0.0227(6) Uani 1.00 1 d .
C(149) C 0.76243(12) 0.1554(1) 0.41140(12) 0.0284(6) Uani 1.00 1 d .
C(150) C 0.73740(13) 0.0791(2) 0.35228(13) 0.0355(7) Uani 1.00 1 d .
C(151) C 0.6986(1) 0.0138(2) 0.36753(13) 0.0391(7) Uani 1.00 1 d .
C(152) C 0.68324(13) 0.0248(1) 0.44110(13) 0.0348(7) Uani 1.00 1 d .
C(153) C 0.70850(12) 0.10148(13) 0.50133(12) 0.0253(6) Uani 1.00 1 d .
C(154) C 0.69332(12) 0.19081(13) 0.62725(12) 0.0251(6) Uani 1.00 1 d .
C(155) C 0.65580(12) 0.2012(1) 0.69170(12) 0.0314(7) Uani 1.00 1 d .
C(156) C 0.65364(13) 0.2781(2) 0.74119(13) 0.0359(7) Uani 1.00 1 d .
C(157) C 0.68690(13) 0.3460(2) 0.72696(13) 0.0352(7) Uani 1.00 1 d .
C(158) C 0.72487(12) 0.3362(1) 0.66349(12) 0.0291(6) Uani 1.00 1 d .
C(159) C 0.73055(12) 0.25988(13) 0.61382(11) 0.0230(6) Uani 1.00 1 d .
C(160) C 0.6621(1) 0.0425(1) 0.5946(1) 0.0385(7) Uani 1.00 1 d .
H(1) H 0.2862 0.4335 -0.1069 0.035 Uiso 1.00 1 c R
H(2) H 0.1737 0.4003 -0.1989 0.040 Uiso 1.00 1 c R
H(3) H 0.1273 0.0228 -0.2613 0.034 Uiso 1.00 1 c R
H(4) H 0.2393 0.0558 -0.1686 0.032 Uiso 1.00 1 c R
H(5) H 0.0278 0.2524 -0.2654 0.043 Uiso 1.00 1 c R
H(6) H 0.0799 0.2459 -0.3291 0.043 Uiso 1.00 1 c R
H(7) H 0.0695 0.1133 -0.3538 0.040 Uiso 1.00 1 c R
H(8) H 0.0140 0.1188 -0.2930 0.041 Uiso 1.00 1 c R
H(9) H 0.3934 0.3428 -0.1832 0.035 Uiso 1.00 1 c R
H(10) H 0.5173 0.3924 -0.2067 0.040 Uiso 1.00 1 c R
H(11) H 0.6241 0.4398 -0.1092 0.040 Uiso 1.00 1 c R
H(12) H 0.6075 0.4355 0.0108 0.036 Uiso 1.00 1 c R
H(13) H 0.4428 0.4333 0.1976 0.038 Uiso 1.00 1 c R
H(14) H 0.3223 0.4468 0.2345 0.045 Uiso 1.00 1 c R
H(15) H 0.2151 0.4193 0.1422 0.045 Uiso 1.00 1 c R
H(16) H 0.2260 0.3635 0.0119 0.039 Uiso 1.00 1 c R
H(17) H 0.2149 0.1988 -0.0053 0.036 Uiso 1.00 1 c R
H(18) H 0.2049 0.1925 0.1153 0.046 Uiso 1.00 1 c R
H(19) H 0.3142 0.1873 0.1877 0.050 Uiso 1.00 1 c R
H(20) H 0.4304 0.1833 0.1382 0.044 Uiso 1.00 1 c R
H(21) H 0.5651 0.1354 -0.0763 0.051 Uiso 1.00 1 c R
H(22) H 0.5646 0.1040 -0.2067 0.059 Uiso 1.00 1 c R
H(23) H 0.4666 0.1255 -0.2793 0.051 Uiso 1.00 1 c R
H(24) H 0.3664 0.1755 -0.2202 0.039 Uiso 1.00 1 c R
H(25) H 0.2780 0.4367 0.4063 0.034 Uiso 1.00 1 c R
H(26) H 0.1727 0.4070 0.3084 0.039 Uiso 1.00 1 c R
H(27) H 0.1465 0.0257 0.2094 0.036 Uiso 1.00 1 c R
H(28) H 0.2518 0.0556 0.3085 0.035 Uiso 1.00 1 c R
H(29) H 0.0375 0.2552 0.2189 0.048 Uiso 1.00 1 c R
H(30) H 0.0955 0.2570 0.1612 0.048 Uiso 1.00 1 c R
H(31) H 0.0851 0.1232 0.1270 0.044 Uiso 1.00 1 c R
H(32) H 0.0285 0.1217 0.1859 0.044 Uiso 1.00 1 c R
H(33) H 0.3876 0.3293 0.3104 0.039 Uiso 1.00 1 c R
H(34) H 0.5090 0.3723 0.2785 0.046 Uiso 1.00 1 c R
H(35) H 0.6185 0.4301 0.3744 0.044 Uiso 1.00 1 c R
H(36) H 0.6080 0.4363 0.4981 0.038 Uiso 1.00 1 c R
H(37) H 0.4545 0.4418 0.6949 0.039 Uiso 1.00 1 c R
H(38) H 0.3353 0.4498 0.7369 0.044 Uiso 1.00 1 c R
H(39) H 0.2228 0.4146 0.6482 0.043 Uiso 1.00 1 c R
H(40) H 0.2291 0.3593 0.5170 0.034 Uiso 1.00 1 c R
H(41) H 0.5680 0.4573 0.1376 0.055 Uiso 1.00 1 c R
H(42) H 0.5310 0.3801 0.1526 0.055 Uiso 1.00 1 c R
H(43) H 0.5843 0.3740 0.0898 0.055 Uiso 1.00 1 c R
H(44) H 0.1878 0.1840 0.4530 0.044 Uiso 1.00 1 c R
H(45) H 0.1424 0.1772 0.5644 0.059 Uiso 1.00 1 c R
H(46) H 0.2303 0.1825 0.6639 0.065 Uiso 1.00 1 c R
H(47) H 0.3607 0.1917 0.6533 0.056 Uiso 1.00 1 c R
H(48) H 0.5561 0.1578 0.4932 0.060 Uiso 1.00 1 c R
H(49) H 0.5909 0.1211 0.3708 0.068 Uiso 1.00 1 c R
H(50) H 0.5094 0.1215 0.2691 0.060 Uiso 1.00 1 c R
H(51) H 0.3952 0.1650 0.2922 0.041 Uiso 1.00 1 c R
H(52) H 0.5295 0.2172 0.1082 0.064 Uiso 1.00 1 c R
H(53) H 0.5325 0.1348 0.0451 0.064 Uiso 1.00 1 c R
H(55) H 1.0174 0.3805 0.1817 0.031 Uiso 1.00 1 c R
H(56) H 1.0599 0.5125 0.1794 0.031 Uiso 1.00 1 c R
H(57) H 0.7497 0.4447 -0.0511 0.040 Uiso 1.00 1 c R
H(58) H 0.7029 0.3165 -0.0414 0.035 Uiso 1.00 1 c R
H(59) H 0.9789 0.6273 0.1318 0.038 Uiso 1.00 1 c R
H(60) H 1.0201 0.5862 0.0635 0.038 Uiso 1.00 1 c R
H(61) H 0.9128 0.5600 -0.0190 0.041 Uiso 1.00 1 c R
H(62) H 0.8725 0.6035 0.0491 0.042 Uiso 1.00 1 c R
H(63) H 0.9652 0.3022 -0.0080 0.033 Uiso 1.00 1 c R
H(64) H 1.0289 0.2291 -0.1032 0.042 Uiso 1.00 1 c R
H(65) H 1.0161 0.0900 -0.1312 0.044 Uiso 1.00 1 c R
H(66) H 0.9457 0.0274 -0.0602 0.039 Uiso 1.00 1 c R
H(67) H 0.8742 0.0547 0.1776 0.040 Uiso 1.00 1 c R
H(68) H 0.8778 0.1392 0.3048 0.045 Uiso 1.00 1 c R
H(69) H 0.8828 0.2775 0.3377 0.039 Uiso 1.00 1 c R
H(70) H 0.8846 0.3302 0.2415 0.032 Uiso 1.00 1 c R
H(71) H 0.7549 0.3848 0.1598 0.036 Uiso 1.00 1 c R
H(72) H 0.6959 0.4018 0.2695 0.043 Uiso 1.00 1 c R
H(73) H 0.6437 0.2884 0.2970 0.044 Uiso 1.00 1 c R
H(74) H 0.6442 0.1582 0.2128 0.039 Uiso 1.00 1 c R
H(75) H 0.6452 -0.0164 -0.0427 0.036 Uiso 1.00 1 c R
H(76) H 0.6533 -0.0330 -0.1702 0.038 Uiso 1.00 1 c R
H(77) H 0.7191 0.0755 -0.1986 0.037 Uiso 1.00 1 c R
H(78) H 0.7739 0.2018 -0.0991 0.032 Uiso 1.00 1 c R
H(79) H 1.0112 0.3878 0.6881 0.031 Uiso 1.00 1 c R
H(80) H 1.0528 0.5191 0.6839 0.030 Uiso 1.00 1 c R
H(81) H 0.7504 0.4383 0.4387 0.040 Uiso 1.00 1 c R
H(82) H 0.7046 0.3109 0.4501 0.034 Uiso 1.00 1 c R
H(83) H 0.9720 0.6288 0.6276 0.039 Uiso 1.00 1 c R
H(84) H 1.0175 0.5882 0.5630 0.039 Uiso 1.00 1 c R
H(85) H 0.9132 0.5566 0.4746 0.044 Uiso 1.00 1 c R
H(86) H 0.8688 0.6001 0.5389 0.043 Uiso 1.00 1 c R
H(87) H 0.8749 0.3380 0.7437 0.032 Uiso 1.00 1 c R
H(88) H 0.8644 0.2893 0.8426 0.040 Uiso 1.00 1 c R
H(89) H 0.8563 0.1508 0.8141 0.048 Uiso 1.00 1 c R
H(90) H 0.8617 0.0638 0.6905 0.044 Uiso 1.00 1 c R
H(91) H 0.9476 0.0302 0.4541 0.040 Uiso 1.00 1 c R
H(92) H 1.0186 0.0897 0.3812 0.046 Uiso 1.00 1 c R
H(93) H 1.0325 0.2280 0.4058 0.043 Uiso 1.00 1 c R
H(94) H 0.9675 0.3035 0.4980 0.035 Uiso 1.00 1 c R
H(95) H 0.7890 0.2004 0.4008 0.033 Uiso 1.00 1 c R
H(96) H 0.7473 0.0721 0.3017 0.039 Uiso 1.00 1 c R
H(97) H 0.6819 -0.0388 0.3273 0.040 Uiso 1.00 1 c R
H(98) H 0.6560 -0.0201 0.4515 0.039 Uiso 1.00 1 c R
H(99) H 0.6322 0.1546 0.7015 0.038 Uiso 1.00 1 c R
H(100) H 0.6286 0.2841 0.7852 0.044 Uiso 1.00 1 c R
H(101) H 0.6836 0.3987 0.7601 0.042 Uiso 1.00 1 c R
H(102) H 0.7481 0.3828 0.6535 0.035 Uiso 1.00 1 c R
H(105) H 0.5382 0.2431 0.6008 0.076 Uiso 1.00 1 c R
H(106) H 0.4724 0.2432 0.6509 0.077 Uiso 1.00 1 c R
H(107) H 0.4912 0.1616 0.6022 0.076 Uiso 1.00 1 c R
H(108) H 0.9012 -0.0127 0.0466 0.046 Uiso 1.00 1 c R
H(109) H 0.8148 -0.0133 0.0553 0.046 Uiso 1.00 1 c R
H(110) H 0.8429 -0.0214 -0.0227 0.046 Uiso 1.00 1 c R
H(111) H 0.6882 0.0002 0.0729 0.043 Uiso 1.00 1 c R
H(112) H 0.6123 0.0289 0.0890 0.043 Uiso 1.00 1 c R
H(113) H 0.6820 0.0583 0.1549 0.043 Uiso 1.00 1 c R
H(114) H 0.8394 -0.0164 0.4915 0.049 Uiso 1.00 1 c R
H(115) H 0.9028 -0.0056 0.5577 0.049 Uiso 1.00 1 c R
H(116) H 0.8178 -0.0055 0.5724 0.049 Uiso 1.00 1 c R
H(117) H 0.6069 0.0296 0.5845 0.047 Uiso 1.00 1 c R
H(118) H 0.6802 -0.0029 0.5641 0.046 Uiso 1.00 1 c R
H(119) H 0.5776 0.2163 0.0423 0.064 Uiso 1.00 1 c R
H(120) H 0.6786 0.0553 0.6475 0.047 Uiso 1.00 1 c R
H(104) H 0.5425 0.4053 0.6538 0.055 Uiso 1.00 1 c R
H(121) H 0.5888 0.3776 0.5860 0.056 Uiso 1.00 1 c R
H(54) H 0.5814 0.4670 0.6199 0.056 Uiso 1.00 1 c R

loop_
_atom_site_aniso_label
_atom_site_aniso_U_11
_atom_site_aniso_U_22
_atom_site_aniso_U_33
_atom_site_aniso_U_12
_atom_site_aniso_U_13
_atom_site_aniso_U_23
N(1) 0.0274(10) 0.0368(12) 0.0238(10) 0.0069(9) -0.0025(8) 0.0115(9)
N(2) 0.0286(11) 0.0436(13) 0.0326(11) 0.0131(10) -0.0024(9) 0.0158(10)
N(3) 0.0252(10) 0.0354(12) 0.0259(10) 0.0037(9) -0.0020(8) 0.0109(9)
N(4) 0.0463(13) 0.0396(13) 0.0313(11) 0.0072(10) -0.0079(10) 0.0180(10)
N(5) 0.0262(10) 0.0201(10) 0.0344(10) 0.0056(8) 0.0076(8) 0.0110(8)
N(6) 0.0253(10) 0.0232(10) 0.0278(10) 0.0025(8) 0.0040(8) 0.0113(8)
N(7) 0.0321(11) 0.0207(10) 0.0388(11) 0.0076(9) 0.0062(9) 0.0120(9)
N(8) 0.0267(10) 0.0208(10) 0.0311(10) 0.0033(8) 0.0049(8) 0.0097(8)
C(1) 0.0229(11) 0.0251(12) 0.0220(11) 0.0072(9) 0.0041(9) 0.0089(9)
C(2) 0.0309(13) 0.0256(13) 0.0314(12) 0.0087(10) 0.0034(10) 0.0100(10)
C(3) 0.0342(13) 0.034(1) 0.0326(13) 0.0180(11) 0.0042(10) 0.0143(11)
C(4) 0.0258(12) 0.035(1) 0.0264(12) 0.0150(11) 0.0066(9) 0.0115(10)
C(5) 0.0191(11) 0.0300(13) 0.0227(11) 0.0077(9) 0.0052(9) 0.0089(10)
C(6) 0.0194(11) 0.037(1) 0.0244(11) 0.0045(10) 0.0025(9) 0.0104(10)
C(7) 0.0255(12) 0.0290(13) 0.0301(12) 0.0007(10) 0.0004(10) 0.0084(10)
C(8) 0.0249(12) 0.0269(13) 0.0294(12) 0.0040(10) 0.0016(9) 0.0118(10)
C(9) 0.0208(11) 0.0247(12) 0.0219(11) 0.0046(9) 0.0039(9) 0.0100(9)
C(10) 0.0216(11) 0.0260(12) 0.0207(11) 0.0057(9) 0.0041(9) 0.0073(9)
C(11) 0.0295(13) 0.048(2) 0.0310(13) 0.0180(12) 0.0007(10) 0.0101(11)
C(12) 0.0249(12) 0.041(2) 0.0350(13) 0.0048(11) -0.0016(10) 0.0121(12)
C(13) 0.0220(11) 0.0214(12) 0.0232(11) 0.0031(9) 0.0001(9) 0.0076(9)
C(14) 0.0237(11) 0.0195(11) 0.0257(11) 0.0051(9) 0.0036(9) 0.0082(9)
C(15) 0.0286(12) 0.0316(13) 0.0273(12) 0.0070(10) 0.0024(10) 0.0133(10)
C(16) 0.0355(13) 0.033(1) 0.0329(13) 0.0074(11) 0.0108(11) 0.0165(11)
C(17) 0.0256(12) 0.0301(13) 0.044(1) 0.0062(10) 0.0106(11) 0.0159(11)
C(18) 0.0234(12) 0.0268(13) 0.0389(13) 0.0040(10) -0.0013(10) 0.0106(11)
C(19) 0.0247(12) 0.0209(12) 0.0274(11) 0.0046(9) 0.0027(9) 0.0084(9)
C(20) 0.0323(13) 0.0193(12) 0.0248(11) 0.0045(10) 0.0017(10) 0.0077(9)
C(21) 0.045(2) 0.0259(13) 0.0244(12) 0.0055(11) -0.0005(11) 0.0064(10)
C(22) 0.055(2) 0.032(1) 0.0259(13) 0.0130(12) 0.0131(12) 0.0093(11)
C(23) 0.040(2) 0.037(2) 0.0357(13) 0.0150(12) 0.0158(11) 0.0117(12)
C(24) 0.0334(13) 0.032(1) 0.0315(13) 0.0097(11) 0.0069(11) 0.0123(11)
C(25) 0.0246(11) 0.0211(12) 0.0244(11) 0.0043(9) 0.0035(9) 0.0092(9)
C(26) 0.037(1) 0.061(2) 0.038(1) 0.0115(13) -0.0058(12) 0.022(1)
C(27) 0.0203(11) 0.0213(12) 0.0233(11) 0.0037(9) 0.0016(9) 0.0090(9)
C(28) 0.0286(12) 0.0193(11) 0.0227(11) 0.0028(9) 0.0023(9) 0.0075(9)
C(29) 0.0338(13) 0.0275(13) 0.0286(12) 0.0046(10) 0.0052(10) 0.0101(10)
C(30) 0.047(2) 0.036(1) 0.0336(13) 0.0067(12) 0.0156(12) 0.0155(12)
C(31) 0.064(2) 0.034(1) 0.0267(13) 0.0092(13) 0.0083(12) 0.0139(11)
C(32) 0.052(2) 0.032(1) 0.0273(12) 0.0102(12) -0.0037(11) 0.0122(11)
C(33) 0.0373(13) 0.0212(12) 0.0241(11) 0.0067(10) -0.0010(10) 0.0076(9)
C(34) 0.0254(12) 0.0307(13) 0.0321(12) 0.0067(10) 0.0015(10) 0.0114(11)
C(35) 0.0286(13) 0.048(2) 0.051(2) 0.0158(12) 0.0075(12) 0.0248(13)
C(36) 0.039(2) 0.057(2) 0.053(2) 0.025(1) 0.0217(13) 0.027(1)
C(37) 0.040(1) 0.050(2) 0.037(1) 0.0170(13) 0.0152(12) 0.0204(13)
C(38) 0.0299(13) 0.034(1) 0.0337(13) 0.0104(11) 0.0094(10) 0.0145(11)
C(39) 0.0206(11) 0.0195(11) 0.0282(11) 0.0036(9) 0.0030(9) 0.0087(9)
C(40) 0.044(2) 0.069(2) 0.047(2) 0.024(2) -0.0124(13) 0.021(2)
C(41) 0.0235(11) 0.0256(12) 0.0214(11) 0.0087(10) 0.0058(9) 0.0080(9)
C(42) 0.0297(12) 0.0274(13) 0.0270(12) 0.0091(10) 0.0053(10) 0.0084(10)
C(43) 0.0321(13) 0.033(1) 0.0319(12) 0.0176(11) 0.0070(10) 0.0151(11)
C(44) 0.0260(12) 0.038(1) 0.0242(11) 0.0155(11) 0.0044(9) 0.0103(11)
C(45) 0.0217(11) 0.0319(13) 0.0268(11) 0.0087(10) 0.0051(9) 0.0098(10)
C(46) 0.0231(12) 0.034(1) 0.0268(12) 0.0065(10) 0.0004(9) 0.0079(10)
C(47) 0.0324(13) 0.0264(13) 0.0329(13) 0.0022(11) -0.0013(10) 0.0038(11)
C(48) 0.0297(12) 0.0255(13) 0.0332(12) 0.0075(10) 0.0010(10) 0.0095(10)
C(49) 0.0216(11) 0.0250(12) 0.0232(11) 0.0065(9) 0.0031(9) 0.0074(9)
C(50) 0.0195(11) 0.0264(12) 0.0213(11) 0.0062(9) 0.0037(9) 0.0076(9)
C(51) 0.031(1) 0.052(2) 0.036(1) 0.0195(12) -0.0013(11) 0.0115(12)
C(52) 0.0270(13) 0.045(2) 0.038(1) 0.0066(12) -0.0033(11) 0.0094(12)
C(53) 0.0220(11) 0.0238(12) 0.0214(11) 0.0062(9) 0.0035(9) 0.0086(9)
C(54) 0.0251(11) 0.0217(12) 0.0261(11) 0.0079(9) 0.0055(9) 0.0092(9)
C(55) 0.0297(13) 0.035(1) 0.0321(13) 0.0096(11) 0.0067(10) 0.0156(11)
C(56) 0.035(1) 0.044(2) 0.037(1) 0.0150(12) 0.0132(11) 0.0223(12)
C(57) 0.0274(13) 0.034(1) 0.050(2) 0.0079(11) 0.0140(11) 0.0219(12)
C(58) 0.0231(12) 0.0296(13) 0.043(1) 0.0050(10) 0.0033(10) 0.0137(11)
C(59) 0.0256(12) 0.0203(12) 0.0296(12) 0.0065(10) 0.0023(9) 0.0091(10)
C(60) 0.0330(13) 0.0210(12) 0.0245(11) 0.0058(10) 0.0033(10) 0.0097(10)
C(61) 0.045(2) 0.030(1) 0.0227(12) 0.0034(11) -0.0016(11) 0.0078(10)
C(62) 0.056(2) 0.033(1) 0.0223(12) 0.0072(13) 0.0099(12) 0.0077(11)
C(63) 0.043(2) 0.035(1) 0.0313(13) 0.0110(12) 0.0160(11) 0.0094(11)
C(64) 0.0310(13) 0.0268(13) 0.0274(12) 0.0060(10) 0.0056(10) 0.0081(10)
C(65) 0.0285(12) 0.0203(12) 0.0199(11) 0.0056(9) 0.0022(9) 0.0058(9)
C(66) 0.038(2) 0.060(2) 0.040(2) 0.010(1) -0.0091(12) 0.019(1)
C(67) 0.0237(11) 0.0200(11) 0.0235(11) 0.0057(9) 0.0033(9) 0.0080(9)
C(68) 0.0358(13) 0.0190(11) 0.0257(11) 0.0045(10) 0.0076(10) 0.0077(9)
C(69) 0.042(2) 0.0276(13) 0.038(1) 0.0069(11) 0.0184(12) 0.0098(11)
C(70) 0.063(2) 0.032(2) 0.051(2) 0.008(1) 0.032(2) 0.0140(13)
C(71) 0.092(2) 0.033(2) 0.037(2) 0.004(2) 0.032(2) 0.0111(13)
C(72) 0.078(2) 0.033(2) 0.029(1) 0.004(1) 0.007(1) 0.0128(12)
C(73) 0.050(2) 0.0249(13) 0.0272(12) 0.0034(11) 0.0051(11) 0.0099(10)
C(74) 0.0286(13) 0.0260(13) 0.042(1) 0.0074(10) -0.0003(11) 0.0131(11)
C(75) 0.034(2) 0.051(2) 0.066(2) 0.0153(13) -0.003(1) 0.025(2)
C(76) 0.033(2) 0.057(2) 0.080(2) 0.025(1) 0.010(2) 0.020(2)
C(77) 0.041(2) 0.057(2) 0.052(2) 0.020(1) 0.0196(13) 0.012(1)
C(78) 0.0305(13) 0.038(1) 0.0334(13) 0.0104(11) 0.0078(11) 0.0079(11)
C(79) 0.0245(12) 0.0226(12) 0.0277(12) 0.0060(9) 0.0025(9) 0.0075(10)
C(80) 0.072(2) 0.071(2) 0.048(2) 0.005(2) -0.022(2) 0.033(2)
C(81) 0.0252(11) 0.0207(11) 0.0215(11) 0.0054(9) 0.0054(9) 0.0088(9)
C(82) 0.0269(12) 0.0270(12) 0.0243(11) 0.0069(10) 0.0023(9) 0.0106(10)
C(83) 0.0259(12) 0.0233(12) 0.0272(12) 0.0001(10) 0.0021(9) 0.0070(10)
C(84) 0.0309(12) 0.0201(12) 0.0243(11) 0.0056(10) 0.0093(9) 0.0065(9)
C(85) 0.0256(12) 0.0227(12) 0.0256(11) 0.0072(10) 0.0076(9) 0.0092(10)
C(86) 0.0303(12) 0.0255(12) 0.0314(12) 0.0111(10) 0.0105(10) 0.0142(10)
C(87) 0.0301(13) 0.033(1) 0.0365(13) 0.0132(11) 0.0062(10) 0.0183(11)
C(88) 0.0245(12) 0.0284(13) 0.0333(12) 0.0074(10) 0.0028(10) 0.0124(10)
C(89) 0.0229(11) 0.0237(12) 0.0240(11) 0.0066(9) 0.0048(9) 0.0090(9)
C(90) 0.0228(11) 0.0233(12) 0.0232(11) 0.0066(9) 0.0059(9) 0.0085(9)
C(91) 0.0314(13) 0.0254(13) 0.0391(13) 0.0079(10) 0.0112(10) 0.0140(11)
C(92) 0.0360(13) 0.0283(13) 0.040(1) 0.0131(11) 0.0131(11) 0.0185(11)
C(93) 0.0175(10) 0.0210(11) 0.0246(11) 0.0038(9) 0.0011(9) 0.0089(9)
C(94) 0.0208(11) 0.0232(12) 0.0221(11) 0.0062(9) 0.0014(9) 0.0085(9)
C(95) 0.0268(12) 0.0272(13) 0.0295(12) 0.0064(10) 0.0053(10) 0.0134(10)
C(96) 0.0300(13) 0.041(2) 0.0347(13) 0.0101(11) 0.0110(10) 0.0194(12)
C(97) 0.037(1) 0.042(2) 0.0308(13) 0.0180(12) 0.0130(11) 0.0124(12)
C(98) 0.0336(13) 0.0285(13) 0.0348(13) 0.0132(11) 0.0074(10) 0.0091(11)
C(99) 0.0204(11) 0.0271(12) 0.0291(12) 0.0066(9) 0.0021(9) 0.0116(10)
C(100) 0.0171(11) 0.0272(12) 0.0314(12) 0.0031(9) 0.0019(9) 0.0142(10)
C(101) 0.0237(12) 0.033(1) 0.044(1) 0.0030(10) 0.0018(10) 0.0244(12)
C(102) 0.0314(13) 0.046(2) 0.035(1) 0.0019(12) 0.0015(11) 0.0265(12)
C(103) 0.0278(13) 0.046(2) 0.0243(12) -0.0029(11) -0.0006(10) 0.0149(11)
C(104) 0.0235(11) 0.0304(13) 0.0250(11) 0.0001(10) -0.0003(9) 0.0093(10)
C(105) 0.0184(11) 0.0250(12) 0.0259(11) 0.0036(9) 0.0029(9) 0.0115(10)
C(106) 0.041(2) 0.0216(13) 0.053(2) 0.0070(11) 0.0109(12) 0.0151(12)
C(107) 0.0199(11) 0.0218(12) 0.0225(11) 0.0045(9) 0.0022(9) 0.0083(9)
C(108) 0.0186(11) 0.0263(12) 0.0246(11) 0.0041(9) 0.0018(9) 0.0084(10)
C(109) 0.0322(13) 0.0271(13) 0.0314(12) 0.0077(11) 0.0072(10) 0.0082(10)
C(110) 0.044(2) 0.032(1) 0.0317(13) 0.0128(12) 0.0131(11) 0.0054(11)
C(111) 0.038(1) 0.045(2) 0.0284(13) 0.0143(12) 0.0120(11) 0.0120(12)
C(112) 0.0271(12) 0.038(1) 0.0332(13) 0.0089(11) 0.0086(10) 0.0177(11)
C(113) 0.0179(11) 0.0275(12) 0.0256(11) 0.0069(9) 0.0024(9) 0.0098(10)
C(114) 0.0198(11) 0.0263(12) 0.0268(11) 0.0076(9) 0.0018(9) 0.0080(10)
C(115) 0.0307(13) 0.0230(13) 0.0356(13) 0.0023(10) 0.0017(10) 0.0072(10)
C(116) 0.035(1) 0.028(1) 0.0314(13) 0.0031(11) 0.0000(11) -0.0005(11)
C(117) 0.0329(13) 0.035(1) 0.0241(12) 0.0060(11) 0.0035(10) 0.0043(10)
C(118) 0.0262(12) 0.0282(13) 0.0258(12) 0.0050(10) 0.0031(9) 0.0088(10)
C(119) 0.0180(11) 0.0216(12) 0.0259(11) 0.0047(9) 0.0003(9) 0.0080(9)
C(120) 0.037(1) 0.030(1) 0.041(1) 0.0057(11) 0.0071(11) 0.0192(12)
C(121) 0.0226(11) 0.0214(12) 0.0227(11) 0.0048(9) 0.0042(9) 0.0070(9)
C(122) 0.0270(12) 0.0262(12) 0.0243(11) 0.0050(10) 0.0022(9) 0.0100(10)
C(123) 0.0251(12) 0.0231(12) 0.0262(11) -0.0012(10) 0.0029(9) 0.0051(10)
C(124) 0.0311(12) 0.0205(12) 0.0266(11) 0.0058(10) 0.0107(10) 0.0064(10)
C(125) 0.0281(12) 0.0213(12) 0.0232(11) 0.0084(10) 0.0088(9) 0.0062(9)
C(126) 0.0303(12) 0.0284(13) 0.0306(12) 0.0126(10) 0.0125(10) 0.0154(10)
C(127) 0.0316(13) 0.035(1) 0.0341(13) 0.0139(11) 0.0061(10) 0.0190(11)
C(128) 0.0260(12) 0.0307(13) 0.0287(12) 0.0073(10) 0.0023(10) 0.0117(10)
C(129) 0.0250(11) 0.0229(12) 0.0222(11) 0.0091(9) 0.0058(9) 0.0079(9)
C(130) 0.0233(11) 0.0216(12) 0.0242(11) 0.0062(9) 0.0061(9) 0.0080(9)
C(131) 0.0352(13) 0.0231(13) 0.0389(13) 0.0059(10) 0.0120(11) 0.0122(11)
C(132) 0.039(1) 0.031(1) 0.039(1) 0.0136(11) 0.0160(11) 0.0204(11)
C(133) 0.0204(11) 0.0205(11) 0.0226(11) 0.0036(9) -0.0001(9) 0.0065(9)
C(134) 0.0161(10) 0.0246(12) 0.0268(11) 0.0015(9) -0.0019(9) 0.0111(10)
C(135) 0.0223(11) 0.0294(13) 0.0283(12) 0.0002(10) -0.0001(9) 0.0100(10)
C(136) 0.0270(12) 0.048(2) 0.0253(12) 0.0001(11) 0.0017(10) 0.0155(12)
C(137) 0.0264(13) 0.054(2) 0.041(1) 0.0028(12) 0.0042(11) 0.0316(13)
C(138) 0.0224(12) 0.037(1) 0.050(2) 0.0047(10) 0.0050(11) 0.0283(13)
C(139) 0.0189(11) 0.0290(13) 0.0335(12) 0.0041(10) 0.0012(9) 0.0159(10)
C(140) 0.0215(11) 0.0266(12) 0.0294(12) 0.0067(10) 0.0008(9) 0.0095(10)
C(141) 0.036(1) 0.029(1) 0.0358(13) 0.0156(11) 0.0034(11) 0.0071(11)
C(142) 0.038(1) 0.046(2) 0.0302(13) 0.0235(12) 0.0114(11) 0.0101(12)
C(143) 0.0315(13) 0.045(2) 0.0314(13) 0.0159(12) 0.0107(10) 0.0175(11)
C(144) 0.0308(13) 0.0294(13) 0.0279(12) 0.0087(10) 0.0041(10) 0.0114(10)
C(145) 0.0207(11) 0.0236(12) 0.0245(11) 0.0068(9) 0.0013(9) 0.0074(9)
C(146) 0.040(2) 0.0227(13) 0.058(2) 0.0090(11) 0.0069(13) 0.0144(12)
C(147) 0.0209(11) 0.0217(12) 0.0243(11) 0.0053(9) 0.0014(9) 0.0086(9)
C(148) 0.0190(11) 0.0216(12) 0.0250(11) 0.0064(9) 0.0005(9) 0.0057(9)
C(149) 0.0253(12) 0.0302(13) 0.0274(12) 0.0073(10) 0.0043(9) 0.0081(10)
C(150) 0.035(1) 0.037(1) 0.0261(12) 0.0073(11) 0.0053(10) 0.0027(11)
C(151) 0.037(1) 0.028(1) 0.035(1) 0.0034(11) 0.0037(11) -0.0033(11)
C(152) 0.034(1) 0.0232(13) 0.040(1) 0.0025(11) 0.0049(11) 0.0071(11)
C(153) 0.0214(11) 0.0233(12) 0.0275(12) 0.0048(9) 0.0005(9) 0.0066(10)
C(154) 0.0218(11) 0.0289(13) 0.0242(11) 0.0072(10) 0.0025(9) 0.0093(10)
C(155) 0.0274(12) 0.036(1) 0.0324(13) 0.0068(11) 0.0059(10) 0.0158(11)
C(156) 0.034(1) 0.047(2) 0.0298(13) 0.0156(12) 0.0113(10) 0.0140(12)
C(157) 0.040(1) 0.035(2) 0.0304(13) 0.0168(12) 0.0106(11) 0.0071(11)
C(158) 0.0294(12) 0.0262(13) 0.0308(12) 0.0083(10) 0.0054(10) 0.0091(10)
C(159) 0.0208(11) 0.0250(12) 0.0224(11) 0.0078(9) 0.0028(9) 0.0070(9)
C(160) 0.039(1) 0.030(1) 0.047(2) 0.0036(11) 0.0091(12) 0.0180(12)

loop_
_atom_type_symbol
_atom_type_description
_atom_type_scat_dispersion_real
_atom_type_scat_dispersion_imag
_atom_type_scat_source
C C 0.003 0.002
;
International Tables for Crystallography
(1992, Vol. C, Tables 4.2.6.8 and 6.1.1.4)
;
H H 0.000 0.000
;
International Tables for Crystallography
(1992, Vol. C, Table 6.1.1.4)
;
N N 0.006 0.003
;
International Tables for Crystallography
(1992, Vol. C, Tables 4.2.6.8 and 6.1.1.4)
;

loop_
_geom_angle_atom_site_label_1
_geom_angle_atom_site_label_2
_geom_angle_atom_site_label_3
_geom_angle
N(1) C(19) C(14) 118.9(2)
N(1) C(19) C(18) 121.7(2)
C(20) N(1) C(19) 118.5(2)
C(26) N(1) C(19) 119.0(2)
N(1) C(20) C(21) 122.0(2)
N(1) C(20) C(25) 119.0(2)
C(26) N(1) C(20) 119.6(2)
N(2) C(33) C(28) 119.6(2)
N(2) C(33) C(32) 121.3(2)
C(34) N(2) C(33) 119.8(2)
C(40) N(2) C(33) 119.4(2)
N(2) C(34) C(35) 120.7(2)
N(2) C(34) C(39) 119.8(2)
C(40) N(2) C(34) 119.2(2)
N(3) C(59) C(54) 119.8(2)
N(3) C(59) C(58) 120.7(2)
C(60) N(3) C(59) 118.9(2)
C(66) N(3) C(59) 118.8(2)
N(3) C(60) C(61) 121.5(2)
N(3) C(60) C(65) 119.3(2)
C(66) N(3) C(60) 120.1(2)
C(74) N(4) C(73) 119.3(2)
N(4) C(73) C(68) 119.5(2)
N(4) C(73) C(72) 121.4(2)
C(80) N(4) C(73) 120.0(2)
N(4) C(74) C(75) 120.8(3)
N(4) C(74) C(79) 119.6(2)
C(80) N(4) C(74) 119.0(2)
N(5) C(99) C(94) 119.4(2)
N(5) C(99) C(98) 120.9(2)
C(100) N(5) C(99) 117.4(2)
C(106) N(5) C(99) 119.6(2)
N(5) C(100) C(101) 121.1(2)
N(5) C(100) C(105) 119.4(2)
C(106) N(5) C(100) 120.5(2)
C(114) N(6) C(113) 118.3(2)
N(6) C(113) C(108) 120.0(2)
N(6) C(113) C(112) 120.7(2)
C(120) N(6) C(113) 119.6(2)
N(6) C(114) C(119) 119.3(2)
N(6) C(114) C(115) 121.0(2)
C(120) N(6) C(114) 119.6(2)
N(7) C(139) C(134) 119.3(2)
N(7) C(139) C(138) 121.3(2)
C(140) N(7) C(139) 118.8(2)
C(146) N(7) C(139) 120.4(2)
N(7) C(140) C(141) 121.4(2)
N(7) C(140) C(145) 119.1(2)
C(146) N(7) C(140) 119.0(2)
N(8) C(153) C(148) 119.9(2)
N(8) C(153) C(152) 120.8(2)
C(154) N(8) C(153) 119.1(2)
C(160) N(8) C(153) 120.3(2)
N(8) C(154) C(155) 120.6(2)
N(8) C(154) C(159) 119.9(2)
C(160) N(8) C(154) 119.2(2)
C(13) C(1) C(2) 132.6(2)
C(1) C(2) C(3) 120.7(2)
C(10) C(1) C(2) 117.6(2)
C(13) C(1) C(10) 109.7(2)
C(1) C(10) C(5) 121.3(2)
C(1) C(10) C(9) 116.9(2)
C(1) C(13) C(14) 113.3(2)
C(1) C(13) C(25) 112.0(2)
C(1) C(13) C(27) 101.6(1)
C(2) C(3) C(4) 121.2(3)
C(3) C(4) C(5) 117.1(2)
C(3) C(4) C(11) 136.3(3)
C(4) C(5) C(10) 122.1(2)
C(11) C(4) C(5) 106.6(2)
C(4) C(5) C(6) 115.9(2)
C(4) C(11) C(12) 105.3(2)
C(10) C(5) C(6) 121.8(2)
C(5) C(6) C(12) 107.1(2)
C(5) C(6) C(7) 117.7(2)
C(5) C(10) C(9) 121.6(2)
C(12) C(6) C(7) 135.1(2)
C(6) C(7) C(8) 120.2(2)
C(6) C(12) C(11) 104.9(2)
C(7) C(8) C(9) 121.6(2)
C(8) C(9) C(27) 132.3(2)
C(8) C(9) C(10) 117.1(2)
C(27) C(9) C(10) 110.4(2)
C(9) C(27) C(13) 101.1(2)
C(9) C(27) C(28) 112.2(2)
C(9) C(27) C(39) 110.5(2)
C(13) C(14) C(19) 118.6(2)
C(25) C(13) C(14) 109.3(1)
C(27) C(13) C(14) 110.6(2)
C(13) C(14) C(15) 122.5(2)
C(13) C(25) C(20) 118.2(2)
C(27) C(13) C(25) 109.8(2)
C(13) C(25) C(24) 122.8(2)
C(13) C(27) C(28) 110.7(1)
C(13) C(27) C(39) 112.4(2)
C(19) C(14) C(15) 118.8(2)
C(14) C(15) C(16) 121.2(2)
C(14) C(19) C(18) 119.4(2)
C(15) C(16) C(17) 119.8(2)
C(16) C(17) C(18) 120.0(2)
C(17) C(18) C(19) 120.7(2)
C(25) C(20) C(21) 119.0(2)
C(20) C(21) C(22) 120.6(2)
C(20) C(25) C(24) 118.9(2)
C(21) C(22) C(23) 120.5(2)
C(22) C(23) C(24) 119.1(2)
C(23) C(24) C(25) 121.8(2)
C(27) C(28) C(33) 121.1(2)
C(39) C(27) C(28) 109.7(2)
C(27) C(28) C(29) 120.1(2)
C(27) C(39) C(34) 121.6(2)
C(27) C(39) C(38) 120.6(2)
C(33) C(28) C(29) 118.5(2)
C(28) C(29) C(30) 121.8(2)
C(28) C(33) C(32) 119.0(2)
C(29) C(30) C(31) 118.9(2)
C(30) C(31) C(32) 120.7(2)
C(31) C(32) C(33) 121.0(3)
C(39) C(34) C(35) 119.5(2)
C(34) C(35) C(36) 120.3(3)
C(34) C(39) C(38) 117.8(2)
C(35) C(36) C(37) 121.0(3)
C(36) C(37) C(38) 118.9(2)
C(37) C(38) C(39) 122.4(2)
C(53) C(41) C(42) 133.1(2)
C(41) C(42) C(43) 121.3(2)
C(50) C(41) C(42) 117.1(2)
C(53) C(41) C(50) 109.7(2)
C(41) C(50) C(45) 121.8(2)
C(41) C(50) C(49) 117.2(2)
C(41) C(53) C(54) 111.3(2)
C(41) C(53) C(65) 114.1(2)
C(41) C(53) C(67) 101.1(1)
C(42) C(43) C(44) 120.9(2)
C(43) C(44) C(45) 117.4(2)
C(43) C(44) C(51) 136.3(3)
C(44) C(45) C(50) 121.5(2)
C(51) C(44) C(45) 106.3(2)
C(44) C(45) C(46) 116.4(2)
C(44) C(51) C(52) 105.4(2)
C(50) C(45) C(46) 122.1(2)
C(45) C(46) C(52) 106.8(2)
C(45) C(46) C(47) 117.4(2)
C(45) C(50) C(49) 121.0(2)
C(52) C(46) C(47) 135.7(2)
C(46) C(47) C(48) 120.5(2)
C(46) C(52) C(51) 105.1(2)
C(47) C(48) C(49) 121.3(2)
C(48) C(49) C(67) 133.0(2)
C(48) C(49) C(50) 117.6(2)
C(67) C(49) C(50) 109.3(2)
C(49) C(67) C(53) 101.7(2)
C(49) C(67) C(68) 110.1(2)
C(49) C(67) C(79) 113.2(2)
C(53) C(54) C(59) 119.7(2)
C(65) C(53) C(54) 109.2(1)
C(67) C(53) C(54) 110.3(2)
C(53) C(54) C(55) 121.8(2)
C(53) C(65) C(60) 119.9(2)
C(67) C(53) C(65) 110.5(2)
C(53) C(65) C(64) 121.5(2)
C(53) C(67) C(68) 108.9(2)
C(53) C(67) C(79) 112.7(2)
C(59) C(54) C(55) 118.5(2)
C(54) C(55) C(56) 121.7(2)
C(54) C(59) C(58) 119.4(2)
C(55) C(56) C(57) 119.2(2)
C(56) C(57) C(58) 120.5(2)
C(57) C(58) C(59) 120.7(2)
C(65) C(60) C(61) 119.2(2)
C(60) C(61) C(62) 120.7(2)
C(60) C(65) C(64) 118.4(2)
C(61) C(62) C(63) 120.5(2)
C(62) C(63) C(64) 119.0(2)
C(63) C(64) C(65) 122.1(2)
C(67) C(68) C(73) 119.9(2)
C(79) C(67) C(68) 110.0(2)
C(67) C(68) C(69) 121.3(2)
C(67) C(79) C(74) 119.9(2)
C(67) C(79) C(78) 121.3(2)
C(73) C(68) C(69) 118.5(2)
C(68) C(69) C(70) 122.2(3)
C(68) C(73) C(72) 119.1(2)
C(69) C(70) C(71) 118.4(3)
C(70) C(71) C(72) 121.7(3)
C(71) C(72) C(73) 120.0(3)
C(79) C(74) C(75) 119.7(2)
C(74) C(75) C(76) 120.5(3)
C(74) C(79) C(78) 118.8(2)
C(75) C(76) C(77) 120.6(3)
C(76) C(77) C(78) 119.0(3)
C(77) C(78) C(79) 121.5(2)
C(93) C(81) C(82) 134.1(2)
C(81) C(82) C(83) 121.3(2)
C(90) C(81) C(82) 117.3(2)
C(93) C(81) C(90) 107.3(2)
C(81) C(90) C(85) 121.2(2)
C(81) C(90) C(89) 116.4(2)
C(81) C(93) C(94) 108.2(2)
C(81) C(93) C(105) 115.5(2)
C(81) C(93) C(107) 101.4(2)
C(82) C(83) C(84) 120.5(2)
C(83) C(84) C(85) 117.3(2)
C(83) C(84) C(91) 135.8(2)
C(84) C(85) C(90) 122.3(2)
C(91) C(84) C(85) 106.8(2)
C(84) C(85) C(86) 115.7(2)
C(84) C(91) C(92) 105.3(2)
C(90) C(85) C(86) 121.9(2)
C(85) C(86) C(92) 106.8(2)
C(85) C(86) C(87) 116.9(2)
C(85) C(90) C(89) 122.2(2)
C(92) C(86) C(87) 136.2(3)
C(86) C(87) C(88) 121.1(2)
C(86) C(92) C(91) 105.4(2)
C(87) C(88) C(89) 120.9(2)
C(88) C(89) C(107) 135.3(2)
C(88) C(89) C(90) 116.9(2)
C(107) C(89) C(90) 107.7(2)
C(89) C(107) C(93) 100.6(1)
C(89) C(107) C(119) 115.6(2)
C(89) C(107) C(108) 110.4(2)
C(93) C(94) C(99) 118.9(2)
C(105) C(93) C(94) 109.1(2)
C(107) C(93) C(94) 110.9(1)
C(93) C(94) C(95) 123.1(2)
C(93) C(105) C(100) 119.2(2)
C(107) C(93) C(105) 111.6(2)
C(93) C(105) C(104) 121.9(2)
C(93) C(107) C(119) 113.8(2)
C(93) C(107) C(108) 107.4(2)
C(99) C(94) C(95) 118.0(2)
C(94) C(95) C(96) 122.1(2)
C(94) C(99) C(98) 119.7(2)
C(95) C(96) C(97) 119.2(2)
C(96) C(97) C(98) 120.1(2)
C(97) C(98) C(99) 120.7(2)
C(105) C(100) C(101) 119.4(2)
C(100) C(101) C(102) 120.4(2)
C(100) C(105) C(104) 118.8(2)
C(101) C(102) C(103) 120.5(3)
C(102) C(103) C(104) 119.3(2)
C(103) C(104) C(105) 121.5(2)
C(119) C(107) C(108) 108.7(2)
C(107) C(108) C(113) 119.1(2)
C(107) C(108) C(109) 122.4(2)
C(107) C(119) C(114) 120.3(2)
C(107) C(119) C(118) 121.5(2)
C(113) C(108) C(109) 118.4(2)
C(108) C(109) C(110) 121.8(2)
C(108) C(113) C(112) 119.4(2)
C(109) C(110) C(111) 119.3(2)
C(110) C(111) C(112) 120.6(2)
C(111) C(112) C(113) 120.5(2)
C(119) C(114) C(115) 119.7(2)
C(114) C(115) C(116) 120.6(2)
C(114) C(119) C(118) 118.2(2)
C(115) C(116) C(117) 120.4(2)
C(116) C(117) C(118) 119.3(2)
C(117) C(118) C(119) 121.8(2)
C(133) C(121) C(122) 133.8(2)
C(121) C(122) C(123) 121.2(2)
C(130) C(121) C(122) 117.7(2)
C(133) C(121) C(130) 107.3(2)
C(121) C(130) C(125) 121.1(2)
C(121) C(130) C(129) 116.5(2)
C(121) C(133) C(134) 115.9(2)
C(121) C(133) C(145) 108.2(2)
C(121) C(133) C(147) 101.6(2)
C(122) C(123) C(124) 120.4(2)
C(123) C(124) C(125) 117.4(2)
C(123) C(124) C(131) 135.6(2)
C(124) C(125) C(130) 122.2(2)
C(131) C(124) C(125) 107.0(2)
C(124) C(125) C(126) 115.9(2)
C(124) C(131) C(132) 104.9(2)
C(130) C(125) C(126) 121.7(2)
C(125) C(126) C(132) 106.4(2)
C(125) C(126) C(127) 117.1(2)
C(125) C(130) C(129) 122.2(2)
C(132) C(126) C(127) 136.5(3)
C(126) C(127) C(128) 121.1(2)
C(126) C(132) C(131) 105.7(2)
C(127) C(128) C(129) 120.8(2)
C(128) C(129) C(147) 134.6(2)
C(128) C(129) C(130) 117.1(2)
C(147) C(129) C(130) 108.2(2)
C(129) C(147) C(133) 100.6(2)
C(129) C(147) C(148) 115.5(2)
C(129) C(147) C(159) 110.7(2)
C(133) C(134) C(139) 119.1(2)
C(145) C(133) C(134) 109.1(2)
C(147) C(133) C(134) 111.4(2)
C(133) C(134) C(135) 122.1(2)
C(133) C(145) C(140) 118.9(2)
C(147) C(133) C(145) 110.3(1)
C(133) C(145) C(144) 122.9(2)
C(133) C(147) C(148) 113.1(2)
C(133) C(147) C(159) 107.4(2)
C(139) C(134) C(135) 118.7(2)
C(134) C(135) C(136) 122.0(2)
C(134) C(139) C(138) 119.3(2)
C(135) C(136) C(137) 118.8(2)
C(136) C(137) C(138) 120.9(3)
C(137) C(138) C(139) 120.2(3)
C(145) C(140) C(141) 119.5(2)
C(140) C(141) C(142) 120.8(2)
C(140) C(145) C(144) 118.1(2)
C(141) C(142) C(143) 120.3(2)
C(142) C(143) C(144) 119.2(2)
C(143) C(144) C(145) 122.0(2)
C(147) C(148) C(153) 120.3(2)
C(159) C(147) C(148) 109.1(2)
C(147) C(148) C(149) 121.0(2)
C(147) C(159) C(154) 119.4(2)
C(147) C(159) C(158) 122.0(2)
C(153) C(148) C(149) 118.6(2)
C(148) C(149) C(150) 121.6(2)
C(148) C(153) C(152) 119.3(2)
C(149) C(150) C(151) 119.6(2)
C(150) C(151) C(152) 120.1(2)
C(151) C(152) C(153) 120.8(2)
C(159) C(154) C(155) 119.4(2)
C(154) C(155) C(156) 120.6(2)
C(154) C(159) C(158) 118.3(2)
C(155) C(156) C(157) 120.6(2)
C(156) C(157) C(158) 119.1(2)
C(157) C(158) C(159) 121.9(2)
N(1) C(26) H(41) 109.2990
N(1) C(26) H(42) 109.4041
N(1) C(26) H(43) 109.7004
N(2) C(40) H(52) 109.6336
N(2) C(40) H(53) 109.5111
N(2) C(40) H(119) 109.2704
N(3) C(66) H(104) 109.4928
N(3) C(66) H(121) 109.4789
N(3) C(66) H(54) 109.4374
N(4) C(80) H(105) 109.5149
N(4) C(80) H(106) 109.6120
N(4) C(80) H(107) 109.2896
N(5) C(106) H(108) 109.5473
N(5) C(106) H(109) 109.4353
N(5) C(106) H(110) 109.4238
N(6) C(120) H(111) 109.4687
N(6) C(120) H(112) 109.7323
N(6) C(120) H(113) 109.2055
N(7) C(146) H(114) 109.7128
N(7) C(146) H(115) 109.3121
N(7) C(146) H(116) 109.3909
N(8) C(160) H(118) 109.7032
N(8) C(160) H(117) 109.2706
N(8) C(160) H(120) 109.4480
C(1) C(2) H(1) 119.4881
H(1) C(2) C(3) 119.7697
C(2) C(3) H(2) 119.8036
H(2) C(3) C(4) 118.9806
C(4) C(11) H(5) 110.8415
C(4) C(11) H(6) 110.1323
C(6) C(7) H(3) 119.8694
C(6) C(12) H(7) 110.8893
C(6) C(12) H(8) 109.9952
H(3) C(7) C(8) 119.9491
C(7) C(8) H(4) 119.7281
H(4) C(8) C(9) 118.6891
H(5) C(11) C(12) 111.4235
H(6) C(11) C(12) 109.6725
C(11) C(12) H(7) 111.6078
C(11) C(12) H(8) 109.8737
H(6) C(11) H(5) 109.4514
H(8) C(12) H(7) 109.4707
C(14) C(15) H(9) 118.9488
H(9) C(15) C(16) 119.8476
C(15) C(16) H(10) 120.0338
H(10) C(16) C(17) 120.1858
C(16) C(17) H(11) 119.8183
C(17) C(18) H(12) 119.8129
H(11) C(17) C(18) 120.1516
H(12) C(18) C(19) 119.4398
C(20) C(21) H(13) 119.3690
H(13) C(21) C(22) 120.0233
C(21) C(22) H(14) 119.6235
H(14) C(22) C(23) 119.8728
C(22) C(23) H(15) 120.2304
C(23) C(24) H(16) 119.2334
H(15) C(23) C(24) 120.6537
H(16) C(24) C(25) 119.0023
H(42) C(26) H(41) 109.4746
H(43) C(26) H(41) 109.4726
H(43) C(26) H(42) 109.4763
C(28) C(29) H(17) 118.7673
H(17) C(29) C(30) 119.4546
C(29) C(30) H(18) 120.3960
H(18) C(30) C(31) 120.6950
C(30) C(31) H(19) 119.7382
C(31) C(32) H(20) 120.3293
H(19) C(31) C(32) 119.5664
H(20) C(32) C(33) 118.6696
C(34) C(35) H(21) 119.2032
H(21) C(35) C(36) 120.4542
C(35) C(36) H(22) 119.0651
H(22) C(36) C(37) 119.9569
C(36) C(37) H(23) 120.5080
C(37) C(38) H(24) 119.3051
H(23) C(37) C(38) 120.5601
H(24) C(38) C(39) 118.2418
H(53) C(40) H(52) 109.4697
H(119) C(40) H(52) 109.4753
H(119) C(40) H(53) 109.4669
C(41) C(42) H(25) 119.2849
H(25) C(42) C(43) 119.4591
C(42) C(43) H(26) 119.8645
H(26) C(43) C(44) 119.2010
C(44) C(51) H(30) 109.8463
C(44) C(51) H(29) 110.9123
C(46) C(47) H(27) 119.5245
C(46) C(52) H(31) 110.5358
C(46) C(52) H(32) 110.3338
H(27) C(47) C(48) 119.9908
C(47) C(48) H(28) 119.9767
H(28) C(48) C(49) 118.6745
H(30) C(51) C(52) 109.7871
C(51) C(52) H(31) 111.4723
H(29) C(51) C(52) 111.4185
C(51) C(52) H(32) 109.8331
H(30) C(51) H(29) 109.4550
H(32) C(52) H(31) 109.4558
C(54) C(55) H(33) 118.6759
C(55) C(56) H(34) 120.4690
H(33) C(55) C(56) 119.5773
H(34) C(56) C(57) 120.3658
C(56) C(57) H(35) 119.6338
C(57) C(58) H(36) 120.0160
H(35) C(57) C(58) 119.8977
H(36) C(58) C(59) 119.3127
C(60) C(61) H(37) 119.3059
H(37) C(61) C(62) 120.0409
C(61) C(62) H(38) 119.6189
H(38) C(62) C(63) 119.9032
C(62) C(63) H(39) 120.3408
C(63) C(64) H(40) 119.1042
H(39) C(63) C(64) 120.6305
H(40) C(64) C(65) 118.8268
H(121) C(66) H(104) 109.4670
H(54) C(66) H(104) 109.4763
H(54) C(66) H(121) 109.4749
C(68) C(69) H(44) 118.2689
H(44) C(69) C(70) 119.5107
C(69) C(70) H(45) 120.9674
H(45) C(70) C(71) 120.6440
C(70) C(71) H(46) 119.1701
C(71) C(72) H(47) 120.4320
H(46) C(71) C(72) 119.0812
H(47) C(72) C(73) 119.5351
C(74) C(75) H(48) 119.6644
H(48) C(75) C(76) 119.8414
C(75) C(76) H(49) 120.0189
H(49) C(76) C(77) 119.4030
C(76) C(77) H(50) 120.7041
C(77) C(78) H(51) 119.4131
H(50) C(77) C(78) 120.2606
H(51) C(78) C(79) 119.0917
H(106) C(80) H(105) 109.4684
H(107) C(80) H(105) 109.4680
H(107) C(80) H(106) 109.4741
C(81) C(82) H(55) 119.0027
H(55) C(82) C(83) 119.6982
C(82) C(83) H(56) 119.7512
H(56) C(83) C(84) 119.7117
C(84) C(91) H(59) 110.4948
C(84) C(91) H(60) 110.5432
C(86) C(87) H(57) 119.3296
C(86) C(92) H(61) 110.5052
C(86) C(92) H(62) 110.3662
H(57) C(87) C(88) 119.5606
C(87) C(88) H(58) 119.8391
H(58) C(88) C(89) 119.2256
H(59) C(91) C(92) 110.4937
H(60) C(91) C(92) 110.5301
C(91) C(92) H(61) 110.4917
C(91) C(92) H(62) 110.5442
H(60) C(91) H(59) 109.4516
H(62) C(92) H(61) 109.4545
C(94) C(95) H(63) 118.5370
H(63) C(95) C(96) 119.3194
C(95) C(96) H(64) 120.6601
H(64) C(96) C(97) 120.1100
C(96) C(97) H(65) 120.2413
C(97) C(98) H(66) 119.8236
H(65) C(97) C(98) 119.6077
H(66) C(98) C(99) 119.4532
C(100) C(101) H(67) 119.2645
H(67) C(101) C(102) 120.3213
C(101) C(102) H(68) 119.2720
H(68) C(102) C(103) 120.2005
C(102) C(103) H(69) 120.0881
C(103) C(104) H(70) 119.7465
H(69) C(103) C(104) 120.5680
H(70) C(104) C(105) 118.7975
H(109) C(106) H(108) 109.4737
H(110) C(106) H(108) 109.4677
H(110) C(106) H(109) 109.4795
C(108) C(109) H(71) 118.7747
C(109) C(110) H(72) 120.7055
H(71) C(109) C(110) 119.4291
C(110) C(111) H(73) 119.7190
H(72) C(110) C(111) 120.0306
C(111) C(112) H(74) 119.9178
H(73) C(111) C(112) 119.6611
H(74) C(112) C(113) 119.6233
C(114) C(115) H(75) 119.3264
H(75) C(115) C(116) 120.1117
C(115) C(116) H(76) 120.0050
H(76) C(116) C(117) 119.6106
C(116) C(117) H(77) 120.5460
C(117) C(118) H(78) 119.4750
H(77) C(117) C(118) 120.1227
H(78) C(118) C(119) 118.6934
H(112) C(120) H(111) 109.4753
H(113) C(120) H(111) 109.4752
H(113) C(120) H(112) 109.4700
C(121) C(122) H(79) 119.0121
H(79) C(122) C(123) 119.7904
C(122) C(123) H(80) 119.6748
H(80) C(123) C(124) 119.9552
C(124) C(131) H(83) 110.6253
C(124) C(131) H(84) 110.6097
C(126) C(127) H(81) 119.2819
C(126) C(132) H(85) 110.4281
C(126) C(132) H(86) 110.2746
H(81) C(127) C(128) 119.6179
C(127) C(128) H(82) 119.9407
H(82) C(128) C(129) 119.2682
H(83) C(131) C(132) 110.4179
H(84) C(131) C(132) 110.7417
C(131) C(132) H(85) 110.3278
C(131) C(132) H(86) 110.6583
H(84) C(131) H(83) 109.4595
H(86) C(132) H(85) 109.4522
C(134) C(135) H(87) 118.1710
H(87) C(135) C(136) 119.8284
C(135) C(136) H(88) 120.7456
H(88) C(136) C(137) 120.4573
C(136) C(137) H(89) 120.0890
C(137) C(138) H(90) 120.3201
H(89) C(137) C(138) 118.9807
H(90) C(138) C(139) 119.4467
C(140) C(141) H(91) 119.3129
H(91) C(141) C(142) 119.9019
C(141) C(142) H(92) 119.6198
C(142) C(143) H(93) 120.1161
H(92) C(142) C(143) 120.0536
H(93) C(143) C(144) 120.7053
C(143) C(144) H(94) 119.2445
H(94) C(144) C(145) 118.7128
H(115) C(146) H(114) 109.4729
H(116) C(146) H(114) 109.4729
H(116) C(146) H(115) 109.4653
C(148) C(149) H(95) 118.8012
C(149) C(150) H(96) 119.9034
H(95) C(149) C(150) 119.6266
H(96) C(150) C(151) 120.4656
C(150) C(151) H(97) 119.9247
C(151) C(152) H(98) 120.0806
H(97) C(151) C(152) 119.9772
H(98) C(152) C(153) 119.1334
C(154) C(155) H(99) 119.2464
H(99) C(155) C(156) 120.1391
C(155) C(156) H(100) 119.4949
H(100) C(156) C(157) 119.9017
C(156) C(157) H(101) 120.3922
C(157) C(158) H(102) 119.4365
H(101) C(157) C(158) 120.5466
H(102) C(158) C(159) 118.6568
H(118) C(160) H(117) 109.4740
H(120) C(160) H(117) 109.4689
H(120) C(160) H(118) 109.4622

loop_
_geom_bond_atom_site_label_1
_geom_bond_atom_site_label_2
_geom_bond_distance
N(1) C(19) 1.403(3)
N(1) C(20) 1.395(3)
N(1) C(26) 1.454(3)
N(2) C(33) 1.394(3)
N(2) C(34) 1.395(3)
N(2) C(40) 1.453(4)
N(3) C(59) 1.399(3)
N(3) C(60) 1.397(3)
N(3) C(66) 1.457(3)
N(4) C(73) 1.391(3)
N(4) C(74) 1.403(3)
N(4) C(80) 1.455(4)
N(5) C(99) 1.400(3)
N(5) C(100) 1.402(3)
N(5) C(106) 1.451(3)
N(6) C(113) 1.398(3)
N(6) C(114) 1.404(3)
N(6) C(120) 1.453(3)
N(7) C(139) 1.397(3)
N(7) C(140) 1.394(3)
N(7) C(146) 1.447(3)
N(8) C(153) 1.397(3)
N(8) C(154) 1.401(3)
N(8) C(160) 1.454(3)
C(1) C(2) 1.380(4)
C(1) C(10) 1.397(3)
C(1) C(13) 1.527(3)
C(2) C(3) 1.433(3)
C(3) C(4) 1.377(3)
C(4) C(5) 1.398(4)
C(4) C(11) 1.525(3)
C(5) C(6) 1.396(3)
C(5) C(10) 1.385(3)
C(6) C(7) 1.380(4)
C(6) C(12) 1.521(3)
C(7) C(8) 1.434(3)
C(8) C(9) 1.383(3)
C(9) C(10) 1.392(4)
C(9) C(27) 1.525(3)
C(11) C(12) 1.573(4)
C(13) C(14) 1.504(3)
C(13) C(25) 1.508(3)
C(13) C(27) 1.774(3)
C(14) C(15) 1.390(3)
C(14) C(19) 1.404(3)
C(15) C(16) 1.387(3)
C(16) C(17) 1.382(3)
C(17) C(18) 1.379(4)
C(18) C(19) 1.398(3)
C(20) C(21) 1.403(3)
C(20) C(25) 1.405(3)
C(21) C(22) 1.382(4)
C(22) C(23) 1.379(3)
C(23) C(24) 1.387(3)
C(24) C(25) 1.387(3)
C(27) C(28) 1.511(3)
C(27) C(39) 1.508(3)
C(28) C(29) 1.392(3)
C(28) C(33) 1.411(3)
C(29) C(30) 1.389(4)
C(30) C(31) 1.379(4)
C(31) C(32) 1.375(4)
C(32) C(33) 1.396(4)
C(34) C(35) 1.405(3)
C(34) C(39) 1.402(3)
C(35) C(36) 1.372(4)
C(36) C(37) 1.368(4)
C(37) C(38) 1.381(4)
C(38) C(39) 1.390(3)
C(41) C(42) 1.381(4)
C(41) C(50) 1.394(3)
C(41) C(53) 1.527(3)
C(42) C(43) 1.425(3)
C(43) C(44) 1.378(3)
C(44) C(45) 1.395(4)
C(44) C(51) 1.531(3)
C(45) C(46) 1.397(3)
C(45) C(50) 1.387(3)
C(46) C(47) 1.376(4)
C(46) C(52) 1.521(4)
C(47) C(48) 1.430(3)
C(48) C(49) 1.380(3)
C(49) C(50) 1.390(4)
C(49) C(67) 1.525(3)
C(51) C(52) 1.570(4)
C(53) C(54) 1.513(3)
C(53) C(65) 1.510(3)
C(53) C(67) 1.760(3)
C(54) C(55) 1.392(4)
C(54) C(59) 1.403(3)
C(55) C(56) 1.381(3)
C(56) C(57) 1.387(3)
C(57) C(58) 1.371(4)
C(58) C(59) 1.401(3)
C(60) C(61) 1.403(3)
C(60) C(65) 1.403(3)
C(61) C(62) 1.378(4)
C(62) C(63) 1.379(3)
C(63) C(64) 1.384(3)
C(64) C(65) 1.389(3)
C(67) C(68) 1.509(3)
C(67) C(79) 1.509(3)
C(68) C(69) 1.395(3)
C(68) C(73) 1.399(4)
C(69) C(70) 1.378(4)
C(70) C(71) 1.372(4)
C(71) C(72) 1.371(5)
C(72) C(73) 1.409(4)
C(74) C(75) 1.388(4)
C(74) C(79) 1.397(4)
C(75) C(76) 1.377(4)
C(76) C(77) 1.377(5)
C(77) C(78) 1.388(4)
C(78) C(79) 1.385(3)
C(81) C(82) 1.382(3)
C(81) C(90) 1.400(4)
C(81) C(93) 1.525(3)
C(82) C(83) 1.434(3)
C(83) C(84) 1.379(4)
C(84) C(85) 1.402(3)
C(84) C(91) 1.520(4)
C(85) C(86) 1.398(4)
C(85) C(90) 1.378(3)
C(86) C(87) 1.384(3)
C(86) C(92) 1.521(3)
C(87) C(88) 1.440(4)
C(88) C(89) 1.381(4)
C(89) C(90) 1.401(3)
C(89) C(107) 1.530(4)
C(91) C(92) 1.565(3)
C(93) C(94) 1.527(3)
C(93) C(105) 1.509(4)
C(93) C(107) 1.710(3)
C(94) C(95) 1.396(3)
C(94) C(99) 1.403(3)
C(95) C(96) 1.379(3)
C(96) C(97) 1.385(4)
C(97) C(98) 1.380(4)
C(98) C(99) 1.397(3)
C(100) C(101) 1.399(4)
C(100) C(105) 1.402(3)
C(101) C(102) 1.376(3)
C(102) C(103) 1.383(4)
C(103) C(104) 1.382(4)
C(104) C(105) 1.389(3)
C(107) C(89) 1.530(4)
C(107) C(93) 1.710(3)
C(107) C(108) 1.528(3)
C(107) C(119) 1.511(2)
C(108) C(107) 1.528(3)
C(108) C(109) 1.393(3)
C(108) C(113) 1.411(3)
C(109) C(110) 1.381(3)
C(110) C(111) 1.382(4)
C(111) C(112) 1.380(3)
C(112) C(113) 1.399(3)
C(114) C(115) 1.398(3)
C(114) C(119) 1.409(3)
C(115) C(116) 1.380(4)
C(116) C(117) 1.380(4)
C(117) C(118) 1.389(3)
C(118) C(119) 1.390(3)
C(119) C(107) 1.511(2)
C(121) C(122) 1.377(3)
C(121) C(130) 1.400(4)
C(121) C(133) 1.527(3)
C(122) C(123) 1.434(3)
C(123) C(124) 1.381(4)
C(124) C(125) 1.402(3)
C(124) C(131) 1.523(4)
C(125) C(126) 1.398(4)
C(125) C(130) 1.374(3)
C(126) C(127) 1.378(3)
C(126) C(132) 1.529(3)
C(127) C(128) 1.436(4)
C(128) C(129) 1.378(4)
C(129) C(130) 1.397(2)
C(129) C(147) 1.529(4)
C(131) C(132) 1.569(3)
C(133) C(134) 1.508(4)
C(133) C(145) 1.525(3)
C(133) C(147) 1.715(3)
C(134) C(135) 1.388(3)
C(134) C(139) 1.404(3)
C(135) C(136) 1.381(4)
C(136) C(137) 1.384(4)
C(137) C(138) 1.377(3)
C(138) C(139) 1.402(4)
C(140) C(141) 1.396(3)
C(140) C(145) 1.407(3)
C(141) C(142) 1.380(4)
C(142) C(143) 1.384(4)
C(143) C(144) 1.381(3)
C(144) C(145) 1.396(3)
C(147) C(148) 1.510(2)
C(147) C(159) 1.526(3)
C(148) C(149) 1.391(3)
C(148) C(153) 1.407(3)
C(149) C(150) 1.386(3)
C(150) C(151) 1.379(4)
C(151) C(152) 1.383(4)
C(152) C(153) 1.399(3)
C(154) C(155) 1.397(3)
C(154) C(159) 1.409(3)
C(155) C(156) 1.380(3)
C(156) C(157) 1.380(4)
C(157) C(158) 1.387(3)
C(158) C(159) 1.392(3)
C(2) H(1) 0.9500
C(3) H(2) 0.9500
C(7) H(3) 0.9500
C(8) H(4) 0.9499
C(11) H(5) 0.9499
C(11) H(6) 0.9501
C(12) H(7) 0.9501
C(12) H(8) 0.9500
C(15) H(9) 0.9500
C(16) H(10) 0.9500
C(17) H(11) 0.9500
C(18) H(12) 0.9500
C(21) H(13) 0.9500
C(22) H(14) 0.9500
C(23) H(15) 0.9500
C(24) H(16) 0.9500
C(26) H(41) 0.9500
C(26) H(42) 0.9501
C(26) H(43) 0.9500
C(29) H(17) 0.9501
C(30) H(18) 0.9499
C(31) H(19) 0.9500
C(32) H(20) 0.9500
C(35) H(21) 0.9500
C(36) H(22) 0.9500
C(37) H(23) 0.9500
C(38) H(24) 0.9500
C(40) H(52) 0.9500
C(40) H(53) 0.9501
C(40) H(119) 0.9499
C(42) H(25) 0.9500
C(43) H(26) 0.9500
C(47) H(27) 0.9500
C(48) H(28) 0.9501
C(51) H(29) 0.9500
C(51) H(30) 0.9500
C(52) H(31) 0.9499
C(52) H(32) 0.9501
C(55) H(33) 0.9500
C(56) H(34) 0.9501
C(57) H(35) 0.9499
C(58) H(36) 0.9500
C(61) H(37) 0.9499
C(62) H(38) 0.9499
C(63) H(39) 0.9499
C(64) H(40) 0.9499
C(66) H(104) 0.9500
C(66) H(121) 0.9501
C(66) H(54) 0.9500
C(69) H(44) 0.9500
C(70) H(45) 0.9500
C(71) H(46) 0.9500
C(72) H(47) 0.9500
C(75) H(48) 0.9500
C(76) H(49) 0.9501
C(77) H(50) 0.9501
C(78) H(51) 0.9500
C(80) H(105) 0.9500
C(80) H(106) 0.9500
C(80) H(107) 0.9500
C(82) H(55) 0.9501
C(83) H(56) 0.9500
C(87) H(57) 0.9501
C(88) H(58) 0.9501
C(91) H(59) 0.9499
C(91) H(60) 0.9500
C(92) H(61) 0.9499
C(92) H(62) 0.9500
C(95) H(63) 0.9501
C(96) H(64) 0.9499
C(97) H(65) 0.9500
C(98) H(66) 0.9500
C(101) H(67) 0.9501
C(102) H(68) 0.9500
C(103) H(69) 0.9501
C(104) H(70) 0.9499
C(106) H(108) 0.9501
C(106) H(109) 0.9500
C(106) H(110) 0.9499
C(109) H(71) 0.9501
C(110) H(72) 0.9501
C(111) H(73) 0.9499
C(112) H(74) 0.9500
C(115) H(75) 0.9499
C(116) H(76) 0.9500
C(117) H(77) 0.9500
C(118) H(78) 0.9500
C(120) H(111) 0.9500
C(120) H(112) 0.9500
C(120) H(113) 0.9500
C(122) H(79) 0.9500
C(123) H(80) 0.9500
C(127) H(81) 0.9501
C(128) H(82) 0.9500
C(131) H(83) 0.9500
C(131) H(84) 0.9501
C(132) H(85) 0.9501
C(132) H(86) 0.9500
C(135) H(87) 0.9500
C(136) H(88) 0.9500
C(137) H(89) 0.9500
C(138) H(90) 0.9500
C(141) H(91) 0.9500
C(142) H(92) 0.9500
C(143) H(93) 0.9500
C(144) H(94) 0.9501
C(146) H(114) 0.9500
C(146) H(115) 0.9500
C(146) H(116) 0.9500
C(149) H(95) 0.9500
C(150) H(96) 0.9501
C(151) H(97) 0.9500
C(152) H(98) 0.9501
C(155) H(99) 0.9501
C(156) H(100) 0.9500
C(157) H(101) 0.9500
C(158) H(102) 0.9500
C(160) H(117) 0.9500
C(160) H(118) 0.9500
C(160) H(120) 0.9500

loop_
_geom_contact_atom_site_label_1
_geom_contact_atom_site_label_2
_geom_contact_distance
_geom_contact_site_symmetry_2
N(1) N(2) 3.201(3) .
N(1) C(13) 2.805(3) .
N(1) C(14) 2.418(3) .
N(1) C(18) 2.446(3) .
N(1) C(21) 2.447(3) .
N(1) C(25) 2.413(3) .
N(1) C(27) 3.529(2) .
N(1) C(28) 3.563(2) .
N(1) C(33) 3.342(3) .
N(2) C(26) 3.504(3) .
N(2) C(27) 2.887(3) .
N(2) C(28) 2.425(3) .
N(2) C(32) 2.432(3) .
N(2) C(35) 2.434(3) .
N(2) C(39) 2.420(3) .
N(3) N(4) 3.200(3) .
N(3) C(53) 2.850(2) .
N(3) C(54) 2.424(3) .
N(3) C(58) 2.434(3) .
N(3) C(61) 2.442(3) .
N(3) C(65) 2.417(3) .
N(3) C(74) 3.410(3) .
N(4) C(60) 3.325(3) .
N(4) C(67) 2.844(3) .
N(4) C(68) 2.411(3) .
N(4) C(72) 2.442(4) .
N(4) C(75) 2.427(4) .
N(4) C(79) 2.420(3) .
N(5) N(6) 3.308(3) .
N(5) C(93) 2.830(3) .
N(5) C(94) 2.420(3) .
N(5) C(98) 2.433(3) .
N(5) C(101) 2.439(3) .
N(5) C(105) 2.421(3) .
N(5) C(107) 3.598(3) .
N(5) C(114) 3.192(3) .
N(5) C(119) 3.345(3) .
N(6) C(40) 3.584(4) .
N(6) C(100) 3.125(3) .
N(6) C(105) 3.316(2) .
N(6) C(107) 2.861(3) .
N(6) C(108) 2.432(3) .
N(6) C(112) 2.430(3) .
N(6) C(115) 2.439(3) .
N(6) C(119) 2.428(3) .
N(7) N(8) 3.303(3) .
N(7) C(133) 2.827(3) .
N(7) C(134) 2.417(3) .
N(7) C(138) 2.440(3) .
N(7) C(141) 2.433(3) .
N(7) C(145) 2.414(3) .
N(7) C(147) 3.589(3) .
N(7) C(148) 3.332(3) .
N(7) C(153) 3.161(3) .
N(8) C(134) 3.373(2) .
N(8) C(139) 3.144(3) .
N(8) C(147) 2.868(3) .
N(8) C(148) 2.427(3) .
N(8) C(152) 2.432(3) .
N(8) C(155) 2.431(3) .
N(8) C(159) 2.433(3) .
C(1) C(3) 2.445(4) .
C(1) C(4) 2.852(3) .
C(1) C(5) 2.425(2) .
C(1) C(9) 2.377(3) .
C(1) C(14) 2.532(3) .
C(1) C(15) 2.906(3) .
C(1) C(24) 2.877(3) .
C(1) C(25) 2.516(3) .
C(1) C(27) 2.562(4) .
C(1) C(39) 3.598(3) .
C(2) C(4) 2.448(3) .
C(2) C(5) 2.756(3) .
C(2) C(10) 2.376(3) .
C(2) C(13) 2.663(4) .
C(2) C(14) 3.271(3) .
C(2) C(15) 3.298(3) .
C(2) C(24) 3.410(4) .
C(2) C(25) 3.334(3) .
C(3) C(5) 2.367(4) .
C(3) C(10) 2.761(4) .
C(3) C(11) 2.695(3) .
C(3) C(92) 3.432(3) 66502
C(4) C(6) 2.368(4) .
C(4) C(10) 2.435(4) .
C(4) C(12) 2.462(3) .
C(5) C(7) 2.375(3) .
C(5) C(8) 2.749(4) .
C(5) C(9) 2.424(4) .
C(5) C(11) 2.344(4) .
C(5) C(12) 2.348(3) .
C(6) C(8) 2.439(4) .
C(6) C(9) 2.852(3) .
C(6) C(10) 2.431(2) .
C(6) C(11) 2.453(4) .
C(7) C(9) 2.459(2) .
C(7) C(10) 2.768(3) .
C(7) C(12) 2.681(4) .
C(8) C(10) 2.367(3) .
C(8) C(27) 2.661(2) .
C(8) C(28) 3.317(3) .
C(8) C(29) 3.519(3) .
C(8) C(38) 3.326(3) .
C(8) C(39) 3.222(3) .
C(9) C(13) 2.553(2) .
C(9) C(25) 3.563(2) .
C(9) C(28) 2.521(3) .
C(9) C(29) 2.908(3) .
C(9) C(38) 2.861(3) .
C(9) C(39) 2.493(3) .
C(10) C(13) 2.393(2) .
C(10) C(14) 3.515(3) .
C(10) C(25) 3.415(2) .
C(10) C(27) 2.396(3) .
C(10) C(28) 3.482(3) .
C(10) C(38) 3.586(3) .
C(10) C(39) 3.443(3) .
C(11) C(134) 3.595(3) 45401
C(11) C(139) 3.562(3) 45401
C(12) C(138) 3.490(3) 45401
C(12) C(139) 3.557(3) 45401
C(13) C(15) 2.538(3) .
C(13) C(19) 2.501(3) .
C(13) C(20) 2.500(3) .
C(13) C(24) 2.542(3) .
C(13) C(28) 2.705(3) .
C(13) C(29) 3.361(3) .
C(13) C(33) 3.596(4) .
C(13) C(38) 3.424(3) .
C(13) C(39) 2.732(3) .
C(14) C(16) 2.419(3) .
C(14) C(17) 2.794(3) .
C(14) C(18) 2.420(3) .
C(14) C(20) 2.814(3) .
C(14) C(25) 2.457(3) .
C(14) C(27) 2.700(3) .
C(14) C(34) 3.562(4) .
C(14) C(38) 3.305(3) .
C(14) C(39) 2.883(3) .
C(15) C(17) 2.396(3) .
C(15) C(18) 2.761(3) .
C(15) C(19) 2.405(3) .
C(15) C(27) 3.533(3) .
C(15) C(38) 3.231(3) .
C(15) C(39) 3.401(4) .
C(16) C(18) 2.391(3) .
C(16) C(19) 2.785(4) .
C(16) C(21) 3.503(3) 66502
C(17) C(19) 2.414(4) .
C(17) C(20) 3.318(4) 66502
C(17) C(21) 3.473(4) 66502
C(17) C(25) 3.598(3) 66502
C(18) C(26) 2.852(4) .
C(19) C(20) 2.404(3) .
C(19) C(25) 2.799(3) .
C(19) C(26) 2.462(4) .
C(19) C(27) 3.437(3) .
C(19) C(34) 3.524(3) .
C(19) C(39) 3.399(3) .
C(20) C(17) 3.318(4) 66502
C(20) C(22) 2.419(3) .
C(20) C(23) 2.796(3) .
C(20) C(24) 2.404(3) .
C(20) C(26) 2.463(3) .
C(20) C(27) 3.390(2) .
C(20) C(28) 3.185(3) .
C(20) C(33) 3.305(3) .
C(21) C(16) 3.503(3) 66502
C(21) C(17) 3.473(4) 66502
C(21) C(23) 2.397(4) .
C(21) C(24) 2.756(3) .
C(21) C(25) 2.419(3) .
C(21) C(26) 2.861(4) .
C(22) C(24) 2.384(3) .
C(22) C(25) 2.788(3) .
C(23) C(25) 2.423(3) .
C(24) C(27) 3.529(3) .
C(24) C(28) 3.429(3) .
C(24) C(29) 3.095(4) .
C(25) C(17) 3.598(3) 66502
C(25) C(27) 2.688(3) .
C(25) C(28) 2.818(3) .
C(25) C(29) 3.087(3) .
C(25) C(33) 3.526(4) .
C(26) C(40) 3.512(4) .
C(27) C(29) 2.516(3) .
C(27) C(33) 2.544(3) .
C(27) C(34) 2.541(3) .
C(27) C(38) 2.518(3) .
C(28) C(30) 2.430(3) .
C(28) C(31) 2.789(4) .
C(28) C(32) 2.419(4) .
C(28) C(34) 2.809(3) .
C(28) C(39) 2.468(3) .
C(29) C(31) 2.385(4) .
C(29) C(32) 2.753(4) .
C(29) C(33) 2.409(3) .
C(29) C(106) 3.530(3) 65502
C(30) C(32) 2.394(4) .
C(30) C(33) 2.798(4) .
C(30) C(106) 3.551(3) 65502
C(31) C(33) 2.412(4) .
C(32) C(40) 2.836(4) .
C(32) C(115) 3.568(3) 65502
C(33) C(34) 2.413(3) .
C(33) C(39) 2.823(3) .
C(33) C(40) 2.458(4) .
C(34) C(36) 2.409(3) .
C(34) C(37) 2.786(3) .
C(34) C(38) 2.391(4) .
C(34) C(40) 2.456(4) .
C(35) C(37) 2.384(4) .
C(35) C(38) 2.742(4) .
C(35) C(39) 2.425(4) .
C(35) C(40) 2.828(4) .
C(36) C(38) 2.367(4) .
C(36) C(39) 2.788(4) .
C(37) C(39) 2.429(3) .
C(40) C(108) 3.572(3) .
C(40) C(112) 3.437(4) .
C(40) C(113) 3.247(4) .
C(41) C(43) 2.445(4) .
C(41) C(44) 2.850(3) .
C(41) C(45) 2.429(2) .
C(41) C(49) 2.377(3) .
C(41) C(54) 2.510(3) .
C(41) C(55) 2.869(3) .
C(41) C(64) 2.925(3) .
C(41) C(65) 2.548(3) .
C(41) C(67) 2.542(4) .
C(41) C(68) 3.463(4) .
C(42) C(44) 2.439(2) .
C(42) C(45) 2.753(3) .
C(42) C(50) 2.367(3) .
C(42) C(53) 2.668(4) .
C(42) C(54) 3.305(3) .
C(42) C(55) 3.390(3) .
C(42) C(64) 3.402(3) .
C(42) C(65) 3.319(3) .
C(42) C(126) 3.559(3) 66602
C(42) C(132) 3.522(3) 66602
C(43) C(45) 2.370(4) .
C(43) C(50) 2.755(4) .
C(43) C(51) 2.701(3) .
C(43) C(132) 3.473(3) 66602
C(44) C(46) 2.373(4) .
C(44) C(50) 2.427(4) .
C(44) C(52) 2.466(3) .
C(45) C(47) 2.370(3) .
C(45) C(48) 2.745(4) .
C(45) C(49) 2.417(4) .
C(45) C(51) 2.343(4) .
C(45) C(52) 2.344(3) .
C(46) C(48) 2.436(4) .
C(46) C(49) 2.846(3) .
C(46) C(50) 2.437(2) .
C(46) C(51) 2.455(4) .
C(47) C(49) 2.450(3) .
C(47) C(50) 2.769(3) .
C(47) C(52) 2.684(4) .
C(48) C(50) 2.370(3) .
C(48) C(67) 2.664(2) .
C(48) C(68) 3.301(3) .
C(48) C(69) 3.437(3) .
C(48) C(78) 3.343(3) .
C(48) C(79) 3.268(3) .
C(49) C(53) 2.553(2) .
C(49) C(54) 3.513(3) .
C(49) C(68) 2.487(3) .
C(49) C(69) 2.848(4) .
C(49) C(78) 2.910(3) .
C(49) C(79) 2.533(3) .
C(50) C(53) 2.389(2) .
C(50) C(54) 3.385(3) .
C(50) C(55) 3.524(3) .
C(50) C(65) 3.545(2) .
C(50) C(67) 2.379(3) .
C(50) C(68) 3.327(4) .
C(50) C(69) 3.412(4) .
C(50) C(79) 3.552(3) .
C(52) C(100) 3.593(3) 45501
C(52) C(101) 3.551(3) 45501
C(53) C(55) 2.539(3) .
C(53) C(59) 2.522(3) .
C(53) C(60) 2.522(3) .
C(53) C(64) 2.530(3) .
C(53) C(68) 2.663(4) .
C(53) C(69) 3.383(4) .
C(53) C(73) 3.480(4) .
C(53) C(74) 3.556(4) .
C(53) C(78) 3.494(3) .
C(53) C(79) 2.725(3) .
C(54) C(56) 2.423(4) .
C(54) C(57) 2.790(3) .
C(54) C(58) 2.421(3) .
C(54) C(60) 2.823(3) .
C(54) C(65) 2.464(3) .
C(54) C(67) 2.691(3) .
C(54) C(74) 3.599(4) .
C(54) C(78) 3.263(3) .
C(54) C(79) 2.886(3) .
C(55) C(57) 2.387(3) .
C(55) C(58) 2.755(3) .
C(55) C(59) 2.402(3) .
C(55) C(67) 3.469(4) .
C(55) C(78) 3.287(4) .
C(55) C(79) 3.481(4) .
C(56) C(58) 2.394(4) .
C(56) C(59) 2.789(4) .
C(56) C(61) 3.539(4) 66602
C(57) C(59) 2.409(4) .
C(57) C(60) 3.341(4) 66602
C(57) C(61) 3.365(4) 66602
C(57) C(111) 3.572(3) .
C(58) C(66) 2.827(4) .
C(59) C(60) 2.408(3) .
C(59) C(65) 2.799(3) .
C(59) C(66) 2.459(3) .
C(59) C(67) 3.500(3) .
C(59) C(74) 3.510(4) .
C(59) C(79) 3.340(3) .
C(60) C(57) 3.341(4) 66602
C(60) C(62) 2.416(3) .
C(60) C(63) 2.793(3) .
C(60) C(64) 2.399(3) .
C(60) C(66) 2.474(3) .
C(60) C(67) 3.465(2) .
C(60) C(68) 3.433(3) .
C(60) C(73) 3.298(3) .
C(61) C(56) 3.539(4) 66602
C(61) C(57) 3.365(4) 66602
C(61) C(63) 2.393(4) .
C(61) C(64) 2.750(3) .
C(61) C(65) 2.421(3) .
C(61) C(66) 2.864(4) .
C(62) C(64) 2.381(3) .
C(62) C(65) 2.790(3) .
C(63) C(65) 2.426(3) .
C(64) C(67) 3.472(3) .
C(64) C(68) 3.174(3) .
C(64) C(69) 3.090(3) .
C(64) C(70) 3.549(4) .
C(65) C(67) 2.691(3) .
C(65) C(68) 2.800(3) .
C(65) C(69) 3.321(3) .
C(65) C(73) 3.246(4) .
C(66) C(80) 3.513(5) .
C(67) C(69) 2.533(3) .
C(67) C(73) 2.518(4) .
C(67) C(74) 2.516(4) .
C(67) C(78) 2.523(3) .
C(68) C(70) 2.428(4) .
C(68) C(71) 2.775(4) .
C(68) C(72) 2.420(4) .
C(68) C(74) 2.805(3) .
C(68) C(79) 2.472(3) .
C(69) C(71) 2.363(4) .
C(69) C(72) 2.749(4) .
C(69) C(73) 2.402(4) .
C(69) C(146) 3.354(3) 65602
C(70) C(72) 2.396(4) .
C(70) C(73) 2.799(4) .
C(70) C(146) 3.223(3) 65602
C(71) C(73) 2.408(4) .
C(72) C(80) 2.857(4) .
C(73) C(74) 2.411(4) .
C(73) C(79) 2.822(3) .
C(73) C(80) 2.465(4) .
C(74) C(76) 2.401(4) .
C(74) C(77) 2.782(4) .
C(74) C(78) 2.394(4) .
C(74) C(80) 2.463(4) .
C(75) C(77) 2.392(4) .
C(75) C(78) 2.751(4) .
C(75) C(79) 2.408(4) .
C(75) C(80) 2.828(4) .
C(76) C(78) 2.382(4) .
C(76) C(79) 2.779(4) .
C(77) C(79) 2.419(4) .
C(80) C(155) 3.395(4) .
C(80) C(156) 3.473(4) .
C(81) C(83) 2.454(3) .
C(81) C(84) 2.852(3) .
C(81) C(85) 2.421(4) .
C(81) C(89) 2.381(3) .
C(81) C(94) 2.472(3) .
C(81) C(95) 2.811(3) .
C(81) C(104) 2.967(4) .
C(81) C(105) 2.566(4) .
C(81) C(107) 2.507(2) .
C(81) C(108) 3.242(3) .
C(81) C(109) 3.445(3) .
C(82) C(84) 2.443(4) .
C(82) C(85) 2.750(4) .
C(82) C(90) 2.377(3) .
C(82) C(93) 2.678(3) .
C(82) C(94) 3.302(3) .
C(82) C(95) 3.336(3) .
C(82) C(104) 3.391(4) .
C(82) C(105) 3.319(3) .
C(83) C(85) 2.375(3) .
C(83) C(90) 2.770(3) .
C(83) C(91) 2.687(4) .
C(84) C(86) 2.370(3) .
C(84) C(90) 2.435(3) .
C(84) C(92) 2.452(4) .
C(85) C(87) 2.371(3) .
C(85) C(88) 2.761(3) .
C(85) C(89) 2.433(3) .
C(85) C(91) 2.347(3) .
C(85) C(92) 2.345(4) .
C(86) C(88) 2.459(3) .
C(86) C(89) 2.865(3) .
C(86) C(90) 2.428(4) .
C(86) C(91) 2.455(3) .
C(87) C(89) 2.455(4) .
C(87) C(90) 2.754(4) .
C(87) C(92) 2.696(3) .
C(88) C(90) 2.370(3) .
C(88) C(107) 2.693(4) .
C(88) C(108) 3.451(4) .
C(88) C(109) 3.595(3) .
C(88) C(118) 3.256(3) .
C(88) C(119) 3.288(3) .
C(89) C(93) 2.495(4) .
C(89) C(94) 3.275(3) .
C(89) C(95) 3.562(3) .
C(89) C(108) 2.511(3) .
C(89) C(109) 2.865(3) .
C(89) C(118) 2.953(3) .
C(89) C(119) 2.572(3) .
C(90) C(93) 2.357(4) .
C(90) C(94) 3.180(3) .
C(90) C(95) 3.241(3) .
C(90) C(107) 2.368(3) .
C(90) C(108) 3.198(3) .
C(90) C(109) 3.231(3) .
C(92) C(3) 3.432(3) 66502
C(93) C(95) 2.570(3) .
C(93) C(99) 2.524(3) .
C(93) C(100) 2.512(4) .
C(93) C(104) 2.534(3) .
C(93) C(108) 2.611(3) .
C(93) C(109) 3.399(3) .
C(93) C(113) 3.394(3) .
C(93) C(114) 3.507(2) .
C(93) C(118) 3.535(3) .
C(93) C(119) 2.700(2) .
C(94) C(96) 2.429(3) .
C(94) C(97) 2.798(3) .
C(94) C(98) 2.422(3) .
C(94) C(100) 2.809(4) .
C(94) C(105) 2.472(3) .
C(94) C(107) 2.668(3) .
C(94) C(118) 3.315(3) .
C(94) C(119) 2.981(3) .
C(95) C(97) 2.385(3) .
C(95) C(98) 2.752(3) .
C(95) C(99) 2.399(4) .
C(95) C(107) 3.524(3) .
C(96) C(98) 2.396(4) .
C(96) C(99) 2.789(4) .
C(96) C(137) 3.405(3) 55401
C(97) C(99) 2.414(3) .
C(98) C(106) 2.853(4) .
C(99) C(100) 2.394(3) .
C(99) C(105) 2.808(3) .
C(99) C(106) 2.465(4) .
C(99) C(107) 3.464(3) .
C(99) C(118) 3.599(3) .
C(99) C(119) 3.273(3) .
C(100) C(52) 3.593(3) 65501
C(100) C(102) 2.408(3) .
C(100) C(103) 2.787(3) .
C(100) C(104) 2.403(3) .
C(100) C(106) 2.477(3) .
C(100) C(107) 3.455(4) .
C(100) C(113) 3.432(3) .
C(100) C(114) 3.532(3) .
C(101) C(52) 3.551(3) 65501
C(101) C(103) 2.396(3) .
C(101) C(104) 2.759(4) .
C(101) C(105) 2.419(4) .
C(101) C(106) 2.876(3) .
C(102) C(104) 2.387(4) .
C(102) C(105) 2.785(4) .
C(102) C(143) 3.468(3) .
C(102) C(149) 3.555(3) .
C(102) C(150) 3.449(4) .
C(103) C(105) 2.417(3) .
C(104) C(107) 3.469(3) .
C(104) C(108) 3.103(3) .
C(104) C(109) 3.378(4) .
C(104) C(113) 3.330(3) .
C(105) C(107) 2.664(3) .
C(105) C(108) 2.838(3) .
C(105) C(113) 3.087(3) .
C(105) C(119) 3.461(3) .
C(106) C(29) 3.530(3) 65502
C(106) C(30) 3.551(3) 65502
C(107) N(5) 3.598(3) .
C(107) N(6) 2.861(3) .
C(107) C(81) 2.507(2) .
C(107) C(88) 2.693(4) .
C(107) C(90) 2.368(3) .
C(107) C(94) 2.668(3) .
C(107) C(95) 3.524(3) .
C(107) C(99) 3.464(3) .
C(107) C(100) 3.455(4) .
C(107) C(104) 3.469(3) .
C(107) C(105) 2.664(3) .
C(107) C(109) 2.560(3) .
C(107) C(113) 2.533(3) .
C(107) C(114) 2.533(3) .
C(107) C(118) 2.531(3) .
C(108) C(110) 2.424(3) .
C(108) C(111) 2.791(3) .
C(108) C(112) 2.425(4) .
C(108) C(114) 2.813(3) .
C(108) C(119) 2.469(3) .
C(109) C(107) 2.560(3) .
C(109) C(111) 2.384(4) .
C(109) C(112) 2.760(4) .
C(109) C(113) 2.408(3) .
C(110) C(112) 2.399(4) .
C(110) C(113) 2.793(3) .
C(111) C(113) 2.412(3) .
C(112) C(120) 2.834(3) .
C(113) C(107) 2.533(3) .
C(113) C(114) 2.406(3) .
C(113) C(119) 2.817(3) .
C(113) C(120) 2.465(3) .
C(114) C(107) 2.533(3) .
C(114) C(116) 2.413(3) .
C(114) C(117) 2.789(3) .
C(114) C(118) 2.401(4) .
C(114) C(120) 2.470(4) .
C(115) C(32) 3.568(3) 65502
C(115) C(117) 2.395(4) .
C(115) C(118) 2.758(4) .
C(115) C(119) 2.427(3) .
C(115) C(120) 2.851(4) .
C(116) C(118) 2.390(3) .
C(116) C(119) 2.798(2) .
C(117) C(119) 2.428(3) .
C(117) C(137) 3.479(4) 55401
C(118) C(107) 2.531(3) .
C(118) C(137) 3.443(4) 55401
C(121) C(123) 2.449(3) .
C(121) C(124) 2.846(3) .
C(121) C(125) 2.417(4) .
C(121) C(129) 2.379(3) .
C(121) C(134) 2.573(4) .
C(121) C(135) 2.978(4) .
C(121) C(144) 2.815(3) .
C(121) C(145) 2.474(3) .
C(121) C(147) 2.515(3) .
C(121) C(158) 3.450(3) .
C(121) C(159) 3.272(3) .
C(122) C(124) 2.443(4) .
C(122) C(125) 2.751(4) .
C(122) C(130) 2.376(3) .
C(122) C(133) 2.671(3) .
C(122) C(134) 3.322(3) .
C(122) C(135) 3.405(3) .
C(122) C(144) 3.343(3) .
C(122) C(145) 3.296(3) .
C(123) C(125) 2.378(3) .
C(123) C(130) 2.770(3) .
C(123) C(131) 2.689(4) .
C(124) C(126) 2.374(3) .
C(124) C(130) 2.431(3) .
C(124) C(132) 2.452(4) .
C(125) C(127) 2.369(3) .
C(125) C(128) 2.757(3) .
C(125) C(129) 2.426(3) .
C(125) C(131) 2.353(3) .
C(125) C(132) 2.345(4) .
C(126) C(42) 3.559(3) 66602
C(126) C(128) 2.451(3) .
C(126) C(129) 2.854(4) .
C(126) C(130) 2.421(4) .
C(126) C(131) 2.469(3) .
C(127) C(129) 2.447(4) .
C(127) C(130) 2.749(4) .
C(127) C(132) 2.700(3) .
C(128) C(130) 2.367(3) .
C(128) C(147) 2.683(4) .
C(128) C(148) 3.281(4) .
C(128) C(149) 3.284(3) .
C(128) C(159) 3.437(4) .
C(129) C(133) 2.498(4) .
C(129) C(144) 3.556(3) .
C(129) C(145) 3.285(4) .
C(129) C(148) 2.570(3) .
C(129) C(149) 2.953(3) .
C(129) C(158) 2.873(3) .
C(129) C(159) 2.514(3) .
C(130) C(133) 2.359(4) .
C(130) C(144) 3.243(3) .
C(130) C(145) 3.188(3) .
C(130) C(147) 2.372(3) .
C(130) C(158) 3.251(3) .
C(130) C(159) 3.222(3) .
C(132) C(42) 3.522(3) 66602
C(132) C(43) 3.473(3) 66602
C(133) C(135) 2.535(3) .
C(133) C(139) 2.511(4) .
C(133) C(140) 2.526(3) .
C(133) C(144) 2.568(3) .
C(133) C(148) 2.694(2) .
C(133) C(149) 3.488(3) .
C(133) C(153) 3.503(2) .
C(133) C(154) 3.408(3) .
C(133) C(158) 3.373(3) .
C(133) C(159) 2.616(3) .
C(134) C(11) 3.595(3) 65601
C(134) C(136) 2.422(3) .
C(134) C(137) 2.784(4) .
C(134) C(138) 2.422(4) .
C(134) C(140) 2.815(3) .
C(134) C(145) 2.472(3) .
C(134) C(147) 2.665(3) .
C(134) C(148) 3.466(3) .
C(134) C(154) 3.103(3) .
C(134) C(158) 3.549(3) .
C(134) C(159) 2.831(3) .
C(135) C(137) 2.380(4) .
C(135) C(138) 2.757(4) .
C(135) C(139) 2.401(3) .
C(135) C(147) 3.476(3) .
C(135) C(154) 3.374(3) .
C(135) C(158) 3.321(4) .
C(135) C(159) 3.114(3) .
C(136) C(138) 2.402(3) .
C(136) C(139) 2.794(3) .
C(137) C(96) 3.405(3) 55601
C(137) C(117) 3.479(4) 55601
C(137) C(118) 3.443(4) 55601
C(137) C(139) 2.410(4) .
C(138) C(12) 3.490(3) 65601
C(138) C(146) 2.873(3) .
C(139) C(11) 3.562(3) 65601
C(139) C(12) 3.557(3) 65601
C(139) C(140) 2.403(3) .
C(139) C(145) 2.811(4) .
C(139) C(146) 2.469(3) .
C(139) C(147) 3.442(4) .
C(139) C(153) 3.517(3) .
C(139) C(154) 3.402(3) .
C(140) C(142) 2.414(3) .
C(140) C(143) 2.793(4) .
C(140) C(144) 2.405(4) .
C(140) C(146) 2.449(4) .
C(140) C(147) 3.445(3) .
C(140) C(148) 3.218(3) .
C(140) C(149) 3.490(3) .
C(140) C(153) 3.568(3) .
C(141) C(143) 2.397(4) .
C(141) C(144) 2.754(4) .
C(141) C(145) 2.422(3) .
C(141) C(146) 2.841(4) .
C(142) C(144) 2.384(3) .
C(142) C(145) 2.796(3) .
C(143) C(145) 2.429(3) .
C(144) C(147) 3.502(3) .
C(144) C(149) 3.580(3) .
C(145) C(147) 2.662(3) .
C(145) C(148) 2.945(3) .
C(145) C(149) 3.221(3) .
C(146) C(69) 3.354(3) 65602
C(146) C(70) 3.223(3) 65602
C(146) C(153) 3.595(4) .
C(147) C(149) 2.525(3) .
C(147) C(153) 2.531(3) .
C(147) C(154) 2.535(3) .
C(147) C(158) 2.553(3) .
C(148) C(150) 2.424(3) .
C(148) C(151) 2.796(3) .
C(148) C(152) 2.422(3) .
C(148) C(154) 2.822(3) .
C(148) C(159) 2.472(3) .
C(149) C(151) 2.390(3) .
C(149) C(152) 2.758(4) .
C(149) C(153) 2.406(4) .
C(150) C(152) 2.394(4) .
C(150) C(153) 2.791(3) .
C(151) C(153) 2.419(3) .
C(152) C(160) 2.855(4) .
C(153) C(154) 2.412(3) .
C(153) C(159) 2.815(3) .
C(153) C(160) 2.473(4) .
C(154) C(156) 2.413(3) .
C(154) C(157) 2.794(3) .
C(154) C(158) 2.404(3) .
C(154) C(160) 2.463(3) .
C(155) C(157) 2.397(4) .
C(155) C(158) 2.756(4) .
C(155) C(159) 2.423(3) .
C(155) C(160) 2.828(3) .
C(156) C(158) 2.384(4) .
C(156) C(159) 2.793(3) .
C(157) C(159) 2.429(3) .
N(1) H(12) 2.6272 .
N(1) H(13) 2.6326 .
N(1) H(41) 1.9828 .
N(1) H(42) 1.9840 .
N(1) H(43) 1.9873 .
N(2) H(20) 2.6013 .
N(2) H(21) 2.6074 .
N(2) H(42) 3.4104 .
N(2) H(43) 3.2913 .
N(2) H(52) 1.9851 .
N(2) H(53) 1.9837 .
N(2) H(119) 1.9809 .
N(3) H(36) 2.6083 .
N(3) H(37) 2.6224 .
N(3) H(105) 3.3762 .
N(3) H(104) 1.9877 .
N(3) H(121) 1.9876 .
N(3) H(54) 1.9870 .
N(4) H(47) 2.6266 .
N(4) H(48) 2.6046 .
N(4) H(98) 3.4622 65602
N(4) H(105) 1.9859 .
N(4) H(106) 1.9871 .
N(4) H(107) 1.9834 .
N(4) H(118) 3.5334 65602
N(4) H(104) 3.5458 .
N(4) H(121) 3.5274 .
N(5) H(32) 3.3469 65501
N(5) H(66) 2.6108 .
N(5) H(67) 2.6148 .
N(5) H(108) 1.9827 .
N(5) H(109) 1.9814 .
N(5) H(110) 1.9812 .
N(5) H(111) 3.4914 .
N(6) H(53) 3.1065 .
N(6) H(74) 2.6091 .
N(6) H(75) 2.6142 .
N(6) H(109) 3.3412 .
N(6) H(111) 1.9838 .
N(6) H(112) 1.9868 .
N(6) H(113) 1.9808 .
N(6) H(119) 3.3173 .
N(7) H(7) 3.5727 65601
N(7) H(8) 3.3389 65601
N(7) H(90) 2.6214 .
N(7) H(91) 2.6134 .
N(7) H(114) 1.9812 .
N(7) H(115) 1.9767 .
N(7) H(116) 1.9775 .
N(7) H(118) 3.5549 .
N(8) H(48) 3.2092 .
N(8) H(98) 2.6043 .
N(8) H(99) 2.6033 .
N(8) H(116) 3.3639 .
N(8) H(117) 1.9822 .
N(8) H(118) 1.9871 .
N(8) H(120) 1.9842 .
C(1) H(1) 2.0247 .
C(1) H(2) 3.2952 .
C(1) H(9) 2.5485 .
C(1) H(16) 2.5084 .
C(1) H(17) 3.5502 .
C(1) H(24) 3.3939 .
C(1) H(62) 3.3848 66502
C(2) H(2) 2.0756 .
C(2) H(9) 2.7903 .
C(2) H(12) 3.5698 66502
C(2) H(16) 2.8849 .
C(2) H(38) 3.4484 55401
C(2) H(62) 2.8582 66502
C(3) H(1) 2.0753 .
C(3) H(5) 3.0309 .
C(3) H(6) 2.9732 .
C(3) H(38) 3.4737 55401
C(3) H(59) 3.2443 66502
C(3) H(62) 2.7897 66502
C(4) H(1) 3.2962 .
C(4) H(2) 2.0167 .
C(4) H(5) 2.0638 .
C(4) H(6) 2.0557 .
C(4) H(7) 3.0798 .
C(4) H(8) 3.1057 .
C(4) H(46) 2.9649 55401
C(4) H(59) 3.2460 66502
C(4) H(62) 3.2719 66502
C(4) H(64) 3.3921 45501
C(5) H(2) 3.2293 .
C(5) H(3) 3.2405 .
C(5) H(5) 2.9538 .
C(5) H(6) 2.9940 .
C(5) H(7) 2.9773 .
C(5) H(8) 2.9762 .
C(5) H(46) 2.7105 55401
C(5) H(64) 3.2220 45501
C(6) H(3) 2.0277 .
C(6) H(4) 3.2896 .
C(6) H(5) 3.0700 .
C(6) H(6) 3.0972 .
C(6) H(7) 2.0604 .
C(6) H(8) 2.0501 .
C(6) H(46) 2.7612 55401
C(6) H(64) 3.4080 45501
C(6) H(65) 3.2670 45501
C(7) H(4) 2.0757 .
C(7) H(7) 2.9694 .
C(7) H(8) 2.9961 .
C(7) H(46) 3.3375 55401
C(7) H(65) 3.2124 45501
C(7) H(67) 2.9296 65502
C(7) H(68) 3.5813 65502
C(7) H(96) 3.4448 65502
C(7) H(97) 3.5703 65502
C(8) H(3) 2.0779 .
C(8) H(17) 3.1171 .
C(8) H(24) 2.9784 .
C(8) H(67) 2.9375 65502
C(8) H(96) 3.3136 65502
C(8) H(97) 3.3639 65502
C(8) H(109) 3.2313 65502
C(8) H(111) 3.5961 65502
C(9) H(3) 3.3071 .
C(9) H(4) 2.0194 .
C(9) H(17) 2.5602 .
C(9) H(24) 2.5348 .
C(10) H(1) 3.2392 .
C(10) H(4) 3.2267 .
C(10) H(9) 3.2928 .
C(10) H(16) 3.1081 .
C(10) H(17) 3.0867 .
C(10) H(24) 2.9961 .
C(10) H(46) 3.2781 55401
C(11) H(2) 2.9489 .
C(11) H(7) 2.1157 .
C(11) H(8) 2.0956 .
C(11) H(45) 3.1123 55401
C(11) H(46) 3.2473 55401
C(11) H(59) 3.3718 66502
C(11) H(64) 3.5837 45501
C(11) H(79) 3.3653 45401
C(12) H(3) 2.9411 .
C(12) H(5) 2.1135 .
C(12) H(6) 2.0933 .
C(12) H(45) 3.1604 55401
C(12) H(46) 3.0692 55401
C(12) H(90) 3.5472 45401
C(12) H(91) 3.3475 65502
C(13) H(1) 2.8974 .
C(13) H(9) 2.6950 .
C(13) H(16) 2.7029 .
C(13) H(17) 3.3442 .
C(13) H(24) 3.3383 .
C(14) H(1) 3.2043 .
C(14) H(9) 2.0278 .
C(14) H(10) 3.2734 .
C(14) H(12) 3.2761 .
C(14) H(24) 3.3604 .
C(15) H(1) 3.2252 .
C(15) H(10) 2.0362 .
C(15) H(11) 3.2532 .
C(15) H(24) 3.0842 .
C(15) H(41) 3.2728 66502
C(16) H(9) 2.0345 .
C(16) H(11) 2.0294 .
C(16) H(12) 3.2481 .
C(16) H(13) 3.4848 66502
C(16) H(37) 3.3816 55401
C(16) H(41) 3.2456 66502
C(16) H(100) 3.1284 55401
C(16) H(101) 3.5352 55401
C(16) H(106) 3.5530 55401
C(17) H(9) 3.2526 .
C(17) H(10) 2.0330 .
C(17) H(12) 2.0266 .
C(17) H(57) 3.0832 .
C(17) H(58) 3.5749 .
C(17) H(100) 3.0037 55401
C(17) H(101) 3.3456 55401
C(18) H(1) 3.4811 66502
C(18) H(10) 3.2499 .
C(18) H(11) 2.0299 .
C(18) H(41) 2.9458 .
C(18) H(43) 2.6436 .
C(18) H(57) 3.3116 .
C(18) H(58) 3.3218 .
C(19) H(9) 3.2606 .
C(19) H(11) 3.2716 .
C(19) H(12) 2.0404 .
C(19) H(41) 2.8014 .
C(19) H(42) 3.2261 .
C(19) H(43) 2.5894 .
C(20) H(11) 3.1237 66502
C(20) H(13) 2.0438 .
C(20) H(14) 3.2734 .
C(20) H(16) 3.2602 .
C(20) H(41) 2.8340 .
C(20) H(42) 2.5678 .
C(20) H(43) 3.2164 .
C(21) H(10) 3.1993 66502
C(21) H(11) 3.1241 66502
C(21) H(14) 2.0274 .
C(21) H(15) 3.2540 .
C(21) H(34) 3.3275 .
C(21) H(37) 3.4676 66602
C(21) H(41) 3.0355 .
C(21) H(42) 2.5866 .
C(22) H(11) 3.1673 66502
C(22) H(13) 2.0314 .
C(22) H(15) 2.0307 .
C(22) H(16) 3.2395 .
C(22) H(101) 2.9821 66602
C(23) H(11) 3.1793 66502
C(23) H(13) 3.2531 .
C(23) H(14) 2.0272 .
C(23) H(16) 2.0278 .
C(23) H(57) 3.4720 66502
C(23) H(101) 3.2496 66602
C(24) H(1) 3.4636 .
C(24) H(11) 3.1989 66502
C(24) H(14) 3.2438 .
C(24) H(15) 2.0417 .
C(24) H(17) 2.9465 .
C(24) H(57) 3.3080 66502
C(24) H(62) 3.1933 66502
C(25) H(1) 3.3372 .
C(25) H(11) 3.2108 66502
C(25) H(13) 3.2757 .
C(25) H(15) 3.2788 .
C(25) H(16) 2.0258 .
C(25) H(17) 3.1976 .
C(26) H(12) 2.5135 .
C(26) H(13) 2.5241 .
C(26) H(34) 3.4011 .
C(26) H(38) 3.3223 66602
C(26) H(52) 3.2290 .
C(26) H(119) 3.2934 .
C(27) H(4) 2.8827 .
C(27) H(17) 2.6551 .
C(27) H(24) 2.6481 .
C(28) H(4) 3.2663 .
C(28) H(17) 2.0280 .
C(28) H(18) 3.2842 .
C(28) H(20) 3.2721 .
C(28) H(109) 3.5513 65502
C(28) H(111) 3.3078 65502
C(29) H(4) 3.5590 .
C(29) H(16) 3.2798 .
C(29) H(18) 2.0417 .
C(29) H(19) 3.2447 .
C(29) H(109) 3.0691 65502
C(29) H(110) 3.3172 65502
C(30) H(17) 2.0326 .
C(30) H(19) 2.0261 .
C(30) H(20) 3.2512 .
C(30) H(30) 3.3823 .
C(30) H(31) 3.1690 .
C(30) H(109) 3.3776 65502
C(30) H(110) 2.9817 65502
C(31) H(17) 3.2415 .
C(31) H(18) 2.0353 .
C(31) H(20) 2.0278 .
C(31) H(33) 3.2795 .
C(31) H(51) 3.3401 .
C(31) H(75) 3.2281 65502
C(31) H(76) 3.2305 65502
C(31) H(110) 3.5937 65502
C(32) H(18) 3.2528 .
C(32) H(19) 2.0205 .
C(32) H(52) 2.4879 .
C(32) H(53) 3.1171 .
C(32) H(75) 2.8149 65502
C(32) H(76) 3.3634 65502
C(33) H(17) 3.2646 .
C(33) H(19) 3.2645 .
C(33) H(20) 2.0305 .
C(33) H(42) 3.5599 .
C(33) H(52) 2.5363 .
C(33) H(53) 2.8809 .
C(33) H(75) 3.1729 65502
C(33) H(111) 3.3173 65502
C(33) H(119) 3.1900 .
C(34) H(21) 2.0441 .
C(34) H(22) 3.2620 .
C(34) H(24) 3.2453 .
C(34) H(52) 3.2244 .
C(34) H(53) 2.7838 .
C(34) H(112) 3.5226 65502
C(34) H(119) 2.5904 .
C(35) H(22) 2.0127 .
C(35) H(23) 3.2425 .
C(35) H(53) 2.9010 .
C(35) H(119) 2.6311 .
C(36) H(21) 2.0263 .
C(36) H(23) 2.0231 .
C(36) H(24) 3.2232 .
C(36) H(99) 3.1164 55401
C(36) H(100) 3.3674 55401
C(37) H(21) 3.2415 .
C(37) H(22) 2.0177 .
C(37) H(24) 2.0229 .
C(37) H(47) 3.3873 55401
C(37) H(97) 2.9446 65502
C(37) H(99) 3.3385 55401
C(37) H(100) 3.4398 55401
C(37) H(106) 3.5057 55401
C(37) H(107) 3.4720 55401
C(38) H(4) 3.3705 .
C(38) H(9) 3.2075 .
C(38) H(22) 3.2290 .
C(38) H(23) 2.0352 .
C(38) H(47) 3.2144 55401
C(38) H(97) 2.8485 65502
C(39) H(4) 3.1747 .
C(39) H(9) 3.5990 .
C(39) H(21) 3.2783 .
C(39) H(23) 3.2825 .
C(39) H(24) 2.0212 .
C(40) H(20) 2.4772 .
C(40) H(21) 2.4770 .
C(40) H(42) 3.2748 .
C(40) H(43) 3.0855 .
C(41) H(25) 2.0231 .
C(41) H(26) 3.2945 .
C(41) H(33) 2.5068 .
C(41) H(40) 2.5603 .
C(41) H(44) 3.3280 .
C(41) H(86) 3.3943 66602
C(42) H(14) 3.4721 .
C(42) H(26) 2.0692 .
C(42) H(33) 2.9262 .
C(42) H(36) 3.5878 66602
C(42) H(40) 2.8974 .
C(42) H(86) 2.7958 66602
C(42) H(54) 3.5571 66602
C(43) H(14) 3.2993 .
C(43) H(25) 2.0652 .
C(43) H(29) 3.0127 .
C(43) H(30) 2.9996 .
C(43) H(83) 3.1412 66602
C(43) H(86) 2.8934 66602
C(44) H(18) 3.0984 .
C(44) H(25) 3.2864 .
C(44) H(26) 2.0197 .
C(44) H(29) 2.0702 .
C(44) H(30) 2.0580 .
C(44) H(31) 3.1064 .
C(44) H(32) 3.0878 .
C(44) H(83) 3.3047 66602
C(44) H(86) 3.5523 66602
C(45) H(18) 3.0740 .
C(45) H(19) 3.1068 .
C(45) H(26) 3.2320 .
C(45) H(27) 3.2343 .
C(45) H(29) 2.9782 .
C(45) H(30) 2.9662 .
C(45) H(31) 2.9854 .
C(45) H(32) 2.9624 .
C(45) H(44) 3.5383 .
C(46) H(18) 2.8920 .
C(46) H(19) 3.2465 .
C(46) H(27) 2.0211 .
C(46) H(28) 3.2877 .
C(46) H(29) 3.0979 .
C(46) H(30) 3.0727 .
C(46) H(31) 2.0562 .
C(46) H(32) 2.0540 .
C(46) H(66) 3.5539 65502
C(47) H(19) 3.3399 .
C(47) H(28) 2.0747 .
C(47) H(31) 2.9788 .
C(47) H(32) 2.9977 .
C(47) H(66) 3.5226 65502
C(47) H(90) 3.2678 65602
C(48) H(19) 3.3590 .
C(48) H(27) 2.0748 .
C(48) H(44) 2.9673 .
C(48) H(51) 2.9243 .
C(48) H(76) 3.3403 65502
C(48) H(77) 3.3685 65502
C(48) H(90) 3.1396 65602
C(48) H(116) 3.4443 65602
C(49) H(19) 3.2801 .
C(49) H(27) 3.2987 .
C(49) H(28) 2.0160 .
C(49) H(33) 3.4499 .
C(49) H(44) 2.4757 .
C(49) H(51) 2.5755 .
C(50) H(19) 3.1256 .
C(50) H(25) 3.2302 .
C(50) H(28) 3.2277 .
C(50) H(33) 2.9579 .
C(50) H(40) 3.3209 .
C(50) H(44) 2.8307 .
C(50) H(51) 3.3220 .
C(51) H(18) 2.8823 .
C(51) H(26) 2.9576 .
C(51) H(31) 2.1117 .
C(51) H(32) 2.0928 .
C(51) H(55) 3.1360 45501
C(51) H(83) 3.5612 66602
C(52) H(18) 2.7379 .
C(52) H(27) 2.9428 .
C(52) H(29) 2.1111 .
C(52) H(30) 2.0922 .
C(52) H(66) 3.0777 65502
C(52) H(110) 3.5947 65502
C(53) H(25) 2.9030 .
C(53) H(33) 2.6845 .
C(53) H(40) 2.6794 .
C(53) H(44) 3.4214 .
C(53) H(51) 3.4887 .
C(54) H(25) 3.3158 .
C(54) H(33) 2.0273 .
C(54) H(34) 3.2780 .
C(54) H(36) 3.2760 .
C(54) H(51) 3.3147 .
C(55) H(19) 3.5298 .
C(55) H(25) 3.4829 .
C(55) H(34) 2.0349 .
C(55) H(35) 3.2445 .
C(55) H(51) 3.0436 .
C(55) H(54) 3.2170 66602
C(56) H(13) 3.2254 .
C(56) H(33) 2.0261 .
C(56) H(35) 2.0322 .
C(56) H(36) 3.2516 .
C(56) H(37) 3.4289 66602
C(56) H(42) 3.4272 .
C(56) H(73) 3.1907 .
C(56) H(54) 3.3560 66602
C(57) H(33) 3.2452 .
C(57) H(34) 2.0395 .
C(57) H(36) 2.0210 .
C(57) H(72) 3.2384 .
C(57) H(73) 2.8659 .
C(57) H(81) 3.1758 .
C(58) H(25) 3.5544 66602
C(58) H(34) 3.2513 .
C(58) H(35) 2.0198 .
C(58) H(81) 3.3329 .
C(58) H(82) 3.4029 .
C(58) H(121) 2.7293 .
C(58) H(54) 2.7924 .
C(59) H(33) 3.2566 .
C(59) H(35) 3.2654 .
C(59) H(36) 2.0417 .
C(59) H(104) 3.2370 .
C(59) H(121) 2.6388 .
C(59) H(54) 2.7306 .
C(60) H(35) 3.1831 66602
C(60) H(37) 2.0433 .
C(60) H(38) 3.2703 .
C(60) H(40) 3.2544 .
C(60) H(104) 2.5336 .
C(60) H(121) 3.1855 .
C(60) H(54) 2.9336 .
C(61) H(10) 3.3804 55601
C(61) H(13) 3.4883 66602
C(61) H(34) 3.3942 66602
C(61) H(35) 3.0367 66602
C(61) H(38) 2.0232 .
C(61) H(39) 3.2507 .
C(61) H(104) 2.4797 .
C(61) H(54) 3.2086 .
C(62) H(35) 3.0823 66602
C(62) H(37) 2.0273 .
C(62) H(39) 2.0320 .
C(62) H(40) 3.2359 .
C(62) H(41) 3.3493 66602
C(62) H(72) 3.0458 66602
C(63) H(35) 3.2260 66602
C(63) H(37) 3.2497 .
C(63) H(38) 2.0277 .
C(63) H(40) 2.0237 .
C(63) H(72) 3.1848 66602
C(63) H(81) 3.5670 66602
C(64) H(25) 3.3390 .
C(64) H(35) 3.3625 66602
C(64) H(38) 3.2409 .
C(64) H(39) 2.0386 .
C(64) H(44) 3.2692 .
C(64) H(81) 3.4517 66602
C(64) H(86) 3.1887 66602
C(65) H(25) 3.2490 .
C(65) H(35) 3.3896 66602
C(65) H(37) 3.2758 .
C(65) H(39) 3.2806 .
C(65) H(40) 2.0256 .
C(65) H(44) 3.5996 .
C(66) H(14) 3.3837 66602
C(66) H(36) 2.4755 .
C(66) H(37) 2.5195 .
C(66) H(105) 2.9647 .
C(66) H(106) 3.5049 .
C(67) H(28) 2.8902 .
C(67) H(33) 3.4939 .
C(67) H(40) 3.5391 .
C(67) H(44) 2.6749 .
C(67) H(51) 2.6710 .
C(68) H(28) 3.3364 .
C(68) H(40) 3.3387 .
C(68) H(44) 2.0262 .
C(68) H(45) 3.2859 .
C(68) H(47) 3.2769 .
C(68) H(116) 3.4153 65602
C(68) H(118) 3.3838 65602
C(69) H(40) 2.9701 .
C(69) H(45) 2.0369 .
C(69) H(46) 3.2207 .
C(69) H(114) 3.1862 65602
C(69) H(115) 3.3460 65602
C(69) H(116) 2.9825 65602
C(70) H(6) 3.1273 55601
C(70) H(7) 3.1763 55601
C(70) H(40) 3.5331 .
C(70) H(44) 2.0228 .
C(70) H(46) 2.0142 .
C(70) H(47) 3.2513 .
C(70) H(114) 2.7251 65602
C(70) H(115) 3.2093 65602
C(70) H(116) 3.2204 65602
C(71) H(6) 3.4781 55601
C(71) H(7) 3.3274 55601
C(71) H(44) 3.2218 .
C(71) H(45) 2.0286 .
C(71) H(47) 2.0251 .
C(71) H(97) 3.5747 65602
C(71) H(114) 3.0161 65602
C(72) H(24) 3.3132 55601
C(72) H(45) 3.2524 .
C(72) H(46) 2.0120 .
C(72) H(97) 3.3315 65602
C(72) H(98) 2.9948 65602
C(72) H(106) 2.5365 .
C(72) H(107) 3.0999 .
C(73) H(44) 3.2528 .
C(73) H(46) 3.2620 .
C(73) H(47) 2.0509 .
C(73) H(98) 3.2020 65602
C(73) H(105) 3.2017 .
C(73) H(106) 2.5540 .
C(73) H(107) 2.8739 .
C(73) H(118) 3.2877 65602
C(74) H(48) 2.0337 .
C(74) H(49) 3.2579 .
C(74) H(51) 3.2508 .
C(74) H(105) 2.5919 .
C(74) H(106) 3.2302 .
C(74) H(107) 2.7937 .
C(74) H(117) 3.5267 65602
C(74) H(118) 3.4584 65602
C(75) H(49) 2.0269 .
C(75) H(50) 3.2520 .
C(75) H(105) 2.6289 .
C(75) H(107) 2.9081 .
C(75) H(117) 3.5055 65602
C(76) H(48) 2.0251 .
C(76) H(50) 2.0333 .
C(76) H(51) 3.2386 .
C(76) H(82) 3.5621 .
C(77) H(48) 3.2468 .
C(77) H(49) 2.0207 .
C(77) H(51) 2.0306 .
C(77) H(73) 3.5396 .
C(77) H(74) 3.4552 .
C(77) H(76) 3.4115 65502
C(78) H(19) 3.5061 .
C(78) H(28) 3.2249 .
C(78) H(33) 3.4056 .
C(78) H(49) 3.2402 .
C(78) H(50) 2.0389 .
C(78) H(76) 3.1369 65502
C(79) H(28) 3.1570 .
C(79) H(48) 3.2655 .
C(79) H(50) 3.2729 .
C(79) H(51) 2.0246 .
C(80) H(23) 3.1631 55601
C(80) H(47) 2.5198 .
C(80) H(48) 2.4793 .
C(80) H(104) 3.1624 .
C(80) H(121) 3.2775 .
C(81) H(55) 2.0212 .
C(81) H(56) 3.3017 .
C(81) H(63) 2.4454 .
C(81) H(70) 2.6243 .
C(81) H(71) 3.1366 .
C(82) H(29) 3.5226 65501
C(82) H(30) 3.5773 65501
C(82) H(56) 2.0759 .
C(82) H(63) 2.8535 .
C(82) H(70) 2.9232 .
C(83) H(55) 2.0755 .
C(83) H(59) 3.0152 .
C(83) H(60) 2.9718 .
C(83) H(63) 3.3926 .
C(84) H(2) 3.4910 66502
C(84) H(55) 3.2922 .
C(84) H(56) 2.0257 .
C(84) H(59) 2.0555 .
C(84) H(60) 2.0561 .
C(84) H(61) 3.0722 .
C(84) H(62) 3.0934 .
C(84) H(63) 3.5349 .
C(85) H(2) 3.3801 66502
C(85) H(56) 3.2404 .
C(85) H(57) 3.2354 .
C(85) H(59) 2.9656 .
C(85) H(60) 2.9888 .
C(85) H(61) 2.9691 .
C(85) H(62) 2.9793 .
C(85) H(63) 3.1728 .
C(85) H(71) 3.3607 .
C(86) H(1) 3.3399 66502
C(86) H(2) 3.3620 66502
C(86) H(57) 2.0263 .
C(86) H(58) 3.3075 .
C(86) H(59) 3.0744 .
C(86) H(60) 3.0968 .
C(86) H(61) 2.0562 .
C(86) H(62) 2.0546 .
C(87) H(1) 3.2532 66502
C(87) H(11) 3.2372 .
C(87) H(12) 3.1719 .
C(87) H(58) 2.0826 .
C(87) H(61) 2.9923 .
C(87) H(62) 3.0105 .
C(87) H(88) 3.5673 55401
C(88) H(12) 3.2297 .
C(88) H(57) 2.0798 .
C(88) H(71) 3.0932 .
C(88) H(78) 2.7207 .
C(88) H(88) 3.4700 55401
C(89) H(57) 3.3015 .
C(89) H(58) 2.0227 .
C(89) H(63) 3.2195 .
C(89) H(71) 2.4907 .
C(89) H(78) 2.5945 .
C(90) H(55) 3.2378 .
C(90) H(58) 3.2346 .
C(90) H(63) 2.6549 .
C(90) H(70) 3.5990 .
C(90) H(71) 2.6586 .
C(91) H(2) 3.4834 66502
C(91) H(56) 2.9515 .
C(91) H(61) 2.0958 .
C(91) H(62) 2.0964 .
C(92) H(2) 3.4242 66502
C(92) H(16) 3.0282 66502
C(92) H(57) 2.9570 .
C(92) H(59) 2.0958 .
C(92) H(60) 2.0963 .
C(93) H(55) 2.9284 .
C(93) H(63) 2.7198 .
C(93) H(70) 2.6815 .
C(93) H(71) 3.4767 .
C(93) H(78) 3.5697 .
C(94) H(55) 3.4423 .
C(94) H(63) 2.0292 .
C(94) H(64) 3.2846 .
C(94) H(66) 3.2769 .
C(94) H(78) 3.2913 .
C(95) H(64) 2.0351 .
C(95) H(65) 3.2457 .
C(95) H(78) 3.3750 .
C(95) H(88) 3.4500 55401
C(95) H(89) 3.2243 55401
C(96) H(63) 2.0221 .
C(96) H(65) 2.0363 .
C(96) H(66) 3.2527 .
C(96) H(89) 2.9175 55401
C(97) H(27) 3.2252 65502
C(97) H(63) 3.2411 .
C(97) H(64) 2.0349 .
C(97) H(66) 2.0274 .
C(97) H(89) 3.1584 55401
C(98) H(27) 3.0994 65502
C(98) H(31) 3.3994 65502
C(98) H(64) 3.2535 .
C(98) H(65) 2.0253 .
C(98) H(108) 2.9909 .
C(98) H(110) 2.6155 .
C(99) H(63) 3.2545 .
C(99) H(65) 3.2678 .
C(99) H(66) 2.0396 .
C(99) H(108) 2.8440 .
C(99) H(109) 3.2145 .
C(99) H(110) 2.5657 .
C(100) H(29) 3.0974 65501
C(100) H(32) 2.9529 65501
C(100) H(67) 2.0394 .
C(100) H(68) 3.2616 .
C(100) H(70) 3.2576 .
C(100) H(108) 2.8241 .
C(100) H(109) 2.6053 .
C(100) H(110) 3.2338 .
C(100) H(111) 3.5936 .
C(100) H(113) 3.5908 .
C(101) H(3) 3.1535 65502
C(101) H(4) 3.1494 65502
C(101) H(29) 3.3309 65501
C(101) H(32) 2.6876 65501
C(101) H(68) 2.0185 .
C(101) H(69) 3.2521 .
C(101) H(96) 3.3360 .
C(101) H(108) 2.9631 .
C(101) H(109) 2.6894 .
C(101) H(113) 3.3279 .
C(102) H(3) 3.2875 65502
C(102) H(29) 3.3397 65501
C(102) H(32) 3.2333 65501
C(102) H(67) 2.0288 .
C(102) H(69) 2.0333 .
C(102) H(70) 3.2448 .
C(102) H(93) 3.3564 .
C(102) H(95) 3.0300 .
C(102) H(96) 2.8160 .
C(103) H(29) 3.1242 65501
C(103) H(67) 3.2546 .
C(103) H(68) 2.0343 .
C(103) H(70) 2.0283 .
C(103) H(93) 3.5182 .
C(103) H(95) 3.0308 .
C(104) H(29) 2.8527 65501
C(104) H(55) 3.1433 .
C(104) H(68) 3.2473 .
C(104) H(69) 2.0364 .
C(105) H(29) 2.8483 65501
C(105) H(55) 3.1795 .
C(105) H(67) 3.2735 .
C(105) H(69) 3.2740 .
C(105) H(70) 2.0258 .
C(106) H(4) 3.5498 65502
C(106) H(17) 3.4657 65502
C(106) H(18) 3.5191 65502
C(106) H(31) 3.4197 65502
C(106) H(66) 2.5125 .
C(106) H(67) 2.5407 .
C(106) H(111) 3.1406 .
C(107) H(58) 2.9429 .
C(107) H(63) 3.5636 .
C(107) H(70) 3.4993 .
C(107) H(71) 2.7117 .
C(107) H(78) 2.6736 .
C(107) H(119) 3.5589 .
C(108) H(52) 3.5750 .
C(108) H(58) 3.5867 .
C(108) H(70) 3.0750 .
C(108) H(71) 2.0292 .
C(108) H(72) 3.2812 .
C(108) H(74) 3.2830 .
C(108) H(119) 2.9055 .
C(109) H(43) 3.2537 .
C(109) H(70) 2.9798 .
C(109) H(72) 2.0374 .
C(109) H(73) 3.2420 .
C(109) H(119) 3.3318 .
C(110) H(34) 3.5757 .
C(110) H(35) 3.0920 .
C(110) H(42) 3.5056 .
C(110) H(43) 3.5224 .
C(110) H(52) 3.5205 .
C(110) H(70) 3.3960 .
C(110) H(71) 2.0250 .
C(110) H(73) 2.0282 .
C(110) H(74) 3.2543 .
C(110) H(81) 3.5437 .
C(111) H(34) 3.4945 .
C(111) H(35) 3.1670 .
C(111) H(52) 3.1979 .
C(111) H(71) 3.2407 .
C(111) H(72) 2.0313 .
C(111) H(74) 2.0282 .
C(111) H(82) 3.5856 .
C(112) H(50) 3.4378 .
C(112) H(52) 3.0138 .
C(112) H(53) 3.3385 .
C(112) H(72) 3.2546 .
C(112) H(73) 2.0256 .
C(112) H(112) 3.0238 .
C(112) H(113) 2.5474 .
C(112) H(119) 3.4061 .
C(113) H(52) 3.1929 .
C(113) H(53) 3.1056 .
C(113) H(71) 3.2640 .
C(113) H(73) 3.2670 .
C(113) H(74) 2.0427 .
C(113) H(111) 3.2142 .
C(113) H(112) 2.8480 .
C(113) H(113) 2.5627 .
C(113) H(119) 2.9029 .
C(114) H(21) 3.0983 .
C(114) H(53) 3.3036 .
C(114) H(75) 2.0392 .
C(114) H(76) 3.2700 .
C(114) H(78) 3.2578 .
C(114) H(109) 3.4730 .
C(114) H(111) 2.5941 .
C(114) H(112) 2.8186 .
C(114) H(113) 3.2286 .
C(114) H(119) 3.2924 .
C(115) H(20) 3.5858 65502
C(115) H(21) 3.0816 .
C(115) H(76) 2.0297 .
C(115) H(77) 3.2548 .
C(115) H(109) 3.5409 .
C(115) H(110) 3.4223 .
C(115) H(111) 2.6359 .
C(115) H(112) 2.9591 .
C(116) H(19) 3.5254 65502
C(116) H(21) 3.1500 .
C(116) H(22) 3.3213 .
C(116) H(28) 3.5749 65502
C(116) H(51) 3.5243 65502
C(116) H(75) 2.0306 .
C(116) H(77) 2.0345 .
C(116) H(78) 3.2455 .
C(117) H(21) 3.2215 .
C(117) H(22) 2.9837 .
C(117) H(27) 3.4593 65502
C(117) H(28) 3.3507 65502
C(117) H(75) 3.2521 .
C(117) H(76) 2.0255 .
C(117) H(78) 2.0322 .
C(117) H(89) 2.8307 55401
C(118) H(21) 3.2228 .
C(118) H(22) 3.5726 .
C(118) H(58) 2.9966 .
C(118) H(76) 3.2477 .
C(118) H(77) 2.0385 .
C(118) H(88) 3.5191 55401
C(118) H(89) 2.7505 55401
C(119) H(21) 3.1946 .
C(119) H(58) 3.1495 .
C(119) H(75) 3.2818 .
C(119) H(77) 3.2805 .
C(119) H(78) 2.0253 .
C(119) H(119) 3.3719 .
C(120) H(4) 3.2043 65502
C(120) H(53) 3.4776 .
C(120) H(74) 2.4854 .
C(120) H(75) 2.5035 .
C(120) H(109) 3.0754 .
C(121) H(79) 2.0165 .
C(121) H(80) 3.2962 .
C(121) H(87) 2.6229 .
C(121) H(94) 2.4483 .
C(121) H(102) 3.1198 .
C(122) H(80) 2.0760 .
C(122) H(87) 2.9179 .
C(122) H(94) 2.8582 .
C(123) H(79) 2.0771 .
C(123) H(83) 3.0181 .
C(123) H(84) 2.9730 .
C(123) H(94) 3.4083 .
C(124) H(26) 3.2894 66602
C(124) H(79) 3.2933 .
C(124) H(80) 2.0295 .
C(124) H(83) 2.0597 .
C(124) H(84) 2.0596 .
C(124) H(85) 3.0682 .
C(124) H(86) 3.0972 .
C(124) H(94) 3.5532 .
C(125) H(26) 3.2281 66602
C(125) H(80) 3.2442 .
C(125) H(81) 3.2324 .
C(125) H(83) 2.9688 .
C(125) H(84) 2.9977 .
C(125) H(85) 2.9674 .
C(125) H(86) 2.9820 .
C(125) H(94) 3.1908 .
C(125) H(102) 3.3832 .
C(126) H(25) 3.1438 66602
C(126) H(26) 3.3154 66602
C(126) H(81) 2.0206 .
C(126) H(82) 3.2997 .
C(126) H(83) 3.0835 .
C(126) H(84) 3.1134 .
C(126) H(85) 2.0628 .
C(126) H(86) 2.0609 .
C(127) H(25) 3.1428 66602
C(127) H(35) 3.3595 .
C(127) H(36) 3.1636 .
C(127) H(82) 2.0800 .
C(127) H(85) 3.0007 .
C(127) H(86) 3.0106 .
C(128) H(36) 3.2793 .
C(128) H(73) 3.5146 .
C(128) H(81) 2.0768 .
C(128) H(95) 2.7660 .
C(128) H(102) 3.1144 .
C(129) H(81) 3.2951 .
C(129) H(82) 2.0207 .
C(129) H(94) 3.2197 .
C(129) H(95) 2.5963 .
C(129) H(102) 2.4990 .
C(130) H(79) 3.2369 .
C(130) H(82) 3.2306 .
C(130) H(87) 3.5963 .
C(130) H(94) 2.6612 .
C(130) H(95) 3.5588 .
C(130) H(102) 2.6698 .
C(131) H(26) 3.3532 66602
C(131) H(80) 2.9541 .
C(131) H(85) 2.0975 .
C(131) H(86) 2.1012 .
C(132) H(25) 3.4804 66602
C(132) H(26) 3.3965 66602
C(132) H(40) 3.1136 66602
C(132) H(81) 2.9603 .
C(132) H(83) 2.0985 .
C(132) H(84) 2.1023 .
C(133) H(79) 2.9176 .
C(133) H(87) 2.6752 .
C(133) H(94) 2.7191 .
C(133) H(95) 3.5181 .
C(133) H(102) 3.4380 .
C(134) H(5) 2.8863 65601
C(134) H(6) 3.5972 65601
C(134) H(79) 3.1843 .
C(134) H(87) 2.0184 .
C(134) H(88) 3.2783 .
C(134) H(90) 3.2780 .
C(135) H(5) 2.9257 65601
C(135) H(79) 3.1675 .
C(135) H(88) 2.0377 .
C(135) H(89) 3.2420 .
C(136) H(5) 3.1430 65601
C(136) H(64) 3.5981 55601
C(136) H(78) 3.0014 55601
C(136) H(87) 2.0288 .
C(136) H(89) 2.0339 .
C(136) H(90) 3.2594 .
C(137) H(5) 3.2811 65601
C(137) H(8) 3.2472 65601
C(137) H(64) 3.3617 55601
C(137) H(77) 2.9465 55601
C(137) H(78) 2.8767 55601
C(137) H(87) 3.2408 .
C(137) H(88) 2.0375 .
C(137) H(90) 2.0295 .
C(138) H(5) 3.2294 65601
C(138) H(8) 2.6615 65601
C(138) H(27) 3.5900 65602
C(138) H(28) 3.3492 65602
C(138) H(77) 3.4242 55601
C(138) H(88) 3.2591 .
C(138) H(89) 2.0164 .
C(138) H(115) 3.0679 .
C(138) H(116) 2.5918 .
C(138) H(120) 3.2162 .
C(139) H(5) 3.0319 65601
C(139) H(8) 2.9870 65601
C(139) H(87) 3.2528 .
C(139) H(89) 3.2620 .
C(139) H(90) 2.0443 .
C(139) H(114) 3.2083 .
C(139) H(115) 2.8723 .
C(139) H(116) 2.5565 .
C(139) H(120) 3.5072 .
C(140) H(91) 2.0375 .
C(140) H(92) 3.2674 .
C(140) H(94) 3.2608 .
C(140) H(114) 2.5797 .
C(140) H(115) 2.7860 .
C(140) H(116) 3.2130 .
C(141) H(7) 3.3806 65502
C(141) H(45) 3.5127 65501
C(141) H(92) 2.0252 .
C(141) H(93) 3.2539 .
C(141) H(114) 2.6599 .
C(141) H(115) 2.9076 .
C(142) H(3) 3.4148 65502
C(142) H(44) 3.3250 65501
C(142) H(45) 3.3563 65501
C(142) H(68) 3.0528 .
C(142) H(91) 2.0280 .
C(142) H(93) 2.0340 .
C(142) H(94) 3.2399 .
C(143) H(44) 3.4054 65501
C(143) H(68) 2.8791 .
C(143) H(69) 3.4608 .
C(143) H(91) 3.2536 .
C(143) H(92) 2.0334 .
C(143) H(94) 2.0224 .
C(144) H(68) 3.3849 .
C(144) H(69) 3.3856 .
C(144) H(92) 3.2442 .
C(144) H(93) 2.0366 .
C(144) H(95) 3.2167 .
C(145) H(6) 3.5207 65601
C(145) H(79) 3.4233 .
C(145) H(91) 3.2770 .
C(145) H(93) 3.2851 .
C(145) H(94) 2.0312 .
C(145) H(95) 3.2028 .
C(146) H(44) 3.4581 65602
C(146) H(45) 3.2764 65602
C(146) H(90) 2.5425 .
C(146) H(91) 2.5026 .
C(146) H(118) 3.1578 .
C(147) H(82) 2.9292 .
C(147) H(87) 3.5160 .
C(147) H(94) 3.5499 .
C(147) H(95) 2.6680 .
C(147) H(102) 2.7014 .
C(148) H(48) 3.4138 .
C(148) H(49) 3.2016 .
C(148) H(82) 3.1451 .
C(148) H(95) 2.0276 .
C(148) H(96) 3.2760 .
C(148) H(98) 3.2769 .
C(149) H(49) 2.9678 .
C(149) H(68) 2.9506 .
C(149) H(69) 3.4795 .
C(149) H(82) 3.0576 .
C(149) H(96) 2.0337 .
C(149) H(97) 3.2489 .
C(150) H(3) 3.4931 65502
C(150) H(4) 3.5546 65502
C(150) H(49) 2.8645 .
C(150) H(68) 2.8467 .
C(150) H(95) 2.0309 .
C(150) H(97) 2.0279 .
C(150) H(98) 3.2511 .
C(151) H(23) 3.3190 65502
C(151) H(24) 3.4466 65502
C(151) H(47) 3.5272 65602
C(151) H(49) 2.9841 .
C(151) H(95) 3.2462 .
C(151) H(96) 2.0332 .
C(151) H(98) 2.0330 .
C(151) H(114) 3.5676 .
C(152) H(47) 3.5646 65602
C(152) H(48) 3.5627 .
C(152) H(49) 3.1719 .
C(152) H(96) 3.2540 .
C(152) H(97) 2.0319 .
C(152) H(114) 3.1876 .
C(152) H(116) 3.5897 .
C(152) H(117) 3.0879 .
C(152) H(118) 2.5479 .
C(153) H(48) 3.0947 .
C(153) H(49) 3.2864 .
C(153) H(95) 3.2620 .
C(153) H(97) 3.2750 .
C(153) H(98) 2.0385 .
C(153) H(114) 3.4378 .
C(153) H(116) 3.5244 .
C(153) H(117) 2.8839 .
C(153) H(118) 2.5607 .
C(153) H(120) 3.2065 .
C(154) H(48) 3.1886 .
C(154) H(99) 2.0378 .
C(154) H(100) 3.2663 .
C(154) H(102) 3.2600 .
C(154) H(105) 3.1554 .
C(154) H(107) 3.4911 .
C(154) H(117) 2.8015 .
C(154) H(118) 3.2282 .
C(154) H(120) 2.5874 .
C(155) H(22) 3.3322 55601
C(155) H(23) 3.5167 55601
C(155) H(100) 2.0243 .
C(155) H(101) 3.2549 .
C(155) H(105) 2.9982 .
C(155) H(106) 3.5896 .
C(155) H(107) 3.0826 .
C(155) H(117) 2.9383 .
C(155) H(120) 2.5990 .
C(156) H(10) 3.4683 55601
C(156) H(11) 3.4182 55601
C(156) H(99) 2.0307 .
C(156) H(101) 2.0326 .
C(156) H(102) 3.2411 .
C(156) H(105) 3.0223 .
C(156) H(106) 3.3622 .
C(156) H(107) 3.4824 .
C(157) H(10) 3.4818 55601
C(157) H(11) 3.3359 55601
C(157) H(87) 3.3687 .
C(157) H(99) 3.2536 .
C(157) H(100) 2.0279 .
C(157) H(102) 2.0302 .
C(157) H(105) 3.1676 .
C(157) H(104) 3.3700 .
C(157) H(121) 3.3652 .
C(158) H(87) 2.9620 .
C(158) H(100) 3.2449 .
C(158) H(101) 2.0410 .
C(158) H(105) 3.3111 .
C(158) H(121) 3.0982 .
C(159) H(48) 3.4423 .
C(159) H(82) 3.5601 .
C(159) H(87) 3.1199 .
C(159) H(99) 3.2785 .
C(159) H(101) 3.2846 .
C(159) H(102) 2.0270 .
C(159) H(105) 3.3490 .
C(160) H(28) 3.4572 65602
C(160) H(98) 2.5059 .
C(160) H(99) 2.4708 .
C(160) H(116) 3.0748 .
H(1) C(18) 3.4811 66502
H(1) C(86) 3.3399 66502
H(1) C(87) 3.2532 66502
H(2) C(84) 3.4910 66502
H(2) C(85) 3.3801 66502
H(2) C(86) 3.3620 66502
H(2) C(91) 3.4834 66502
H(2) C(92) 3.4242 66502
H(3) C(101) 3.1535 65502
H(3) C(102) 3.2875 65502
H(3) C(142) 3.4148 65502
H(3) C(150) 3.4931 65502
H(4) C(101) 3.1494 65502
H(4) C(106) 3.5498 65502
H(4) C(120) 3.2043 65502
H(4) C(150) 3.5546 65502
H(5) C(134) 2.8863 45401
H(5) C(135) 2.9257 45401
H(5) C(136) 3.1430 45401
H(5) C(137) 3.2811 45401
H(5) C(138) 3.2294 45401
H(5) C(139) 3.0319 45401
H(6) C(70) 3.1273 55401
H(6) C(71) 3.4781 55401
H(6) C(134) 3.5972 45401
H(6) C(145) 3.5207 45401
H(7) N(7) 3.5727 45401
H(7) C(70) 3.1763 55401
H(7) C(71) 3.3274 55401
H(7) C(141) 3.3806 65502
H(8) N(7) 3.3389 45401
H(8) C(137) 3.2472 45401
H(8) C(138) 2.6615 45401
H(8) C(139) 2.9870 45401
H(10) C(21) 3.1993 66502
H(10) C(61) 3.3804 55401
H(10) C(156) 3.4683 55401
H(10) C(157) 3.4818 55401
H(11) C(20) 3.1237 66502
H(11) C(21) 3.1241 66502
H(11) C(22) 3.1673 66502
H(11) C(23) 3.1793 66502
H(11) C(24) 3.1989 66502
H(11) C(25) 3.2108 66502
H(11) C(156) 3.4182 55401
H(11) C(157) 3.3359 55401
H(12) C(2) 3.5698 66502
H(13) C(16) 3.4848 66502
H(13) C(61) 3.4883 66602
H(14) C(66) 3.3837 66602
H(16) C(92) 3.0282 66502
H(17) C(106) 3.4657 65502
H(18) C(106) 3.5191 65502
H(19) C(116) 3.5254 65502
H(20) C(115) 3.5858 65502
H(22) C(155) 3.3322 55401
H(23) C(80) 3.1631 55401
H(23) C(151) 3.3190 65502
H(23) C(155) 3.5167 55401
H(24) C(72) 3.3132 55401
H(24) C(151) 3.4466 65502
H(25) C(58) 3.5544 66602
H(25) C(126) 3.1438 66602
H(25) C(127) 3.1428 66602
H(25) C(132) 3.4804 66602
H(26) C(124) 3.2894 66602
H(26) C(125) 3.2281 66602
H(26) C(126) 3.3154 66602
H(26) C(131) 3.3532 66602
H(26) C(132) 3.3965 66602
H(27) C(97) 3.2252 65502
H(27) C(98) 3.0994 65502
H(27) C(117) 3.4593 65502
H(27) C(138) 3.5900 65602
H(28) C(116) 3.5749 65502
H(28) C(117) 3.3507 65502
H(28) C(138) 3.3492 65602
H(28) C(160) 3.4572 65602
H(29) C(82) 3.5226 45501
H(29) C(100) 3.0974 45501
H(29) C(101) 3.3309 45501
H(29) C(102) 3.3397 45501
H(29) C(103) 3.1242 45501
H(29) C(104) 2.8527 45501
H(29) C(105) 2.8483 45501
H(30) C(82) 3.5773 45501
H(31) C(98) 3.3994 65502
H(31) C(106) 3.4197 65502
H(32) N(5) 3.3469 45501
H(32) C(100) 2.9529 45501
H(32) C(101) 2.6876 45501
H(32) C(102) 3.2333 45501
H(34) C(61) 3.3942 66602
H(35) C(60) 3.1831 66602
H(35) C(61) 3.0367 66602
H(35) C(62) 3.0823 66602
H(35) C(63) 3.2260 66602
H(35) C(64) 3.3625 66602
H(35) C(65) 3.3896 66602
H(36) C(42) 3.5878 66602
H(37) C(16) 3.3816 55601
H(37) C(21) 3.4676 66602
H(37) C(56) 3.4289 66602
H(38) C(2) 3.4484 55601
H(38) C(3) 3.4737 55601
H(38) C(26) 3.3223 66602
H(40) C(132) 3.1136 66602
H(41) C(15) 3.2728 66502
H(41) C(16) 3.2456 66502
H(41) C(62) 3.3493 66602
H(44) C(142) 3.3250 45501
H(44) C(143) 3.4054 45501
H(44) C(146) 3.4581 65602
H(45) C(11) 3.1123 55601
H(45) C(12) 3.1604 55601
H(45) C(141) 3.5127 45501
H(45) C(142) 3.3563 45501
H(45) C(146) 3.2764 65602
H(46) C(4) 2.9649 55601
H(46) C(5) 2.7105 55601
H(46) C(6) 2.7612 55601
H(46) C(7) 3.3375 55601
H(46) C(10) 3.2781 55601
H(46) C(11) 3.2473 55601
H(46) C(12) 3.0692 55601
H(47) C(37) 3.3873 55601
H(47) C(38) 3.2144 55601
H(47) C(151) 3.5272 65602
H(47) C(152) 3.5646 65602
H(51) C(116) 3.5243 65502
H(55) C(51) 3.1360 65501
H(57) C(23) 3.4720 66502
H(57) C(24) 3.3080 66502
H(58) C(107) 2.9429 .
H(59) C(3) 3.2443 66502
H(59) C(4) 3.2460 66502
H(59) C(11) 3.3718 66502
H(62) C(1) 3.3848 66502
H(62) C(2) 2.8582 66502
H(62) C(3) 2.7897 66502
H(62) C(4) 3.2719 66502
H(62) C(24) 3.1933 66502
H(63) C(107) 3.5636 .
H(64) C(4) 3.3921 65501
H(64) C(5) 3.2220 65501
H(64) C(6) 3.4080 65501
H(64) C(11) 3.5837 65501
H(64) C(136) 3.5981 55401
H(64) C(137) 3.3617 55401
H(65) C(6) 3.2670 65501
H(65) C(7) 3.2124 65501
H(66) C(46) 3.5539 65502
H(66) C(47) 3.5226 65502
H(66) C(52) 3.0777 65502
H(67) C(7) 2.9296 65502
H(67) C(8) 2.9375 65502
H(68) C(7) 3.5813 65502
H(70) C(107) 3.4993 .
H(71) C(107) 2.7117 .
H(72) C(62) 3.0458 66602
H(72) C(63) 3.1848 66602
H(75) C(31) 3.2281 65502
H(75) C(32) 2.8149 65502
H(75) C(33) 3.1729 65502
H(76) C(31) 3.2305 65502
H(76) C(32) 3.3634 65502
H(76) C(48) 3.3403 65502
H(76) C(77) 3.4115 65502
H(76) C(78) 3.1369 65502
H(77) C(48) 3.3685 65502
H(77) C(137) 2.9465 55401
H(77) C(138) 3.4242 55401
H(78) C(107) 2.6736 .
H(78) C(136) 3.0014 55401
H(78) C(137) 2.8767 55401
H(79) C(11) 3.3653 65601
H(81) C(63) 3.5670 66602
H(81) C(64) 3.4517 66602
H(83) C(43) 3.1412 66602
H(83) C(44) 3.3047 66602
H(83) C(51) 3.5612 66602
H(86) C(41) 3.3943 66602
H(86) C(42) 2.7958 66602
H(86) C(43) 2.8934 66602
H(86) C(44) 3.5523 66602
H(86) C(64) 3.1887 66602
H(88) C(87) 3.5673 55601
H(88) C(88) 3.4700 55601
H(88) C(95) 3.4500 55601
H(88) C(118) 3.5191 55601
H(89) C(95) 3.2243 55601
H(89) C(96) 2.9175 55601
H(89) C(97) 3.1584 55601
H(89) C(117) 2.8307 55601
H(89) C(118) 2.7505 55601
H(90) C(12) 3.5472 65601
H(90) C(47) 3.2678 65602
H(90) C(48) 3.1396 65602
H(91) C(12) 3.3475 65502
H(96) C(7) 3.4448 65502
H(96) C(8) 3.3136 65502
H(97) C(7) 3.5703 65502
H(97) C(8) 3.3639 65502
H(97) C(37) 2.9446 65502
H(97) C(38) 2.8485 65502
H(97) C(71) 3.5747 65602
H(97) C(72) 3.3315 65602
H(98) N(4) 3.4622 65602
H(98) C(72) 2.9948 65602
H(98) C(73) 3.2020 65602
H(99) C(36) 3.1164 55601
H(99) C(37) 3.3385 55601
H(100) C(16) 3.1284 55601
H(100) C(17) 3.0037 55601
H(100) C(36) 3.3674 55601
H(100) C(37) 3.4398 55601
H(101) C(16) 3.5352 55601
H(101) C(17) 3.3456 55601
H(101) C(22) 2.9821 66602
H(101) C(23) 3.2496 66602
H(106) C(16) 3.5530 55601
H(106) C(37) 3.5057 55601
H(107) C(37) 3.4720 55601
H(109) C(8) 3.2313 65502
H(109) C(28) 3.5513 65502
H(109) C(29) 3.0691 65502
H(109) C(30) 3.3776 65502
H(110) C(29) 3.3172 65502
H(110) C(30) 2.9817 65502
H(110) C(31) 3.5937 65502
H(110) C(52) 3.5947 65502
H(111) C(8) 3.5961 65502
H(111) C(28) 3.3078 65502
H(111) C(33) 3.3173 65502
H(112) C(34) 3.5226 65502
H(114) C(69) 3.1862 65602
H(114) C(70) 2.7251 65602
H(114) C(71) 3.0161 65602
H(115) C(69) 3.3460 65602
H(115) C(70) 3.2093 65602
H(116) C(48) 3.4443 65602
H(116) C(68) 3.4153 65602
H(116) C(69) 2.9825 65602
H(116) C(70) 3.2204 65602
H(117) C(74) 3.5267 65602
H(117) C(75) 3.5055 65602
H(118) N(4) 3.5334 65602
H(118) C(68) 3.3838 65602
H(118) C(73) 3.2877 65602
H(118) C(74) 3.4584 65602
H(119) C(107) 3.5589 .
H(54) C(42) 3.5571 66602
H(54) C(55) 3.2170 66602
H(54) C(56) 3.3560 66602
N(1) N(2) 3.201(3) .
N(3) N(4) 3.200(3) .
N(5) N(6) 3.308(3) .
N(7) N(8) 3.303(3) .
C(1) C(9) 2.377(3) .
C(4) C(6) 2.368(4) .
C(41) C(49) 2.377(3) .
C(44) C(46) 2.373(4) .
C(81) C(89) 2.381(3) .
C(84) C(86) 2.370(3) .
C(121) C(129) 2.379(3) .
C(124) C(126) 2.374(3) .

loop_
_geom_torsion_atom_site_label_1
_geom_torsion_atom_site_label_2
_geom_torsion_atom_site_label_3
_geom_torsion_atom_site_label_4
_geom_torsion
C(20) N(1) C(19) C(14) -28.8(3)
C(20) N(1) C(19) C(18) 150.6(2)
C(26) N(1) C(19) C(14) 170.5(2)
C(26) N(1) C(19) C(18) -10.1(3)
C(19) N(1) C(20) C(21) -154.1(2)
C(19) N(1) C(20) C(25) 25.5(3)
C(26) N(1) C(20) C(21) 6.4(3)
C(26) N(1) C(20) C(25) -173.9(2)
C(34) N(2) C(33) C(28) -17.6(3)
C(34) N(2) C(33) C(32) 161.5(2)
C(40) N(2) C(33) C(28) 177.0(2)
C(40) N(2) C(33) C(32) -3.9(3)
C(33) N(2) C(34) C(35) -156.6(2)
C(33) N(2) C(34) C(39) 22.0(3)
C(40) N(2) C(34) C(35) 8.9(3)
C(40) N(2) C(34) C(39) -172.5(2)
C(60) N(3) C(59) C(54) -25.3(3)
C(60) N(3) C(59) C(58) 153.7(2)
C(66) N(3) C(59) C(54) 171.3(2)
C(66) N(3) C(59) C(58) -9.8(3)
C(59) N(3) C(60) C(61) -158.0(2)
C(59) N(3) C(60) C(65) 21.6(3)
C(66) N(3) C(60) C(61) 5.2(3)
C(66) N(3) C(60) C(65) -175.2(2)
C(74) N(4) C(73) C(68) -21.7(3)
C(74) N(4) C(73) C(72) 158.4(2)
C(80) N(4) C(73) C(68) 173.5(2)
C(80) N(4) C(73) C(72) -6.4(3)
C(73) N(4) C(74) C(75) -155.0(2)
C(73) N(4) C(74) C(79) 24.8(3)
C(80) N(4) C(74) C(75) 10.0(3)
C(80) N(4) C(74) C(79) -170.2(2)
C(100) N(5) C(99) C(94) -30.4(3)
C(100) N(5) C(99) C(98) 147.5(2)
C(106) N(5) C(99) C(94) 167.3(2)
C(106) N(5) C(99) C(98) -14.8(3)
C(99) N(5) C(100) C(101) -148.6(2)
C(99) N(5) C(100) C(105) 29.9(3)
C(106) N(5) C(100) C(101) 13.5(3)
C(106) N(5) C(100) C(105) -168.0(2)
C(114) N(6) C(113) C(108) -23.3(3)
C(114) N(6) C(113) C(112) 155.8(2)
C(120) N(6) C(113) C(108) 174.4(2)
C(120) N(6) C(113) C(112) -6.4(3)
C(113) N(6) C(114) C(115) -152.7(2)
C(113) N(6) C(114) C(119) 27.0(3)
C(120) N(6) C(114) C(115) 9.6(3)
C(120) N(6) C(114) C(119) -170.7(2)
C(140) N(7) C(139) C(134) 27.0(3)
C(140) N(7) C(139) C(138) -151.6(2)
C(146) N(7) C(139) C(134) -168.1(2)
C(146) N(7) C(139) C(138) 13.3(3)
C(139) N(7) C(140) C(141) 151.1(2)
C(139) N(7) C(140) C(145) -27.1(3)
C(146) N(7) C(140) C(141) -14.0(3)
C(146) N(7) C(140) C(145) 167.8(2)
C(154) N(8) C(153) C(148) 23.0(3)
C(154) N(8) C(153) C(152) -157.1(2)
C(160) N(8) C(153) C(148) -170.6(2)
C(160) N(8) C(153) C(152) 9.3(3)
C(153) N(8) C(154) C(155) 159.7(2)
C(153) N(8) C(154) C(159) -19.8(3)
C(160) N(8) C(154) C(155) -6.9(3)
C(160) N(8) C(154) C(159) 173.6(2)
C(10) C(1) C(2) C(3) 0.6(3)
C(13) C(1) C(2) C(3) 179.4(2)
C(2) C(1) C(10) C(5) -0.4(3)
C(2) C(1) C(10) C(9) 174.9(2)
C(13) C(1) C(10) C(5) -179.5(2)
C(13) C(1) C(10) C(9) -4.2(3)
C(2) C(1) C(13) C(14) -55.6(3)
C(2) C(1) C(13) C(25) 68.6(3)
C(2) C(1) C(13) C(27) -174.3(2)
C(10) C(1) C(13) C(14) 123.3(2)
C(10) C(1) C(13) C(25) -112.5(2)
C(10) C(1) C(13) C(27) 4.6(2)
C(1) C(2) C(3) C(4) -0.2(3)
C(2) C(3) C(4) C(5) -0.4(3)
C(2) C(3) C(4) C(11) -178.5(2)
C(3) C(4) C(5) C(6) -174.3(2)
C(3) C(4) C(5) C(10) 0.5(3)
C(11) C(4) C(5) C(6) 4.3(3)
C(11) C(4) C(5) C(10) 179.1(2)
C(3) C(4) C(11) C(12) 173.2(3)
C(5) C(4) C(11) C(12) -5.0(2)
C(4) C(5) C(6) C(7) 174.5(2)
C(4) C(5) C(6) C(12) -1.5(3)
C(10) C(5) C(6) C(7) -0.4(3)
C(10) C(5) C(6) C(12) -176.4(2)
C(4) C(5) C(10) C(1) -0.1(3)
C(4) C(5) C(10) C(9) -175.2(2)
C(6) C(5) C(10) C(1) 174.4(2)
C(6) C(5) C(10) C(9) -0.7(3)
C(5) C(6) C(7) C(8) 0.9(3)
C(12) C(6) C(7) C(8) 175.5(2)
C(5) C(6) C(12) C(11) -1.8(2)
C(7) C(6) C(12) C(11) -176.8(3)
C(6) C(7) C(8) C(9) -0.4(3)
C(7) C(8) C(9) C(10) -0.6(3)
C(7) C(8) C(9) C(27) -174.9(2)
C(8) C(9) C(10) C(1) -174.1(2)
C(8) C(9) C(10) C(5) 1.2(3)
C(27) C(9) C(10) C(1) 1.3(3)
C(27) C(9) C(10) C(5) 176.6(2)
C(8) C(9) C(27) C(13) 176.2(2)
C(8) C(9) C(27) C(28) -65.9(3)
C(8) C(9) C(27) C(39) 56.9(3)
C(10) C(9) C(27) C(13) 1.7(2)
C(10) C(9) C(27) C(28) 119.6(2)
C(10) C(9) C(27) C(39) -117.6(2)
C(4) C(11) C(12) C(6) 4.1(2)
C(1) C(13) C(14) C(15) -22.1(3)
C(1) C(13) C(14) C(19) 161.0(2)
C(25) C(13) C(14) C(15) -147.8(2)
C(25) C(13) C(14) C(19) 35.3(3)
C(27) C(13) C(14) C(15) 91.2(3)
C(27) C(13) C(14) C(19) -85.7(2)
C(1) C(13) C(25) C(20) -165.0(2)
C(1) C(13) C(25) C(24) 20.1(3)
C(14) C(13) C(25) C(20) -38.5(3)
C(14) C(13) C(25) C(24) 146.5(2)
C(27) C(13) C(25) C(20) 83.0(2)
C(27) C(13) C(25) C(24) -92.0(3)
C(1) C(13) C(27) C(9) -3.7(2)
C(1) C(13) C(27) C(28) -122.8(2)
C(1) C(13) C(27) C(39) 114.2(2)
C(14) C(13) C(27) C(9) -124.2(2)
C(14) C(13) C(27) C(28) 116.6(2)
C(14) C(13) C(27) C(39) -6.3(2)
C(25) C(13) C(27) C(9) 115.0(2)
C(25) C(13) C(27) C(28) -4.1(2)
C(25) C(13) C(27) C(39) -127.0(2)
C(13) C(14) C(15) C(16) -176.3(2)
C(19) C(14) C(15) C(16) 0.6(3)
C(13) C(14) C(19) N(1) -3.7(3)
C(13) C(14) C(19) C(18) 176.9(2)
C(15) C(14) C(19) N(1) 179.3(2)
C(15) C(14) C(19) C(18) -0.2(3)
C(14) C(15) C(16) C(17) -0.4(4)
C(15) C(16) C(17) C(18) -0.3(4)
C(16) C(17) C(18) C(19) 0.7(4)
C(17) C(18) C(19) N(1) -179.9(2)
C(17) C(18) C(19) C(14) -0.5(4)
N(1) C(20) C(21) C(22) 176.9(2)
C(25) C(20) C(21) C(22) -2.7(4)
N(1) C(20) C(25) C(13) 10.0(3)
N(1) C(20) C(25) C(24) -174.8(2)
C(21) C(20) C(25) C(13) -170.4(2)
C(21) C(20) C(25) C(24) 4.8(4)
C(20) C(21) C(22) C(23) -1.4(4)
C(21) C(22) C(23) C(24) 3.3(4)
C(22) C(23) C(24) C(25) -1.2(4)
C(23) C(24) C(25) C(13) 172.0(2)
C(23) C(24) C(25) C(20) -2.9(4)
C(9) C(27) C(28) C(29) -35.9(3)
C(9) C(27) C(28) C(33) 150.5(2)
C(13) C(27) C(28) C(29) 76.3(2)
C(13) C(27) C(28) C(33) -97.4(2)
C(39) C(27) C(28) C(29) -159.1(2)
C(39) C(27) C(28) C(33) 27.2(2)
C(9) C(27) C(39) C(34) -147.2(2)
C(9) C(27) C(39) C(38) 33.4(3)
C(13) C(27) C(39) C(34) 100.6(2)
C(13) C(27) C(39) C(38) -78.8(2)
C(28) C(27) C(39) C(34) -22.9(2)
C(28) C(27) C(39) C(38) 157.6(2)
C(27) C(28) C(29) C(30) -171.3(2)
C(33) C(28) C(29) C(30) 2.5(3)
C(27) C(28) C(33) N(2) -8.7(3)
C(27) C(28) C(33) C(32) 172.2(2)
C(29) C(28) C(33) N(2) 177.6(2)
C(29) C(28) C(33) C(32) -1.5(3)
C(28) C(29) C(30) C(31) -1.2(3)
C(29) C(30) C(31) C(32) -1.1(3)
C(30) C(31) C(32) C(33) 2.1(4)
C(31) C(32) C(33) N(2) -179.8(2)
C(31) C(32) C(33) C(28) -0.7(3)
N(2) C(34) C(35) C(36) 179.8(2)
C(39) C(34) C(35) C(36) 1.2(4)
N(2) C(34) C(39) C(27) -0.0(3)
N(2) C(34) C(39) C(38) 179.4(2)
C(35) C(34) C(39) C(27) 178.6(2)
C(35) C(34) C(39) C(38) -1.9(3)
C(34) C(35) C(36) C(37) 0.4(4)
C(35) C(36) C(37) C(38) -1.2(4)
C(36) C(37) C(38) C(39) 0.4(4)
C(37) C(38) C(39) C(27) -179.4(2)
C(37) C(38) C(39) C(34) 1.1(3)
C(50) C(41) C(42) C(43) 1.2(3)
C(53) C(41) C(42) C(43) 175.9(2)
C(42) C(41) C(50) C(45) -1.5(3)
C(42) C(41) C(50) C(49) 178.3(2)
C(53) C(41) C(50) C(45) -177.5(2)
C(53) C(41) C(50) C(49) 2.4(3)
C(42) C(41) C(53) C(54) -65.0(3)
C(42) C(41) C(53) C(65) 59.1(3)
C(42) C(41) C(53) C(67) 177.8(2)
C(50) C(41) C(53) C(54) 110.0(2)
C(50) C(41) C(53) C(65) -125.8(2)
C(50) C(41) C(53) C(67) -7.2(2)
C(41) C(42) C(43) C(44) -0.0(3)
C(42) C(43) C(44) C(45) -0.7(3)
C(42) C(43) C(44) C(51) 179.3(3)
C(43) C(44) C(45) C(46) -178.3(2)
C(43) C(44) C(45) C(50) 0.4(3)
C(51) C(44) C(45) C(46) 1.7(3)
C(51) C(44) C(45) C(50) -179.6(2)
C(43) C(44) C(51) C(52) 178.9(3)
C(45) C(44) C(51) C(52) -1.0(2)
C(44) C(45) C(46) C(47) 177.9(2)
C(44) C(45) C(46) C(52) -1.6(3)
C(50) C(45) C(46) C(47) -0.8(4)
C(50) C(45) C(46) C(52) 179.7(2)
C(44) C(45) C(50) C(41) 0.8(3)
C(44) C(45) C(50) C(49) -179.0(2)
C(46) C(45) C(50) C(41) 179.4(2)
C(46) C(45) C(50) C(49) -0.4(3)
C(45) C(46) C(47) C(48) 1.4(4)
C(52) C(46) C(47) C(48) -179.4(2)
C(45) C(46) C(52) C(51) 0.7(3)
C(47) C(46) C(52) C(51) -178.5(3)
C(46) C(47) C(48) C(49) -0.8(4)
C(47) C(48) C(49) C(50) -0.5(3)
C(47) C(48) C(49) C(67) 175.0(2)
C(48) C(49) C(50) C(41) -178.8(2)
C(48) C(49) C(50) C(45) 1.0(3)
C(67) C(49) C(50) C(41) 4.8(3)
C(67) C(49) C(50) C(45) -175.4(2)
C(48) C(49) C(67) C(53) 175.8(2)
C(48) C(49) C(67) C(68) -68.9(3)
C(48) C(49) C(67) C(79) 54.6(3)
C(50) C(49) C(67) C(53) -8.5(2)
C(50) C(49) C(67) C(68) 106.8(2)
C(50) C(49) C(67) C(79) -129.7(2)
C(44) C(51) C(52) C(46) 0.2(2)
C(41) C(53) C(54) C(55) -25.3(3)
C(41) C(53) C(54) C(59) 157.3(2)
C(65) C(53) C(54) C(55) -152.2(2)
C(65) C(53) C(54) C(59) 30.4(3)
C(67) C(53) C(54) C(55) 86.1(3)
C(67) C(53) C(54) C(59) -91.3(2)
C(41) C(53) C(65) C(60) -159.4(2)
C(41) C(53) C(65) C(64) 26.1(3)
C(54) C(53) C(65) C(60) -34.1(3)
C(54) C(53) C(65) C(64) 151.4(2)
C(67) C(53) C(65) C(60) 87.5(2)
C(67) C(53) C(65) C(64) -87.0(3)
C(41) C(53) C(67) C(49) 9.3(2)
C(41) C(53) C(67) C(68) -106.9(2)
C(41) C(53) C(67) C(79) 130.8(2)
C(54) C(53) C(67) C(49) -108.6(2)
C(54) C(53) C(67) C(68) 135.2(2)
C(54) C(53) C(67) C(79) 12.9(2)
C(65) C(53) C(67) C(49) 130.5(2)
C(65) C(53) C(67) C(68) 14.3(2)
C(65) C(53) C(67) C(79) -108.0(2)
C(53) C(54) C(55) C(56) -176.6(2)
C(59) C(54) C(55) C(56) 0.8(4)
C(53) C(54) C(59) N(3) -2.7(3)
C(53) C(54) C(59) C(58) 178.3(2)
C(55) C(54) C(59) N(3) 179.8(2)
C(55) C(54) C(59) C(58) 0.8(4)
C(54) C(55) C(56) C(57) -1.9(4)
C(55) C(56) C(57) C(58) 1.4(4)
C(56) C(57) C(58) C(59) 0.2(4)
C(57) C(58) C(59) N(3) 179.7(2)
C(57) C(58) C(59) C(54) -1.3(4)
N(3) C(60) C(61) C(62) 177.9(3)
C(65) C(60) C(61) C(62) -1.6(4)
N(3) C(60) C(65) C(53) 9.9(4)
N(3) C(60) C(65) C(64) -175.4(2)
C(61) C(60) C(65) C(53) -170.5(2)
C(61) C(60) C(65) C(64) 4.2(4)
C(60) C(61) C(62) C(63) -2.0(4)
C(61) C(62) C(63) C(64) 2.9(4)
C(62) C(63) C(64) C(65) -0.2(4)
C(63) C(64) C(65) C(53) 171.3(2)
C(63) C(64) C(65) C(60) -3.3(4)
C(49) C(67) C(68) C(69) -29.6(3)
C(49) C(67) C(68) C(73) 157.0(2)
C(53) C(67) C(68) C(69) 81.1(2)
C(53) C(67) C(68) C(73) -92.3(2)
C(79) C(67) C(68) C(69) -154.9(2)
C(79) C(67) C(68) C(73) 31.6(2)
C(49) C(67) C(79) C(74) -152.1(2)
C(49) C(67) C(79) C(78) 29.0(3)
C(53) C(67) C(79) C(74) 93.2(2)
C(53) C(67) C(79) C(78) -85.8(2)
C(68) C(67) C(79) C(74) -28.5(2)
C(68) C(67) C(79) C(78) 152.6(2)
C(67) C(68) C(69) C(70) -170.9(2)
C(73) C(68) C(69) C(70) 2.7(3)
C(67) C(68) C(73) N(4) -8.2(3)
C(67) C(68) C(73) C(72) 171.7(2)
C(69) C(68) C(73) N(4) 178.2(2)
C(69) C(68) C(73) C(72) -1.9(3)
C(68) C(69) C(70) C(71) -1.2(4)
C(69) C(70) C(71) C(72) -1.0(4)
C(70) C(71) C(72) C(73) 1.7(4)
C(71) C(72) C(73) N(4) 179.7(2)
C(71) C(72) C(73) C(68) -0.2(3)
N(4) C(74) C(75) C(76) 179.3(2)
C(79) C(74) C(75) C(76) -0.5(4)
N(4) C(74) C(79) C(67) 2.2(3)
N(4) C(74) C(79) C(78) -178.8(2)
C(75) C(74) C(79) C(67) -178.0(2)
C(75) C(74) C(79) C(78) 1.0(3)
C(74) C(75) C(76) C(77) -0.3(4)
C(75) C(76) C(77) C(78) 0.6(4)
C(76) C(77) C(78) C(79) -0.0(3)
C(77) C(78) C(79) C(67) 178.2(2)
C(77) C(78) C(79) C(74) -0.7(3)
C(90) C(81) C(82) C(83) -1.2(3)
C(93) C(81) C(82) C(83) 163.9(2)
C(82) C(81) C(90) C(85) 2.8(3)
C(82) C(81) C(90) C(89) 178.6(2)
C(93) C(81) C(90) C(85) -166.0(2)
C(93) C(81) C(90) C(89) 9.8(3)
C(82) C(81) C(93) C(94) -70.5(3)
C(82) C(81) C(93) C(105) 52.0(3)
C(82) C(81) C(93) C(107) 172.8(2)
C(90) C(81) C(93) C(94) 95.6(2)
C(90) C(81) C(93) C(105) -141.9(2)
C(90) C(81) C(93) C(107) -21.1(2)
C(81) C(82) C(83) C(84) -1.3(3)
C(82) C(83) C(84) C(85) 2.1(3)
C(82) C(83) C(84) C(91) -174.4(2)
C(83) C(84) C(85) C(86) -176.1(2)
C(83) C(84) C(85) C(90) -0.4(3)
C(91) C(84) C(85) C(86) 1.4(3)
C(91) C(84) C(85) C(90) 177.0(2)
C(83) C(84) C(91) C(92) 175.0(2)
C(85) C(84) C(91) C(92) -1.8(2)
C(84) C(85) C(86) C(87) 177.2(2)
C(84) C(85) C(86) C(92) -0.3(3)
C(90) C(85) C(86) C(87) 1.5(3)
C(90) C(85) C(86) C(92) -175.9(2)
C(84) C(85) C(90) C(81) -2.1(3)
C(84) C(85) C(90) C(89) -177.6(2)
C(86) C(85) C(90) C(81) 173.3(2)
C(86) C(85) C(90) C(89) -2.2(3)
C(85) C(86) C(87) C(88) 0.4(3)
C(92) C(86) C(87) C(88) 176.9(2)
C(85) C(86) C(92) C(91) -0.9(2)
C(87) C(86) C(92) C(91) -177.7(3)
C(86) C(87) C(88) C(89) -1.9(3)
C(87) C(88) C(89) C(90) 1.2(3)
C(87) C(88) C(89) C(107) 176.7(2)
C(88) C(89) C(90) C(81) -175.0(2)
C(88) C(89) C(90) C(85) 0.7(3)
C(107) C(89) C(90) C(81) 8.4(3)
C(107) C(89) C(90) C(85) -175.9(2)
C(88) C(89) C(107) C(93) 164.1(2)
C(88) C(89) C(107) C(108) -82.8(3)
C(88) C(89) C(107) C(119) 41.1(3)
C(90) C(89) C(107) C(93) -20.2(2)
C(90) C(89) C(107) C(108) 93.0(2)
C(90) C(89) C(107) C(119) -143.2(2)
C(84) C(91) C(92) C(86) 1.7(2)
C(81) C(93) C(94) C(95) -18.8(3)
C(81) C(93) C(94) C(99) 159.4(2)
C(105) C(93) C(94) C(95) -145.2(2)
C(105) C(93) C(94) C(99) 33.1(2)
C(107) C(93) C(94) C(95) 91.5(2)
C(107) C(93) C(94) C(99) -90.2(2)
C(81) C(93) C(105) C(100) -155.7(2)
C(81) C(93) C(105) C(104) 27.1(3)
C(94) C(93) C(105) C(100) -33.7(2)
C(94) C(93) C(105) C(104) 149.1(2)
C(107) C(93) C(105) C(100) 89.2(2)
C(107) C(93) C(105) C(104) -88.0(2)
C(81) C(93) C(107) C(89) 24.7(2)
C(81) C(93) C(107) C(108) -90.8(2)
C(81) C(93) C(107) C(119) 148.9(2)
C(94) C(93) C(107) C(89) -90.0(2)
C(94) C(93) C(107) C(108) 154.5(2)
C(94) C(93) C(107) C(119) 34.2(3)
C(105) C(93) C(107) C(89) 148.2(2)
C(105) C(93) C(107) C(108) 32.7(2)
C(105) C(93) C(107) C(119) -87.6(2)
C(93) C(94) C(95) C(96) 179.4(2)
C(99) C(94) C(95) C(96) 1.1(3)
C(93) C(94) C(99) N(5) -2.9(3)
C(93) C(94) C(99) C(98) 179.2(2)
C(95) C(94) C(99) N(5) 175.5(2)
C(95) C(94) C(99) C(98) -2.4(3)
C(94) C(95) C(96) C(97) 0.7(3)
C(95) C(96) C(97) C(98) -1.2(3)
C(96) C(97) C(98) C(99) -0.1(3)
C(97) C(98) C(99) N(5) -175.9(2)
C(97) C(98) C(99) C(94) 2.0(3)
N(5) C(100) C(101) C(102) 178.6(2)
C(105) C(100) C(101) C(102) 0.1(2)
N(5) C(100) C(105) C(93) 4.1(3)
N(5) C(100) C(105) C(104) -178.6(2)
C(101) C(100) C(105) C(93) -177.4(2)
C(101) C(100) C(105) C(104) -0.1(2)
C(100) C(101) C(102) C(103) 0.4(3)
C(101) C(102) C(103) C(104) -0.9(3)
C(102) C(103) C(104) C(105) 1.0(3)
C(103) C(104) C(105) C(93) 176.7(2)
C(103) C(104) C(105) C(100) -0.5(3)
C(89) C(107) C(108) C(109) -22.4(3)
C(89) C(107) C(108) C(113) 162.3(2)
C(93) C(107) C(108) C(109) 86.4(3)
C(93) C(107) C(108) C(113) -88.9(2)
C(119) C(107) C(108) C(109) -150.1(2)
C(119) C(107) C(108) C(113) 34.6(3)
C(89) C(107) C(119) C(114) -155.9(2)
C(89) C(107) C(119) C(118) 24.5(3)
C(93) C(107) C(119) C(114) 88.4(2)
C(93) C(107) C(119) C(118) -91.2(3)
C(108) C(107) C(119) C(114) -31.2(3)
C(108) C(107) C(119) C(118) 149.2(2)
C(107) C(108) C(109) C(110) -172.5(2)
C(113) C(108) C(109) C(110) 2.8(3)
C(107) C(108) C(113) N(6) -9.4(3)
C(107) C(108) C(113) C(112) 171.5(2)
C(109) C(108) C(113) N(6) 175.2(2)
C(109) C(108) C(113) C(112) -4.0(3)
C(108) C(109) C(110) C(111) 0.1(3)
C(109) C(110) C(111) C(112) -1.9(4)
C(110) C(111) C(112) C(113) 0.6(4)
C(111) C(112) C(113) N(6) -176.8(2)
C(111) C(112) C(113) C(108) 2.4(3)
N(6) C(114) C(115) C(116) 179.1(2)
C(119) C(114) C(115) C(116) -0.6(4)
N(6) C(114) C(119) C(107) 2.3(3)
N(6) C(114) C(119) C(118) -178.0(2)
C(115) C(114) C(119) C(107) -178.0(2)
C(115) C(114) C(119) C(118) 1.7(3)
C(114) C(115) C(116) C(117) -0.4(4)
C(115) C(116) C(117) C(118) 0.3(4)
C(116) C(117) C(118) C(119) 0.9(4)
C(117) C(118) C(119) C(107) 177.8(2)
C(117) C(118) C(119) C(114) -1.8(3)
C(130) C(121) C(122) C(123) -0.7(3)
C(133) C(121) C(122) C(123) 164.6(2)
C(122) C(121) C(130) C(125) 2.2(3)
C(122) C(121) C(130) C(129) 178.6(2)
C(133) C(121) C(130) C(125) -166.7(2)
C(133) C(121) C(130) C(129) 9.7(3)
C(122) C(121) C(133) C(134) 52.6(3)
C(122) C(121) C(133) C(145) -70.3(3)
C(122) C(121) C(133) C(147) 173.5(2)
C(130) C(121) C(133) C(134) -141.0(2)
C(130) C(121) C(133) C(145) 96.1(2)
C(130) C(121) C(133) C(147) -20.1(2)
C(121) C(122) C(123) C(124) -1.6(3)
C(122) C(123) C(124) C(125) 2.3(3)
C(122) C(123) C(124) C(131) -174.7(2)
C(123) C(124) C(125) C(126) -176.2(2)
C(123) C(124) C(125) C(130) -0.8(3)
C(131) C(124) C(125) C(126) 1.6(3)
C(131) C(124) C(125) C(130) 177.0(2)
C(123) C(124) C(131) C(132) 175.0(3)
C(125) C(124) C(131) C(132) -2.2(2)
C(124) C(125) C(126) C(127) 177.6(2)
C(124) C(125) C(126) C(132) -0.3(3)
C(130) C(125) C(126) C(127) 2.2(3)
C(130) C(125) C(126) C(132) -175.7(2)
C(124) C(125) C(130) C(121) -1.5(3)
C(124) C(125) C(130) C(129) -177.7(2)
C(126) C(125) C(130) C(121) 173.6(2)
C(126) C(125) C(130) C(129) -2.6(3)
C(125) C(126) C(127) C(128) -0.2(3)
C(132) C(126) C(127) C(128) 176.9(2)
C(125) C(126) C(132) C(131) -1.2(2)
C(127) C(126) C(132) C(131) -178.4(3)
C(126) C(127) C(128) C(129) -1.5(3)
C(127) C(128) C(129) C(130) 1.2(3)
C(127) C(128) C(129) C(147) 177.1(2)
C(128) C(129) C(130) C(121) -175.6(2)
C(128) C(129) C(130) C(125) 0.8(3)
C(147) C(129) C(130) C(121) 7.5(3)
C(147) C(129) C(130) C(125) -176.1(2)
C(128) C(129) C(147) C(133) 165.1(2)
C(128) C(129) C(147) C(148) 43.0(3)
C(128) C(129) C(147) C(159) -81.6(3)
C(130) C(129) C(147) C(133) -18.8(2)
C(130) C(129) C(147) C(148) -140.9(2)
C(130) C(129) C(147) C(159) 94.6(2)
C(124) C(131) C(132) C(126) 2.0(2)
C(121) C(133) C(134) C(135) 26.9(3)
C(121) C(133) C(134) C(139) -156.7(2)
C(145) C(133) C(134) C(135) 149.4(2)
C(145) C(133) C(134) C(139) -34.2(2)
C(147) C(133) C(134) C(135) -88.5(2)
C(147) C(133) C(134) C(139) 87.9(2)
C(121) C(133) C(145) C(140) 160.9(2)
C(121) C(133) C(145) C(144) -20.3(3)
C(134) C(133) C(145) C(140) 34.0(2)
C(134) C(133) C(145) C(144) -147.2(2)
C(147) C(133) C(145) C(140) -88.7(2)
C(147) C(133) C(145) C(144) 90.0(2)
C(121) C(133) C(147) C(129) 23.2(2)
C(121) C(133) C(147) C(148) 146.9(2)
C(121) C(133) C(147) C(159) -92.7(2)
C(134) C(133) C(147) C(129) 147.2(2)
C(134) C(133) C(147) C(148) -89.1(2)
C(134) C(133) C(147) C(159) 31.3(2)
C(145) C(133) C(147) C(129) -91.4(2)
C(145) C(133) C(147) C(148) 32.3(3)
C(145) C(133) C(147) C(159) 152.7(2)
C(133) C(134) C(135) C(136) 175.4(2)
C(139) C(134) C(135) C(136) -1.0(3)
C(133) C(134) C(139) N(7) 5.8(3)
C(133) C(134) C(139) C(138) -175.5(2)
C(135) C(134) C(139) N(7) -177.6(2)
C(135) C(134) C(139) C(138) 1.0(3)
C(134) C(135) C(136) C(137) 0.4(3)
C(135) C(136) C(137) C(138) 0.3(3)
C(136) C(137) C(138) C(139) -0.3(3)
C(137) C(138) C(139) N(7) 178.2(2)
C(137) C(138) C(139) C(134) -0.4(3)
N(7) C(140) C(141) C(142) -176.7(2)
C(145) C(140) C(141) C(142) 1.5(3)
N(7) C(140) C(145) C(133) -5.3(3)
N(7) C(140) C(145) C(144) 175.9(2)
C(141) C(140) C(145) C(133) 176.4(2)
C(141) C(140) C(145) C(144) -2.4(3)
C(140) C(141) C(142) C(143) 0.5(3)
C(141) C(142) C(143) C(144) -1.6(3)
C(142) C(143) C(144) C(145) 0.7(3)
C(143) C(144) C(145) C(133) -177.5(2)
C(143) C(144) C(145) C(140) 1.3(3)
C(129) C(147) C(148) C(149) 27.5(3)
C(129) C(147) C(148) C(153) -155.9(2)
C(133) C(147) C(148) C(149) -87.6(3)
C(133) C(147) C(148) C(153) 89.0(2)
C(159) C(147) C(148) C(149) 152.9(2)
C(159) C(147) C(148) C(153) -30.5(3)
C(129) C(147) C(159) C(154) 161.5(2)
C(129) C(147) C(159) C(158) -25.0(3)
C(133) C(147) C(159) C(154) -89.6(2)
C(133) C(147) C(159) C(158) 83.9(3)
C(148) C(147) C(159) C(154) 33.4(3)
C(148) C(147) C(159) C(158) -153.1(2)
C(147) C(148) C(149) C(150) 175.4(2)
C(153) C(148) C(149) C(150) -1.3(4)
C(147) C(148) C(153) N(8) 4.2(3)
C(147) C(148) C(153) C(152) -175.7(2)
C(149) C(148) C(153) N(8) -179.0(2)
C(149) C(148) C(153) C(152) 1.1(3)
C(148) C(149) C(150) C(151) 0.1(3)
C(149) C(150) C(151) C(152) 1.4(4)
C(150) C(151) C(152) C(153) -1.7(4)
C(151) C(152) C(153) N(8) -179.4(2)
C(151) C(152) C(153) C(148) 0.4(4)
N(8) C(154) C(155) C(156) -178.2(2)
C(159) C(154) C(155) C(156) 1.3(3)
N(8) C(154) C(159) C(147) -10.2(3)
N(8) C(154) C(159) C(158) 176.0(2)
C(155) C(154) C(159) C(147) 170.3(2)
C(155) C(154) C(159) C(158) -3.4(3)
C(154) C(155) C(156) C(157) 1.5(4)
C(155) C(156) C(157) C(158) -2.1(4)
C(156) C(157) C(158) C(159) -0.2(3)
C(157) C(158) C(159) C(147) -170.6(2)
C(157) C(158) C(159) C(154) 2.9(3)
